data_7716725
loop_
_publ_author_name
'Bustamante-Fern&#xe1;ndez, Janire'
'Ruiz-Bilbao, Estibaliz'
'Rodr&#xed;guez-Esteban, Corina'
'Gonidec, Mathieu'
'Garc&#xed;a, Jos&#xe9; A'
'Lezama, Luis'
'Guti&#xe9;rrez-Zorrilla, Juan M'
'Oyarzabal, Itziar'
'Artetxe, Be&#xf1;at'

_publ_section_title
;
 Effect of the heteroatom on the magnetic and luminescence properties of
 hybrid lanthanide-substituted Keggin-type polyoxometalates.
;
_journal_issue 32
_journal_name_full 'Dalton transactions (Cambridge, England : 2003)'
_journal_page_first 13330
_journal_page_last 13334
_journal_paper_doi 10.1039/d4dt01379d
_journal_volume 53
_journal_year 2024
_chemical_formula_moiety 'C20 H22 Br2 Ge K3.8 N2 O49.4 Tm W11, 6.6(O)'
_chemical_formula_sum 'C20 H50 Br2 Ge K5 N2 O57 Tm W11'
_chemical_formula_weight 3849.81
_space_group_IT_number 2
_space_group_name_Hall '-P 1'
_space_group_name_H-M_alt 'P -1'
_symmetry_cell_setting triclinic
_symmetry_Int_Tables_number 2
_symmetry_space_group_name_Hall '-P 1'
_symmetry_space_group_name_H-M 'P -1'
_atom_sites_solution_hydrogens geom
_atom_sites_solution_primary iterative
_audit_creation_date 2024-04-23T13:14:06-00:00
_audit_creation_method 'WinGX routine CIF_UPDATE'
_audit_update_record
;
2024-04-26 deposited with the CCDC.	2024-07-25 downloaded from the CCDC.
;
_cell_angle_alpha 113.6550(14)
_cell_angle_beta 95.5392(12)
_cell_angle_gamma 103.6436(14)
_cell_formula_units_Z 6
_cell_length_a 21.7523(3)
_cell_length_b 24.7225(4)
_cell_length_c 28.3613(4)
_cell_measurement_reflns_used 51126
_cell_measurement_temperature 170.00(10)
_cell_measurement_theta_max 29.884
_cell_measurement_theta_min 1.967
_cell_volume 13259.4(4)
_computing_cell_refinement 'CrysAlisPro 1.171.42.33a (Rigaku OD, 2021)'
_computing_data_collection 'CrysAlisPro 1.171.42.33a (Rigaku OD, 2021)'
_computing_data_reduction 'CrysAlisPro 1.171.42.33a (Rigaku OD, 2021)'
_computing_molecular_graphics 'Olex2 1.5 (Dolomanov et al., 2009)'
_computing_publication_material 'Olex2 1.5 (Dolomanov et al., 2009)'
_computing_structure_refinement 'SHELXL 2018/3 (Sheldrick, 2015)'
_computing_structure_solution 'olex2.solve 1.5 (Bourhis et al., 2015)'
_diffrn_ambient_environment N~2~
_diffrn_ambient_temperature 170.00(10)
_diffrn_detector 'Hybrid Pixel Array Detector'
_diffrn_detector_area_resol_mean 10
_diffrn_detector_type HyPix
_diffrn_measured_fraction_theta_full 0.999
_diffrn_measured_fraction_theta_max 0.94
_diffrn_measurement_device 'four-circle diffractometer'
_diffrn_measurement_device_type 'SuperNova, Dual, Cu at home/near, HyPix'
_diffrn_measurement_method '\w scans'
_diffrn_orient_matrix_type 'CrysAlisPro convention (1999,Acta A55,543-557)'
_diffrn_orient_matrix_UB_11 -0.013761
_diffrn_orient_matrix_UB_12 -0.0212499
_diffrn_orient_matrix_UB_13 -0.0267433
_diffrn_orient_matrix_UB_21 -0.0314739
_diffrn_orient_matrix_UB_22 -0.0009989
_diffrn_orient_matrix_UB_23 0.0050078
_diffrn_orient_matrix_UB_31 0.0006419
_diffrn_orient_matrix_UB_32 0.0250284
_diffrn_orient_matrix_UB_33 -0.0064227
_diffrn_radiation_monochromator mirror
_diffrn_radiation_probe x-ray
_diffrn_radiation_type 'Mo K\a'
_diffrn_radiation_wavelength 0.71073
_diffrn_reflns_av_R_equivalents 0.0585
_diffrn_reflns_av_unetI/netI 0.0982
_diffrn_reflns_Laue_measured_fraction_full 0.999
_diffrn_reflns_Laue_measured_fraction_max 0.94
_diffrn_reflns_limit_h_max 28
_diffrn_reflns_limit_h_min -29
_diffrn_reflns_limit_k_max 33
_diffrn_reflns_limit_k_min -33
_diffrn_reflns_limit_l_max 37
_diffrn_reflns_limit_l_min -37
_diffrn_reflns_number 186759
_diffrn_reflns_point_group_measured_fraction_full 0.999
_diffrn_reflns_point_group_measured_fraction_max 0.94
_diffrn_reflns_theta_full 25.242
_diffrn_reflns_theta_max 28.5
_diffrn_reflns_theta_min 1.847
_diffrn_source 'micro-focus sealed X-ray tube'
_diffrn_source_type 'SuperNova (Mo) X-ray Source'
_exptl_absorpt_coefficient_mu 16.801
_exptl_absorpt_correction_T_max 1
_exptl_absorpt_correction_T_min 0.37763
_exptl_absorpt_correction_type multi-scan
_exptl_absorpt_process_details
;
        CrysAlisPro 1.171.40.67a (Rigaku Oxford Diffraction, 2019)
        Numerical absorption correction based on gaussian integration over
                        a multifaceted crystal model
        Empirical absorption correction using spherical harmonics,
 implemented in SCALE3 ABSPACK scaling algorithm.
;
_exptl_crystal_colour yellow
_exptl_crystal_density_diffrn 2.893
_exptl_crystal_description prism
_exptl_crystal_F_000 10320
_exptl_crystal_size_max 0.331
_exptl_crystal_size_mid 0.201
_exptl_crystal_size_min 0.137
_refine_diff_density_max 7.917
_refine_diff_density_min -4.291
_refine_diff_density_rms 0.343
_refine_ls_extinction_method none
_refine_ls_goodness_of_fit_ref 1.05
_refine_ls_hydrogen_treatment constr
_refine_ls_matrix_type full
_refine_ls_number_parameters 2578
_refine_ls_number_reflns 63149
_refine_ls_number_restraints 36
_refine_ls_restrained_S_all 1.051
_refine_ls_R_factor_all 0.109
_refine_ls_R_factor_gt 0.0606
_refine_ls_shift/su_max 0.002
_refine_ls_shift/su_mean 0
_refine_ls_structure_factor_coef Fsqd
_refine_ls_weighting_details 'w=1/[\s^2^(Fo^2^)+(0.0737P)^2^+222.4484P] where P=(Fo^2^+2Fc^2^)/3'
_refine_ls_weighting_scheme calc
_refine_ls_wR_factor_gt 0.1529
_refine_ls_wR_factor_ref 0.1753
_reflns_Friedel_coverage 0
_reflns_number_gt 39999
_reflns_number_total 63149
_reflns_threshold_expression 'I > 2\s(I)'
_cod_data_source_file d4dt01379d2.cif
_cod_data_source_block b20220114_jbtmdumo_auto
_cod_depositor_comments 'Adding full bibliography for 7716716--7716725.cif.'
_cod_original_cell_volume 13259.3(4)
_cod_database_code 7716725

loop_
_symmetry_equiv_pos_as_xyz
'x, y, z'
'-x, -y, -z'

loop_
_atom_site_label
_atom_site_type_symbol
_atom_site_fract_x
_atom_site_fract_y
_atom_site_fract_z
_atom_site_U_iso_or_equiv
_atom_site_adp_type
_atom_site_occupancy
_atom_site_site_symmetry_order
_atom_site_calc_flag
_atom_site_refinement_flags_posn
_atom_site_refinement_flags_adp
_atom_site_refinement_flags_occupancy
_atom_site_disorder_assembly
_atom_site_disorder_group
W2A W -0.26970(3) 0.01165(3) 0.85719(2) 0.02932(13) Uani 1 1 d . . . . .
W3A W -0.21787(3) 0.15494(3) 0.87248(2) 0.02986(13) Uani 1 1 d . . . . .
W4A W -0.09783(3) 0.09581(3) 0.73211(2) 0.03465(14) Uani 1 1 d . . . . .
W5A W -0.15581(3) -0.06260(3) 0.71644(2) 0.03405(14) Uani 1 1 d . . . . .
W6A W -0.16158(3) -0.09004(3) 0.82247(2) 0.03117(13) Uani 1 1 d . . . . .
W7A W -0.11975(3) 0.04154(3) 0.95563(2) 0.02758(13) Uani 1 1 d . . . . .
W8A W -0.06558(3) 0.18675(3) 0.96975(2) 0.03090(13) Uani 1 1 d . . . . .
W9A W -0.05168(3) 0.21572(3) 0.85272(3) 0.03526(14) Uani 1 1 d . . . . .
W10A W 0.04206(3) 0.12290(3) 0.81563(3) 0.03584(15) Uani 1 1 d . . . . .
W11A W -0.01700(3) -0.03922(3) 0.79883(2) 0.03344(14) Uani 1 1 d . . . . .
W12A W 0.02772(3) 0.09182(3) 0.93328(2) 0.03034(13) Uani 1 1 d . . . . .
W2B W 0.39413(4) -0.26235(3) 0.70749(3) 0.04247(17) Uani 1 1 d . . . . .
W3B W 0.26336(4) -0.34973(3) 0.61519(3) 0.04430(17) Uani 1 1 d . . . . .
W4B W 0.16716(3) -0.18149(3) 0.66052(3) 0.03463(14) Uani 1 1 d . . . . .
W5B W 0.31179(3) -0.08348(3) 0.76372(3) 0.03520(14) Uani 1 1 d . . . . .
W6B W 0.38231(4) -0.14110(4) 0.83584(3) 0.04777(18) Uani 1 1 d . . . . .
W7B W 0.31514(5) -0.30591(5) 0.80610(4) 0.0643(3) Uani 1 1 d . . . . .
W8B W 0.18197(5) -0.39534(4) 0.71161(4) 0.0655(3) Uani 1 1 d . . . . .
W9B W 0.10139(4) -0.32885(3) 0.63785(3) 0.04915(18) Uani 1 1 d . . . . .
W10B W 0.09101(3) -0.21473(3) 0.74983(3) 0.04326(17) Uani 1 1 d . . . . .
W11B W 0.23960(4) -0.11682(4) 0.85460(3) 0.04651(18) Uani 1 1 d . . . . .
W12B W 0.17107(5) -0.28322(4) 0.82526(4) 0.0622(2) Uani 1 1 d . . . . .
W2C W 0.20273(3) 0.56084(3) 1.19362(3) 0.04086(16) Uani 1 1 d . . . . .
W3C W 0.19706(3) 0.54437(3) 1.30259(2) 0.03182(14) Uani 1 1 d . . . . .
W4C W 0.42736(3) 0.56029(3) 1.33330(3) 0.03903(15) Uani 1 1 d . . . . .
W5C W 0.43272(4) 0.57905(3) 1.21259(3) 0.04850(18) Uani 1 1 d . . . . .
W6C W 0.31101(4) 0.49415(4) 1.10653(3) 0.0573(2) Uani 1 1 d . . . . .
W7C W 0.16587(4) 0.38804(3) 1.11479(3) 0.04667(18) Uani 1 1 d . . . . .
W8C W 0.16086(3) 0.37080(3) 1.22579(3) 0.03961(16) Uani 1 1 d . . . . .
W9C W 0.29906(3) 0.45886(3) 1.34018(3) 0.03728(15) Uani 1 1 d . . . . .
W10C W 0.40033(4) 0.40414(3) 1.26541(3) 0.04970(19) Uani 1 1 d . . . . .
W11C W 0.40766(4) 0.42367(4) 1.14258(3) 0.0619(2) Uani 1 1 d . . . . .
W12C W 0.26117(4) 0.31471(3) 1.14936(3) 0.05064(19) Uani 1 1 d . . . . .
Tm1A Tm -0.28330(3) 0.03283(3) 0.73340(3) 0.03195(15) Uani 1 1 d . . . . .
Tm1B Tm 0.33772(3) -0.19169(3) 0.62400(3) 0.03228(15) Uani 1 1 d . . . . .
Tm1C Tm 0.33558(3) 0.67272(3) 1.31103(3) 0.03291(15) Uani 1 1 d . . . . .
Br1A Br -0.36295(12) -0.29627(10) 0.49932(8) 0.0729(6) Uani 1 1 d . . . . .
Br2A Br -0.61434(11) 0.04884(14) 0.61774(12) 0.0963(10) Uani 1 1 d . U . . .
Br1B Br 0.58833(10) -0.16007(10) 0.44951(8) 0.0658(6) Uani 1 1 d . . . . .
Br2B Br 0.08363(14) -0.14967(15) 0.43814(10) 0.0929(9) Uani 1 1 d . . . . .
Br1C Br 0.59017(12) 0.84239(13) 1.20125(13) 0.0912(8) Uani 1 1 d . . . . .
Br2C Br 0.28996(16) 0.99214(11) 1.48203(8) 0.0910(10) Uani 1 1 d . . . . .
Ge1A Ge -0.11335(7) 0.06453(7) 0.84123(5) 0.0245(3) Uani 1 1 d . . . . .
Ge1B Ge 0.24563(8) -0.24027(8) 0.73348(7) 0.0368(4) Uani 1 1 d . . . . .
Ge1C Ge 0.29736(8) 0.47834(7) 1.22331(6) 0.0330(3) Uani 1 1 d . . . . .
K1 K 0.2578(5) 0.2713(4) 1.2617(4) 0.140(3) Uani 0.9 1 d . . P . .
K2 K -0.0080(3) 0.3789(3) 1.2686(3) 0.110(2) Uani 1 1 d . . . . .
K3 K -0.0130(10) 0.3542(9) 1.1136(8) 0.156(7) Uani 0.5 1 d . U P . .
K4 K 0.06710(18) 0.20026(16) 1.16560(14) 0.0422(8) Uani 1 1 d . . . . .
K5 K 0.1718(2) 0.12451(17) 1.05963(14) 0.0483(9) Uani 1 1 d . . . . .
K6 K 0.1061(4) 0.2663(3) 0.9570(3) 0.118(2) Uani 1 1 d . . . . .
K7 K -0.1762(5) 0.2800(4) 1.0196(3) 0.124(3) Uani 0.9 1 d . . P . .
K8 K -0.2916(6) -0.0050(6) 0.9871(4) 0.143(4) Uani 0.8 1 d . . P . .
K9 K 0.0978(2) -0.0571(2) 0.89186(17) 0.0631(12) Uani 1 1 d . . . . .
K10 K 0.1608(8) -0.0332(8) 0.7743(8) 0.142(6) Uani 0.5 1 d . U P . .
K11 K -0.0744(7) -0.3051(7) 0.6596(6) 0.123(5) Uani 0.5 1 d . U P . .
K12 K 0.4694(19) -0.1618(15) 1.0901(13) 0.177(15) Uani 0.3 1 d . . P . .
K13 K 0.0208(6) -0.0078(6) 0.6785(4) 0.187(5) Uani 1 1 d . . . . .
K14 K 0.3217(5) -0.1827(5) 0.9429(3) 0.160(4) Uani 1 1 d . . . . .
O2A O -0.3277(5) -0.0235(5) 0.8823(4) 0.036(2) Uani 1 1 d . . . . .
O3A O -0.2431(5) 0.2180(5) 0.9070(4) 0.039(3) Uani 1 1 d . . . . .
O4A O -0.0978(6) 0.0986(6) 0.6720(4) 0.047(3) Uani 1 1 d . . . . .
O5A O -0.1760(6) -0.1139(5) 0.6509(4) 0.047(3) Uani 1 1 d . . . . .
O6A O -0.1939(5) -0.1568(5) 0.8279(4) 0.041(3) Uani 1 1 d . . . . .
O7A O -0.1394(5) 0.0126(4) 1.0004(4) 0.031(2) Uani 1 1 d . . . . .
O8A O -0.0505(6) 0.2553(5) 1.0248(4) 0.043(3) Uani 1 1 d . . . . .
O9A O -0.0337(6) 0.2932(5) 0.8699(5) 0.049(3) Uani 1 1 d . . . . .
O10A O 0.1217(5) 0.1391(6) 0.8114(5) 0.048(3) Uani 1 1 d . . . . .
O11A O 0.0446(5) -0.0713(5) 0.7916(4) 0.043(3) Uani 1 1 d . . . . .
O12A O 0.1034(5) 0.0982(5) 0.9637(4) 0.036(2) Uani 1 1 d . . . . .
O13A O -0.3144(5) -0.0046(5) 0.7952(4) 0.034(2) Uani 1 1 d . . . . .
O14A O -0.2734(5) 0.0960(5) 0.8924(4) 0.031(2) Uani 1 1 d . . . . .
O15A O -0.2629(5) 0.1274(5) 0.8083(4) 0.036(2) Uani 1 1 d . . . . .
O16A O -0.1786(5) 0.0872(5) 0.7391(4) 0.033(2) Uani 1 1 d . . . . .
O17A O -0.2223(5) -0.0342(5) 0.7270(4) 0.035(2) Uani 1 1 d . . . . .
O18A O -0.2288(5) -0.0531(4) 0.8303(4) 0.036(2) Uani 1 1 d . . . . .
O19A O -0.1979(5) 0.0391(5) 0.9237(4) 0.032(2) Uani 1 1 d . . . . .
O20A O -0.1477(5) 0.1727(5) 0.9372(4) 0.031(2) Uani 1 1 d . . . . .
O21A O -0.1397(5) 0.1946(5) 0.8555(4) 0.038(3) Uani 1 1 d . . . . .
O22A O -0.1037(5) 0.0123(5) 0.7144(4) 0.038(2) Uani 1 1 d . . . . .
O23A O -0.1829(5) -0.1200(5) 0.7477(4) 0.035(2) Uani 1 1 d . . . . .
O24A O -0.1256(5) -0.0339(4) 0.8956(4) 0.032(2) Uani 1 1 d . . . . .
O25A O -0.0968(5) 0.1289(4) 0.9995(4) 0.031(2) Uani 1 1 d . . . . .
O26A O -0.0338(5) 0.2140(5) 0.9202(4) 0.034(2) Uani 1 1 d . . . . .
O27A O -0.0718(5) 0.1857(5) 0.7781(4) 0.037(2) Uani 1 1 d . . . . .
O28A O 0.0018(5) 0.1097(5) 0.7500(4) 0.039(3) Uani 1 1 d . . . . .
O29A O -0.0659(5) -0.0776(5) 0.7310(4) 0.041(3) Uani 1 1 d . . . . .
O30A O -0.0760(5) -0.0973(4) 0.8159(4) 0.034(2) Uani 1 1 d . . . . .
O31A O -0.0250(5) 0.0533(5) 0.9680(4) 0.034(2) Uani 1 1 d . . . . .
O32A O 0.0178(5) 0.1694(5) 0.9794(4) 0.033(2) Uani 1 1 d . . . . .
O33A O 0.0340(5) 0.2046(5) 0.8465(4) 0.038(2) Uani 1 1 d . . . . .
O34A O 0.0193(5) 0.0350(5) 0.7930(4) 0.037(2) Uani 1 1 d . . . . .
O35A O 0.0070(5) 0.0133(5) 0.8744(4) 0.035(2) Uani 1 1 d . . . . .
O36A O 0.0478(5) 0.1262(5) 0.8859(4) 0.035(2) Uani 1 1 d . . . . .
O37A O -0.1912(4) 0.0683(4) 0.8377(4) 0.029(2) Uani 1 1 d . . . . .
O38A O -0.0683(5) 0.1108(5) 0.8172(4) 0.035(2) Uani 1 1 d . . . . .
O39A O -0.1115(5) -0.0102(4) 0.8050(4) 0.031(2) Uani 1 1 d . . . . .
O40A O -0.0758(5) 0.0885(4) 0.9064(3) 0.027(2) Uani 1 1 d . . . . .
O2B O 0.4686(7) -0.2741(6) 0.7184(5) 0.057(3) Uani 1 1 d . . . . .
O3B O 0.2465(7) -0.4222(5) 0.5632(5) 0.058(3) Uani 1 1 d . . . . .
O4B O 0.1416(5) -0.1402(5) 0.6303(4) 0.044(3) Uani 1 1 d . . . . .
O5B O 0.3342(5) -0.0085(5) 0.7694(5) 0.047(3) Uani 1 1 d . . . . .
O6B O 0.4550(6) -0.1086(8) 0.8796(5) 0.067(4) Uani 1 1 d . . . . .
O7B O 0.3671(8) -0.3244(8) 0.8424(6) 0.076(5) Uani 1 1 d . . . . .
O8B O 0.1454(8) -0.4743(6) 0.6861(6) 0.081(5) Uani 1 1 d . . . . .
O9B O 0.0420(6) -0.3862(6) 0.5873(6) 0.064(4) Uani 1 1 d . . . . .
O10B O 0.0224(6) -0.2037(5) 0.7718(5) 0.050(3) Uani 1 1 d . . . . .
O11B O 0.2168(6) -0.0736(7) 0.9107(5) 0.060(3) Uani 1 1 d . . . . .
O12B O 0.1281(8) -0.2867(8) 0.8731(6) 0.081(5) Uani 1 1 d . . . . .
O13B O 0.4086(5) -0.2168(5) 0.6729(4) 0.040(3) Uani 1 1 d . . . . .
O14B O 0.3495(6) -0.3416(5) 0.6480(5) 0.050(3) Uani 1 1 d . . . . .
O15B O 0.2910(5) -0.3003(4) 0.5850(4) 0.035(2) Uani 1 1 d . . . . .
O16B O 0.2321(5) -0.2019(5) 0.6324(4) 0.039(3) Uani 1 1 d . . . . .
O17B O 0.3424(5) -0.1264(4) 0.7107(4) 0.031(2) Uani 1 1 d . . . . .
O18B O 0.4026(5) -0.1899(5) 0.7735(4) 0.041(3) Uani 1 1 d . . . . .
O19B O 0.3556(6) -0.3040(7) 0.7535(5) 0.061(4) Uani 1 1 d . . . . .
O20B O 0.2334(6) -0.3860(5) 0.6662(5) 0.052(3) Uani 1 1 d . . . . .
O21B O 0.1779(5) -0.3394(5) 0.6141(4) 0.042(3) Uani 1 1 d . . . . .
O22B O 0.2245(5) -0.1153(5) 0.7242(4) 0.037(2) Uani 1 1 d . . . . .
O23B O 0.3847(5) -0.0749(5) 0.8164(4) 0.039(3) Uani 1 1 d . . . . .
O24B O 0.3477(6) -0.2169(6) 0.8415(5) 0.055(3) Uani 1 1 d . U . . .
O25B O 0.2540(7) -0.3868(6) 0.7596(6) 0.069(4) Uani 1 1 d . . . . .
O26B O 0.1206(7) -0.3700(5) 0.6803(6) 0.060(4) Uani 1 1 d . . . . .
O27B O 0.1058(5) -0.2643(5) 0.6165(4) 0.042(3) Uani 1 1 d . . . . .
O28B O 0.0980(5) -0.1741(5) 0.7071(4) 0.043(3) Uani 1 1 d . . . . .
O29B O 0.2696(5) -0.0594(5) 0.8286(4) 0.041(3) Uani 1 1 d . . . . .
O30B O 0.3272(6) -0.1078(6) 0.8838(4) 0.055(3) Uani 1 1 d . . . . .
O31B O 0.2481(7) -0.2940(7) 0.8487(5) 0.071(4) Uani 1 1 d . U . . .
O32B O 0.1400(8) -0.3664(7) 0.7732(6) 0.084(5) Uani 1 1 d . . . . .
O33B O 0.0502(6) -0.2938(5) 0.6875(5) 0.051(3) Uani 1 1 d . . . . .
O34B O 0.1572(6) -0.1502(5) 0.8048(4) 0.043(3) Uani 1 1 d . . . . .
O35B O 0.2153(6) -0.1982(6) 0.8545(5) 0.054(3) Uani 1 1 d . . . . .
O36B O 0.1130(6) -0.2651(6) 0.7831(5) 0.061(4) Uani 1 1 d . . . . .
O37B O 0.2934(6) -0.2617(5) 0.6883(4) 0.042(3) Uani 1 1 d . . . . .
O38B O 0.1723(5) -0.2412(5) 0.7051(4) 0.045(3) Uani 1 1 d . . . . .
O39B O 0.2831(5) -0.1666(5) 0.7837(4) 0.039(3) Uani 1 1 d . . . . .
O40B O 0.2305(6) -0.2908(6) 0.7628(5) 0.054(3) Uani 1 1 d . . . . .
O2C O 0.1471(6) 0.5746(5) 1.1546(5) 0.053(3) Uani 1 1 d . . . . .
O3C O 0.1382(5) 0.5490(5) 1.3412(4) 0.043(3) Uani 1 1 d . . . . .
O4C O 0.4975(6) 0.6090(5) 1.3806(5) 0.051(3) Uani 1 1 d . . . . .
O5C O 0.5038(6) 0.6328(6) 1.2211(5) 0.067(4) Uani 1 1 d . . . . .
O6C O 0.2967(8) 0.5022(7) 1.0498(5) 0.080(5) Uani 1 1 d . . . . .
O7C O 0.1048(7) 0.3585(6) 1.0594(5) 0.062(4) Uani 1 1 d . . . . .
O8C O 0.0965(6) 0.3300(5) 1.2411(5) 0.050(3) Uani 1 1 d . . . . .
O9C O 0.2769(6) 0.4475(5) 1.3930(5) 0.049(3) Uani 1 1 d . . . . .
O10C O 0.4437(7) 0.3561(6) 1.2688(6) 0.066(4) Uani 1 1 d . . . . .
O11C O 0.4532(8) 0.3806(7) 1.1066(6) 0.085(5) Uani 1 1 d . . . . .
O12C O 0.2640(7) 0.2396(6) 1.1154(5) 0.063(4) Uani 1 1 d . . . . .
O13C O 0.2526(6) 0.6374(5) 1.2360(4) 0.043(3) Uani 1 1 d . . . . .
O14C O 0.1522(5) 0.5538(5) 1.2449(4) 0.035(2) Uani 1 1 d . . . . .
O15C O 0.2521(5) 0.6209(4) 1.3359(4) 0.034(2) Uani 1 1 d . . . . .
O16C O 0.3785(5) 0.6091(5) 1.3358(4) 0.036(2) Uani 1 1 d . . . . .
O17C O 0.3819(6) 0.6218(5) 1.2433(5) 0.048(3) Uani 1 1 d . . . . .
O18C O 0.2631(6) 0.5421(5) 1.1487(4) 0.047(3) Uani 1 1 d . . . . .
O19C O 0.1618(6) 0.4659(5) 1.1529(4) 0.047(3) Uani 1 1 d . . . . .
O20C O 0.1562(5) 0.4495(4) 1.2556(4) 0.034(2) Uani 1 1 d . . . . .
O21C O 0.2520(5) 0.5114(5) 1.3354(4) 0.037(2) Uani 1 1 d . . . . .
O22C O 0.4538(5) 0.5613(5) 1.2707(4) 0.043(3) Uani 1 1 d . . . . .
O23C O 0.3888(6) 0.5608(6) 1.1421(5) 0.059(3) Uani 1 1 d . . . . .
O24C O 0.2382(6) 0.4236(5) 1.0931(4) 0.051(3) Uani 1 1 d . . . . .
O25C O 0.1172(5) 0.3559(5) 1.1557(4) 0.044(3) Uani 1 1 d . . . . .
O26C O 0.2305(5) 0.3928(5) 1.2837(4) 0.040(3) Uani 1 1 d . . . . .
O27C O 0.3766(5) 0.5247(4) 1.3742(4) 0.037(3) Uani 1 1 d . . . . .
O28C O 0.4568(6) 0.4802(5) 1.3118(5) 0.052(3) Uani 1 1 d . . . . .
O29C O 0.4633(6) 0.5030(6) 1.1712(5) 0.061(4) Uani 1 1 d . . . . .
O30C O 0.3627(7) 0.4401(6) 1.0881(5) 0.064(4) Uani 1 1 d . . . . .
O31C O 0.1968(5) 0.3177(5) 1.1003(4) 0.044(3) Uani 1 1 d . . . . .
O32C O 0.1936(5) 0.3013(5) 1.1859(5) 0.045(3) Uani 1 1 d . . . . .
O33C O 0.3518(6) 0.4033(5) 1.3185(5) 0.048(3) Uani 1 1 d . . . . .
O34C O 0.4251(6) 0.4202(5) 1.2075(5) 0.056(3) Uani 1 1 d . . . . .
O35C O 0.3277(7) 0.3603(5) 1.1278(5) 0.059(4) Uani 1 1 d . . . . .
O36C O 0.3215(6) 0.3448(5) 1.2130(5) 0.051(3) Uani 1 1 d . . . . .
O37C O 0.2606(5) 0.5355(4) 1.2453(4) 0.034(2) Uani 1 1 d . . . . .
O38C O 0.3438(5) 0.4756(4) 1.2750(4) 0.035(2) Uani 1 1 d . . . . .
O39C O 0.3481(6) 0.4896(5) 1.1826(4) 0.041(3) Uani 1 1 d . . . . .
O40C O 0.2396(5) 0.4068(5) 1.1874(4) 0.039(3) Uani 1 1 d . . . . .
O1LA O -0.2569(5) -0.0013(5) 0.6459(4) 0.040(3) Uani 1 1 d . . . . .
O2LA O -0.3580(5) -0.0587(5) 0.6798(4) 0.038(3) Uani 1 1 d . . . . .
O3LA O -0.3820(5) 0.0475(5) 0.7487(4) 0.035(2) Uani 1 1 d . . . . .
O4LA O -0.3108(5) 0.0894(5) 0.6892(4) 0.041(3) Uani 1 1 d . . . . .
O1LB O 0.4305(5) -0.1123(5) 0.6354(4) 0.036(2) Uani 1 1 d . . . . .
O2LB O 0.4037(5) -0.2360(4) 0.5721(4) 0.034(2) Uani 1 1 d . . . . .
O3LB O 0.2934(5) -0.2126(5) 0.5417(4) 0.040(3) Uani 1 1 d . . . . .
O4LB O 0.3121(6) -0.0994(5) 0.6277(5) 0.045(3) Uani 1 1 d . . . . .
O1LC O 0.4512(6) 0.7178(5) 1.3394(4) 0.044(3) Uani 1 1 d . . . . .
O2LC O 0.3641(5) 0.7462(5) 1.2815(4) 0.038(2) Uani 1 1 d . . . . .
O3LC O 0.2647(5) 0.7310(5) 1.3326(4) 0.036(2) Uani 1 1 d . . . . .
O4LC O 0.3680(5) 0.7390(5) 1.4021(4) 0.038(3) Uani 1 1 d . . . . .
O1W O 0.2582(15) 0.2479(14) 1.3599(12) 0.073(8) Uiso 0.5 1 d . . P . .
O2W O 0.1729(9) 0.3365(8) 1.3468(7) 0.098(5) Uiso 1 1 d . . . . .
O3W O 0.1086(16) 0.4350(15) 1.3634(13) 0.084(9) Uiso 0.5 1 d . . P . .
O4W O 0.005(3) 0.504(2) 1.327(2) 0.115(16) Uiso 0.4 1 d . . P . .
O5W O 0.1277(9) 0.2291(8) 1.2745(7) 0.092(5) Uiso 1 1 d . . . . .
O6W O -0.0606(7) 0.1792(6) 1.1115(5) 0.062(4) Uiso 1 1 d . . . . .
O7W O 0.0995(6) 0.2086(5) 1.0775(5) 0.048(3) Uiso 1 1 d . . . . .
O8W O 0.2947(11) 0.1164(10) 1.0952(8) 0.120(7) Uiso 1 1 d . . . . .
O9W O 0.254(2) 0.098(2) 0.9817(19) 0.141(16) Uiso 0.5 1 d . . P . .
O10W O 0.0026(19) 0.3608(18) 1.1666(16) 0.102(11) Uiso 0.5 1 d . . P . .
O11W O 0.0261(19) 0.4799(17) 1.1925(15) 0.102(11) Uiso 0.5 1 d . . P . .
O12W O -0.1322(19) 0.4032(18) 1.0789(15) 0.104(12) Uiso 0.5 1 d . . P . .
O13W O -0.2913(19) 0.2815(18) 1.0414(15) 0.108(12) Uiso 0.5 1 d . . P . .
O14W O -0.432(4) -0.113(4) 0.933(3) 0.14(3) Uiso 0.3 1 d . . P . .
O15W O -0.391(2) 0.053(2) 0.9859(17) 0.125(14) Uiso 0.5 1 d . . P . .
O16W O -0.3868(15) -0.0222(14) 1.0578(12) 0.076(8) Uiso 0.5 1 d . . P . .
O17W O 0.178(3) 0.389(3) 0.970(2) 0.104(19) Uiso 0.3 1 d . . P . .
O18W O 0.1089(18) 0.1009(17) 0.6877(14) 0.099(11) Uiso 0.5 1 d . . P . .
O19W O 0.086(2) -0.054(2) 0.596(2) 0.148(17) Uiso 0.5 1 d . . P . .
O20W O 0.2459(15) 0.0315(14) 0.7230(12) 0.117(9) Uiso 0.7 1 d . . P . .
O21W O -0.0214(5) -0.0806(5) 0.9257(4) 0.039(3) Uiso 1 1 d . . . . .
O22W O 0.1889(15) 0.0285(14) 0.8724(12) 0.077(9) Uiso 0.5 1 d . . P . .
O23W O 0.2270(10) -0.1481(10) 0.9859(8) 0.118(7) Uiso 1 1 d . . . . .
O24W O 0.449(2) -0.1917(19) 0.9617(16) 0.118(13) Uiso 0.5 1 d . . P . .
O25W O 0.3590(10) -0.1478(9) 1.0485(8) 0.113(6) Uiso 1 1 d . . . . .
O26W O 0.440(2) -0.291(2) 1.0695(18) 0.132(15) Uiso 0.5 1 d . . P . .
O27W O 0.6018(12) -0.0800(11) 1.1201(10) 0.055(6) Uiso 0.5 1 d . . P . .
O29W O -0.0830(19) -0.0858(18) 0.5941(15) 0.104(12) Uiso 0.5 1 d . . P . .
O30W O 0.202(2) 0.232(2) 0.9930(18) 0.130(15) Uiso 0.5 1 d . . P . .
O31W O 0.1272(15) -0.0354(14) 0.7285(12) 0.072(8) Uiso 0.5 1 d . . P . .
O32W O -0.1165(6) 0.3357(6) 0.9630(5) 0.003(3) Uiso 0.5 1 d . . P . .
N1A N -0.4060(6) -0.1309(6) 0.7263(5) 0.038(3) Uani 1 1 d . . . . .
H1A H -0.379642 -0.090624 0.728446 0.045 Uiso 1 1 calc R U . . .
N2A N -0.4604(6) -0.0081(6) 0.7941(5) 0.038(3) Uani 1 1 d . . . . .
H2A H -0.415784 0.006006 0.788734 0.045 Uiso 1 1 calc R U . . .
N1B N 0.3735(6) -0.3539(5) 0.5008(4) 0.032(3) Uani 1 1 d . . . . .
H1B H 0.365773 -0.32329 0.53382 0.039 Uiso 1 1 calc R U . . .
N2B N 0.2251(6) -0.3314(6) 0.4790(5) 0.040(3) Uani 1 1 d . . . . .
H2B H 0.253249 -0.29915 0.513615 0.048 Uiso 1 1 calc R U . . .
N1C N 0.2898(7) 0.7237(6) 1.1906(5) 0.038(3) Uani 1 1 d . . . . .
H1C H 0.298969 0.712319 1.220045 0.046 Uiso 1 1 calc R U . . .
N2C N 0.1737(6) 0.7355(6) 1.2650(5) 0.039(3) Uani 1 1 d . . . . .
H2C H 0.20269 0.712851 1.27284 0.046 Uiso 1 1 calc R U . . .
C1A C -0.2696(8) -0.0523(9) 0.6104(6) 0.042(4) Uani 1 1 d . . . . .
H1AA H -0.246955 -0.056466 0.582731 0.05 Uiso 1 1 calc R U . . .
C2A C -0.3168(8) -0.1093(8) 0.6053(6) 0.039(4) Uani 1 1 d . . . . .
C3A C -0.3557(7) -0.1094(7) 0.6407(6) 0.033(3) Uani 1 1 d . . . . .
C4A C -0.3965(8) -0.1675(8) 0.6328(6) 0.038(4) Uani 1 1 d . . . . .
C5A C -0.3980(9) -0.2210(9) 0.5925(7) 0.051(5) Uani 1 1 d . . . . .
H5A H -0.426078 -0.259082 0.588491 0.061 Uiso 1 1 calc R U . . .
C6A C -0.3583(9) -0.2207(9) 0.5567(7) 0.051(5) Uani 1 1 d . . . . .
C7A C -0.3185(8) -0.1663(8) 0.5623(7) 0.045(4) Uani 1 1 d . . . . .
H7A H -0.291713 -0.165868 0.537769 0.054 Uiso 1 1 calc R U . . .
C8A C -0.4410(8) -0.1702(8) 0.6700(6) 0.042(4) Uani 1 1 d . . . . .
H8AA H -0.477809 -0.155743 0.662377 0.05 Uiso 1 1 calc R U . . .
H8AB H -0.458647 -0.213679 0.664229 0.05 Uiso 1 1 calc R U . . .
C9A C -0.4497(8) -0.1162(8) 0.7638(6) 0.037(4) Uani 1 1 d . . . . .
H9AA H -0.423081 -0.095183 0.800139 0.044 Uiso 1 1 calc R U . . .
H9AB H -0.479599 -0.155596 0.759621 0.044 Uiso 1 1 calc R U . . .
C10A C -0.4903(7) -0.0754(7) 0.7579(6) 0.037(4) Uani 1 1 d . . . . .
H10A H -0.496489 -0.080706 0.721038 0.044 Uiso 1 1 calc R U . . .
H10B H -0.533517 -0.089669 0.764656 0.044 Uiso 1 1 calc R U . . .
C11A C -0.5017(8) 0.0272(8) 0.7801(7) 0.046(4) Uani 1 1 d . . . . .
H11A H -0.547805 0.00565 0.77615 0.056 Uiso 1 1 calc R U . . .
H11B H -0.490973 0.068976 0.809861 0.056 Uiso 1 1 calc R U . . .
C12A C -0.4937(7) 0.0343(8) 0.7309(6) 0.036(4) Uani 1 1 d . . . . .
C13A C -0.4313(7) 0.0483(6) 0.7192(5) 0.027(3) Uani 1 1 d . . . . .
C14A C -0.4240(7) 0.0660(7) 0.6775(6) 0.034(3) Uani 1 1 d . . . . .
C15A C -0.4795(9) 0.0664(8) 0.6467(7) 0.046(4) Uani 1 1 d . . . . .
H15A H -0.475311 0.079627 0.619703 0.055 Uiso 1 1 calc R U . . .
C16A C -0.5396(9) 0.0470(9) 0.6570(8) 0.054(5) Uani 1 1 d . . . . .
C17A C -0.5462(8) 0.0321(7) 0.6986(7) 0.044(4) Uani 1 1 d . . . . .
H17A H -0.588152 0.019999 0.704968 0.053 Uiso 1 1 calc R U . . .
C18A C -0.3641(8) 0.0885(7) 0.6677(6) 0.038(4) Uani 1 1 d . . . . .
H18A H -0.363706 0.10457 0.642424 0.046 Uiso 1 1 calc R U . . .
C19A C -0.3591(9) -0.1606(8) 0.7406(7) 0.052(5) Uani 1 1 d . . . . .
H19A H -0.330928 -0.13193 0.77517 0.077 Uiso 1 1 calc R U . . .
H19B H -0.332727 -0.1706 0.714033 0.077 Uiso 1 1 calc R U . . .
H19C H -0.383138 -0.198658 0.741966 0.077 Uiso 1 1 calc R U . . .
C20A C -0.4567(9) 0.0049(9) 0.8513(6) 0.049(4) Uani 1 1 d . . . . .
H20A H -0.443883 0.04971 0.873215 0.073 Uiso 1 1 calc R U . . .
H20B H -0.424608 -0.01224 0.862052 0.073 Uiso 1 1 calc R U . . .
H20C H -0.499178 -0.014416 0.85578 0.073 Uiso 1 1 calc R U . . .
C1B C 0.4661(8) -0.1069(8) 0.6049(7) 0.039(4) Uani 1 1 d . . . . .
H1BA H 0.49151 -0.065984 0.613421 0.047 Uiso 1 1 calc R U . . .
C2B C 0.4738(7) -0.1552(7) 0.5583(5) 0.032(3) Uani 1 1 d . . . . .
C3B C 0.4432(7) -0.2183(7) 0.5462(6) 0.032(3) Uani 1 1 d . . . . .
C4B C 0.4608(7) -0.2623(7) 0.5034(6) 0.034(3) Uani 1 1 d . . . . .
C5B C 0.4997(7) -0.2441(8) 0.4751(6) 0.039(4) Uani 1 1 d . . . . .
H5B H 0.507716 -0.274601 0.445046 0.046 Uiso 1 1 calc R U . . .
C6B C 0.5279(7) -0.1832(8) 0.4883(6) 0.041(4) Uani 1 1 d . . . . .
C7B C 0.5179(8) -0.1378(8) 0.5299(6) 0.043(4) Uani 1 1 d . . . . .
H7B H 0.539799 -0.095442 0.539807 0.051 Uiso 1 1 calc R U . . .
C8B C 0.4420(8) -0.3284(8) 0.4957(7) 0.043(4) Uani 1 1 d . . . . .
H8BA H 0.472733 -0.331663 0.521806 0.052 Uiso 1 1 calc R U . . .
H8BB H 0.447145 -0.354872 0.460212 0.052 Uiso 1 1 calc R U . . .
C9B C 0.3246(8) -0.3627(8) 0.4543(6) 0.041(4) Uani 1 1 d . . . . .
H9BA H 0.331147 -0.393886 0.421582 0.049 Uiso 1 1 calc R U . . .
H9BB H 0.332721 -0.323109 0.45143 0.049 Uiso 1 1 calc R U . . .
C10B C 0.2540(7) -0.3836(7) 0.4588(6) 0.037(4) Uani 1 1 d . . . . .
H10C H 0.227765 -0.414723 0.423626 0.045 Uiso 1 1 calc R U . . .
H10D H 0.252022 -0.403789 0.482703 0.045 Uiso 1 1 calc R U . . .
C11B C 0.2185(8) -0.3013(8) 0.4431(6) 0.038(4) Uani 1 1 d . . . . .
H11C H 0.258836 -0.294458 0.429958 0.046 Uiso 1 1 calc R U . . .
H11D H 0.182495 -0.329121 0.412324 0.046 Uiso 1 1 calc R U . . .
C12B C 0.2061(8) -0.2426(8) 0.4701(6) 0.039(4) Uani 1 1 d . . . . .
C13B C 0.2472(8) -0.1978(8) 0.5208(6) 0.038(4) Uani 1 1 d . . . . .
C14B C 0.2359(8) -0.1384(7) 0.5470(7) 0.040(4) Uani 1 1 d . . . . .
C15B C 0.1870(10) -0.1245(10) 0.5199(8) 0.059(5) Uani 1 1 d . . . . .
H15B H 0.181274 -0.084566 0.535078 0.071 Uiso 1 1 calc R U . . .
C16B C 0.1488(9) -0.1682(10) 0.4725(7) 0.054(5) Uani 1 1 d . . . . .
C17B C 0.1574(9) -0.2266(9) 0.4486(7) 0.047(4) Uani 1 1 d . . . . .
H17B H 0.128813 -0.256502 0.416278 0.056 Uiso 1 1 calc R U . . .
C18B C 0.2724(9) -0.0941(8) 0.5978(7) 0.046(4) Uani 1 1 d . . . . .
H18B H 0.264906 -0.054915 0.610162 0.056 Uiso 1 1 calc R U . . .
C19B C 0.3674(8) -0.4118(8) 0.5053(8) 0.047(4) Uani 1 1 d . . . . .
H19D H 0.323415 -0.428261 0.508889 0.07 Uiso 1 1 calc R U . . .
H19E H 0.398671 -0.404011 0.53631 0.07 Uiso 1 1 calc R U . . .
H19F H 0.376054 -0.442035 0.473588 0.07 Uiso 1 1 calc R U . . .
C20B C 0.1605(9) -0.3580(9) 0.4886(8) 0.060(5) Uani 1 1 d . . . . .
H20D H 0.141432 -0.324779 0.505515 0.09 Uiso 1 1 calc R U . . .
H20E H 0.166316 -0.378126 0.511531 0.09 Uiso 1 1 calc R U . . .
H20F H 0.131523 -0.388613 0.454865 0.09 Uiso 1 1 calc R U . . .
C1C C 0.4911(8) 0.7453(8) 1.3226(7) 0.044(4) Uani 1 1 d . . . . .
H1CA H 0.535464 0.75303 1.336427 0.053 Uiso 1 1 calc R U . . .
C2C C 0.4768(8) 0.7675(7) 1.2830(7) 0.044(4) Uani 1 1 d . . . . .
C3C C 0.4139(8) 0.7659(7) 1.2644(7) 0.038(4) Uani 1 1 d . . . . .
C4C C 0.4065(8) 0.7864(7) 1.2253(7) 0.038(4) Uani 1 1 d . . . . .
C5C C 0.4588(9) 0.8060(8) 1.2059(8) 0.052(5) Uani 1 1 d . . . . .
H5C H 0.451818 0.816531 1.177461 0.062 Uiso 1 1 calc R U . . .
C6C C 0.5203(9) 0.8108(9) 1.2264(8) 0.053(5) Uani 1 1 d . . . . .
C7C C 0.5293(9) 0.7924(8) 1.2641(8) 0.060(5) Uani 1 1 d . . . . .
H7C H 0.572029 0.796117 1.278843 0.072 Uiso 1 1 calc R U . . .
C8C C 0.3387(8) 0.7862(7) 1.2051(7) 0.044(4) Uani 1 1 d . . . . .
H8CA H 0.326598 0.819327 1.232732 0.052 Uiso 1 1 calc R U . . .
H8CB H 0.33841 0.794632 1.173794 0.052 Uiso 1 1 calc R U . . .
C9C C 0.2228(8) 0.7281(8) 1.1870(7) 0.043(4) Uani 1 1 d . . . . .
H9CA H 0.214633 0.743079 1.160132 0.052 Uiso 1 1 calc R U . . .
H9CB H 0.192758 0.685704 1.173635 0.052 Uiso 1 1 calc R U . . .
C10C C 0.2055(8) 0.7679(7) 1.2354(6) 0.035(3) Uani 1 1 d . . . . .
H10E H 0.176169 0.788656 1.225666 0.042 Uiso 1 1 calc R U . . .
H10F H 0.245427 0.800562 1.259153 0.042 Uiso 1 1 calc R U . . .
C11C C 0.1658(8) 0.7803(8) 1.3160(6) 0.045(4) Uani 1 1 d . . . . .
H11E H 0.135356 0.756992 1.329947 0.054 Uiso 1 1 calc R U . . .
H11F H 0.145142 0.80879 1.309035 0.054 Uiso 1 1 calc R U . . .
C12C C 0.2255(8) 0.8184(8) 1.3580(6) 0.037(4) Uani 1 1 d . . . . .
C13C C 0.2709(7) 0.7859(7) 1.3659(6) 0.033(3) Uani 1 1 d . . . . .
C14C C 0.3210(7) 0.8209(7) 1.4124(6) 0.032(3) Uani 1 1 d . . . . .
C15C C 0.3273(9) 0.8835(7) 1.4474(6) 0.040(4) Uani 1 1 d . . . . .
H15C H 0.360207 0.905552 1.478736 0.048 Uiso 1 1 calc R U . . .
C16C C 0.2861(11) 0.9101(8) 1.4351(7) 0.054(5) Uani 1 1 d . . . . .
C17C C 0.2347(9) 0.8776(8) 1.3907(6) 0.044(4) Uani 1 1 d . . . . .
H17C H 0.205868 0.898319 1.383773 0.053 Uiso 1 1 calc R U . . .
C18C C 0.3640(7) 0.7912(6) 1.4282(6) 0.031(3) Uani 1 1 d . . . . .
H18C H 0.391821 0.814466 1.462116 0.038 Uiso 1 1 calc R U . . .
C19C C 0.2988(10) 0.6749(7) 1.1422(7) 0.052(5) Uani 1 1 d . . . . .
H19G H 0.28826 0.683563 1.112092 0.078 Uiso 1 1 calc R U . . .
H19H H 0.270105 0.634491 1.13582 0.078 Uiso 1 1 calc R U . . .
H19I H 0.34391 0.674623 1.146931 0.078 Uiso 1 1 calc R U . . .
C20C C 0.1095(8) 0.6887(9) 1.2334(7) 0.051(5) Uani 1 1 d . . . . .
H20G H 0.089549 0.669785 1.254878 0.076 Uiso 1 1 calc R U . . .
H20H H 0.116029 0.656523 1.201859 0.076 Uiso 1 1 calc R U . . .
H20I H 0.081107 0.709208 1.222993 0.076 Uiso 1 1 calc R U . . .
O28W O -0.0155(9) -0.1630(8) 0.6591(7) 0.091(5) Uiso 1 1 d . . . . .
O33W O 0.2433(9) 0.0939(8) 0.6043(7) 0.099(5) Uiso 1 1 d . . . . .
O34W O -0.337(3) -0.458(3) 0.466(2) 0.15(2) Uiso 0.4 1 d . . P . .
O35W O -0.069(2) 0.3632(19) 0.6631(16) 0.115(13) Uiso 0.5 1 d . . P . .
O36W O -0.024(2) 0.3186(19) 0.6636(16) 0.117(13) Uiso 0.5 1 d . . P . .
O37W O -0.087(2) -0.370(2) 0.5138(18) 0.136(16) Uiso 0.5 1 d . . P . .
O38W O 0.197(2) 0.146(2) 0.9154(17) 0.123(14) Uiso 0.5 1 d . . P . .
O39W O 0.013(2) -0.528(2) 0.5865(18) 0.133(15) Uiso 0.5 1 d . . P . .
O40W O 0.6600(11) 0.4407(11) 1.3243(9) 0.066(6) Uiso 0.6 1 d . . P . .
O41W O 0.561(2) 0.3865(19) 1.2357(16) 0.115(13) Uiso 0.5 1 d . . P . .
O42W O 0.007(2) 0.370(2) 0.9969(18) 0.135(16) Uiso 0.5 1 d . . P . .
O43W O 0.5552(14) 0.4613(13) 1.3786(11) 0.089(8) Uiso 0.6 1 d . . P . .
O44W O 0.263(3) -0.488(3) 0.779(2) 0.134(19) Uiso 0.4 1 d . . P . .
O45W O 0.5257(18) 0.3005(17) 1.0837(14) 0.099(11) Uiso 0.5 1 d . . P . .
O46W O 0.234(4) 0.572(4) 0.999(3) 0.13(3) Uiso 0.3 1 d . . P . .
O47W O -0.283(2) -0.4740(18) 0.4102(15) 0.109(12) Uiso 0.5 1 d . . P . .
O48W O 0.556(3) 0.368(2) 0.910(2) 0.117(17) Uiso 0.4 1 d . . P . .
O49W O 0.0241(16) -0.2767(15) 0.5264(12) 0.081(9) Uiso 0.5 1 d . . P . .
O50W O 0.426(2) 0.475(2) 0.8708(18) 0.128(15) Uiso 0.5 1 d . . P . .
O51W O 0.1376(17) 0.5617(16) 1.0493(14) 0.093(10) Uiso 0.5 1 d . . P . .
O52W O 0.413(3) 0.328(2) 0.844(2) 0.116(16) Uiso 0.4 1 d . . P . .
O53W O 0.4947(11) 0.3412(10) 1.3828(9) 0.046(6) Uiso 0.5 1 d . . P . .
O54W O 0.147(3) 0.554(2) 0.826(2) 0.079(14) Uiso 0.3 1 d . . P . .
O55W O 0.3710(14) 0.3382(13) 1.3793(11) 0.068(8) Uiso 0.5 1 d . . P . .
O56W O 0.279(2) 0.337(2) 0.5966(19) 0.106(15) Uiso 0.4 1 d . . P . .
O57W O 0.471(3) 0.241(2) 1.176(2) 0.122(17) Uiso 0.4 1 d . . P . .
O58W O 0.034(3) 0.073(3) 0.572(3) 0.12(2) Uiso 0.3 1 d . . P . .
O59W O 0.588(3) 0.387(3) 1.101(2) 0.128(18) Uiso 0.4 1 d . . P . .
O60W O 0.022(3) 0.130(3) 0.646(2) 0.084(15) Uiso 0.3 1 d . . P . .
O61W O -0.127(3) -0.486(3) 0.508(3) 0.11(2) Uiso 0.3 1 d . . P . .
O62W O 0.012(2) 0.235(2) 0.706(2) 0.148(17) Uiso 0.5 1 d . . P . .
O63W O 0 -0.5 0.5 0.151(13) Uiso 1 2 d S . P . .
O64W O 0.088(3) 0.278(3) 0.791(2) 0.093(17) Uiso 0.3 1 d . . P . .
O65W O 0.009(2) -0.352(2) 0.4256(19) 0.144(17) Uiso 0.5 1 d . . P . .
O66W O 0.322(3) 0.165(3) 0.897(2) 0.095(17) Uiso 0.3 1 d . . P . .
O67W O 0.5598(10) 0.5073(9) 1.2552(8) 0.105(6) Uiso 1 1 d . . . . .
O68W O 0.368(3) 0.238(3) 1.048(3) 0.11(2) Uiso 0.3 1 d . . P . .
O69W O 0.383(3) 0.228(3) 1.182(2) 0.14(2) Uiso 0.4 1 d . . P . .
O70W O 0.2784(17) 0.3149(16) 1.0120(14) 0.091(10) Uiso 0.5 1 d . . P . .
O71W O 0.0241(14) -0.1523(13) 0.5636(11) 0.071(8) Uiso 0.5 1 d . . P . .
O72W O -0.1101(19) 0.0018(18) 0.5698(15) 0.106(12) Uiso 0.5 1 d . . P . .

loop_
_atom_site_aniso_label
_atom_site_aniso_U_11
_atom_site_aniso_U_22
_atom_site_aniso_U_33
_atom_site_aniso_U_23
_atom_site_aniso_U_13
_atom_site_aniso_U_12
W2A 0.0279(3) 0.0372(3) 0.0285(3) 0.0179(3) 0.0063(2) 0.0134(3)
W3A 0.0336(3) 0.0357(3) 0.0290(3) 0.0171(3) 0.0096(2) 0.0191(3)
W4A 0.0319(3) 0.0522(4) 0.0320(3) 0.0249(3) 0.0116(3) 0.0203(3)
W5A 0.0360(3) 0.0432(4) 0.0247(3) 0.0120(3) 0.0039(2) 0.0212(3)
W6A 0.0355(3) 0.0304(3) 0.0276(3) 0.0111(3) 0.0024(2) 0.0145(3)
W7A 0.0303(3) 0.0313(3) 0.0245(3) 0.0139(2) 0.0045(2) 0.0126(2)
W8A 0.0350(3) 0.0311(3) 0.0278(3) 0.0128(3) 0.0053(2) 0.0129(3)
W9A 0.0360(3) 0.0398(3) 0.0384(3) 0.0234(3) 0.0105(3) 0.0141(3)
W10A 0.0281(3) 0.0504(4) 0.0370(3) 0.0244(3) 0.0101(3) 0.0153(3)
W11A 0.0344(3) 0.0415(3) 0.0280(3) 0.0131(3) 0.0062(2) 0.0216(3)
W12A 0.0281(3) 0.0356(3) 0.0282(3) 0.0142(3) 0.0029(2) 0.0120(3)
W2B 0.0494(4) 0.0542(4) 0.0490(4) 0.0350(4) 0.0269(3) 0.0311(3)
W3B 0.0573(5) 0.0330(3) 0.0528(4) 0.0225(3) 0.0294(4) 0.0178(3)
W4B 0.0285(3) 0.0356(3) 0.0389(3) 0.0151(3) 0.0108(3) 0.0091(3)
W5B 0.0296(3) 0.0381(3) 0.0358(3) 0.0121(3) 0.0114(3) 0.0122(3)
W6B 0.0436(4) 0.0741(5) 0.0382(4) 0.0286(4) 0.0174(3) 0.0291(4)
W7B 0.0830(6) 0.0888(6) 0.0743(6) 0.0638(5) 0.0510(5) 0.0552(5)
W8B 0.0870(7) 0.0532(5) 0.0894(6) 0.0488(5) 0.0573(5) 0.0326(5)
W9B 0.0453(4) 0.0348(4) 0.0596(5) 0.0153(3) 0.0226(4) 0.0038(3)
W10B 0.0376(4) 0.0446(4) 0.0513(4) 0.0217(3) 0.0227(3) 0.0127(3)
W11B 0.0412(4) 0.0629(5) 0.0395(4) 0.0203(4) 0.0204(3) 0.0220(4)
W12B 0.0722(6) 0.0774(6) 0.0757(6) 0.0542(5) 0.0505(5) 0.0392(5)
W2C 0.0476(4) 0.0311(3) 0.0382(4) 0.0194(3) -0.0065(3) 0.0005(3)
W3C 0.0305(3) 0.0276(3) 0.0379(3) 0.0172(3) 0.0029(3) 0.0064(2)
W4C 0.0376(4) 0.0299(3) 0.0446(4) 0.0109(3) 0.0045(3) 0.0130(3)
W5C 0.0506(4) 0.0359(4) 0.0485(4) 0.0113(3) 0.0198(3) 0.0039(3)
W6C 0.0760(6) 0.0439(4) 0.0373(4) 0.0151(3) 0.0152(4) -0.0038(4)
W7C 0.0559(5) 0.0325(3) 0.0360(4) 0.0116(3) -0.0005(3) -0.0038(3)
W8C 0.0448(4) 0.0258(3) 0.0431(4) 0.0158(3) 0.0064(3) 0.0017(3)
W9C 0.0455(4) 0.0293(3) 0.0407(4) 0.0184(3) 0.0045(3) 0.0142(3)
W10C 0.0458(4) 0.0325(4) 0.0643(5) 0.0115(3) 0.0097(4) 0.0186(3)
W11C 0.0650(5) 0.0406(4) 0.0618(5) 0.0047(4) 0.0318(4) 0.0084(4)
W12C 0.0584(5) 0.0283(3) 0.0506(4) 0.0071(3) 0.0131(4) 0.0050(3)
Tm1A 0.0301(3) 0.0419(4) 0.0289(3) 0.0176(3) 0.0070(3) 0.0160(3)
Tm1B 0.0330(4) 0.0316(3) 0.0356(4) 0.0157(3) 0.0118(3) 0.0122(3)
Tm1C 0.0344(4) 0.0293(3) 0.0354(4) 0.0175(3) 0.0030(3) 0.0063(3)
Br1A 0.0850(16) 0.0659(13) 0.0498(12) 0.0011(10) 0.0109(11) 0.0364(12)
Br2A 0.0428(12) 0.126(2) 0.149(2) 0.114(2) -0.0243(13) -0.0034(13)
Br1B 0.0593(12) 0.0706(13) 0.0448(10) 0.0171(10) 0.0224(9) -0.0099(10)
Br2B 0.100(2) 0.137(2) 0.0810(16) 0.0604(17) 0.0163(14) 0.0842(19)
Br1C 0.0671(15) 0.1038(19) 0.142(2) 0.0837(19) 0.0583(16) 0.0263(14)
Br2C 0.165(3) 0.0621(13) 0.0399(11) 0.0038(10) -0.0112(13) 0.0710(16)
Ge1A 0.0267(8) 0.0288(7) 0.0221(7) 0.0123(6) 0.0058(6) 0.0133(6)
Ge1B 0.0406(10) 0.0417(9) 0.0429(9) 0.0250(8) 0.0239(8) 0.0204(8)
Ge1C 0.0367(9) 0.0232(7) 0.0341(9) 0.0105(7) 0.0073(7) 0.0043(7)
K1 0.135(8) 0.113(6) 0.132(7) 0.040(6) -0.003(6) 0.007(6)
K2 0.092(4) 0.092(4) 0.174(7) 0.075(5) 0.071(5) 0.031(4)
K3 0.140(10) 0.149(10) 0.153(10) 0.046(7) 0.042(8) 0.032(8)
K4 0.043(2) 0.0393(19) 0.043(2) 0.0159(16) 0.0106(16) 0.0134(16)
K5 0.061(3) 0.0376(19) 0.037(2) 0.0141(16) -0.0031(17) 0.0068(18)
K6 0.129(6) 0.101(5) 0.095(5) 0.022(4) 0.022(4) 0.021(4)
K7 0.161(8) 0.115(6) 0.103(6) 0.036(5) 0.036(5) 0.072(6)
K8 0.144(9) 0.176(10) 0.084(6) 0.058(7) 0.005(6) 0.009(8)
K9 0.047(2) 0.107(4) 0.051(2) 0.045(3) 0.0131(19) 0.031(2)
K10 0.120(8) 0.127(9) 0.168(10) 0.043(7) 0.075(8) 0.041(7)
K11 0.097(8) 0.123(8) 0.129(8) 0.032(6) 0.018(6) 0.041(7)
K12 0.21(4) 0.15(3) 0.14(2) 0.03(2) -0.03(2) 0.09(3)
K13 0.246(13) 0.202(11) 0.149(8) 0.079(8) 0.099(9) 0.103(10)
K14 0.201(9) 0.268(11) 0.102(5) 0.117(7) 0.094(6) 0.142(9)
O2A 0.022(5) 0.049(6) 0.036(6) 0.020(5) 0.003(4) 0.009(5)
O3A 0.043(6) 0.053(7) 0.037(6) 0.026(5) 0.018(5) 0.029(6)
O4A 0.044(7) 0.074(8) 0.045(7) 0.041(6) 0.017(5) 0.029(6)
O5A 0.059(8) 0.050(7) 0.030(6) 0.008(5) 0.003(5) 0.032(6)
O6A 0.048(7) 0.039(6) 0.034(6) 0.014(5) -0.006(5) 0.018(5)
O7A 0.040(6) 0.033(5) 0.030(5) 0.020(5) 0.012(4) 0.013(5)
O8A 0.055(7) 0.031(6) 0.032(6) 0.003(5) 0.002(5) 0.014(5)
O9A 0.063(8) 0.048(7) 0.055(7) 0.033(6) 0.024(6) 0.027(6)
O10A 0.037(6) 0.064(8) 0.051(7) 0.030(6) 0.013(5) 0.020(6)
O11A 0.044(7) 0.054(7) 0.036(6) 0.018(5) 0.005(5) 0.030(6)
O12A 0.034(6) 0.055(7) 0.026(5) 0.019(5) 0.004(4) 0.023(5)
O13A 0.025(5) 0.033(5) 0.047(6) 0.020(5) 0.002(5) 0.011(4)
O14A 0.028(5) 0.039(6) 0.025(5) 0.010(5) 0.008(4) 0.015(5)
O15A 0.035(6) 0.042(6) 0.038(6) 0.022(5) 0.009(5) 0.018(5)
O16A 0.033(6) 0.036(6) 0.032(5) 0.014(5) 0.003(4) 0.017(5)
O17A 0.031(6) 0.044(6) 0.035(6) 0.021(5) 0.001(4) 0.018(5)
O18A 0.044(6) 0.026(5) 0.033(6) 0.011(5) -0.002(5) 0.012(5)
O19A 0.036(6) 0.039(6) 0.022(5) 0.013(5) 0.006(4) 0.012(5)
O20A 0.040(6) 0.041(6) 0.022(5) 0.018(5) 0.010(4) 0.020(5)
O21A 0.046(7) 0.048(6) 0.039(6) 0.030(5) 0.018(5) 0.027(5)
O22A 0.042(6) 0.047(6) 0.021(5) 0.008(5) 0.011(4) 0.019(5)
O23A 0.038(6) 0.036(6) 0.033(6) 0.015(5) 0.000(5) 0.013(5)
O24A 0.048(6) 0.027(5) 0.024(5) 0.011(4) 0.000(4) 0.018(5)
O25A 0.040(6) 0.035(5) 0.023(5) 0.016(4) 0.004(4) 0.018(5)
O26A 0.035(6) 0.034(6) 0.034(6) 0.019(5) 0.005(4) 0.006(5)
O27A 0.037(6) 0.040(6) 0.046(6) 0.031(5) 0.009(5) 0.015(5)
O28A 0.033(6) 0.066(8) 0.036(6) 0.032(6) 0.016(5) 0.027(6)
O29A 0.042(6) 0.064(7) 0.032(6) 0.022(6) 0.014(5) 0.037(6)
O30A 0.040(6) 0.026(5) 0.033(6) 0.009(4) 0.002(5) 0.017(5)
O31A 0.037(6) 0.038(6) 0.024(5) 0.010(5) 0.000(4) 0.016(5)
O32A 0.026(5) 0.034(5) 0.036(6) 0.013(5) 0.007(4) 0.009(4)
O33A 0.035(6) 0.037(6) 0.042(6) 0.019(5) 0.006(5) 0.006(5)
O34A 0.030(6) 0.052(7) 0.034(6) 0.022(5) 0.009(4) 0.016(5)
O35A 0.033(6) 0.039(6) 0.037(6) 0.018(5) 0.006(5) 0.015(5)
O36A 0.022(5) 0.050(6) 0.038(6) 0.025(5) 0.002(4) 0.008(5)
O37A 0.024(5) 0.038(6) 0.029(5) 0.017(5) 0.004(4) 0.014(4)
O38A 0.031(6) 0.052(7) 0.028(5) 0.017(5) 0.013(4) 0.021(5)
O39A 0.029(5) 0.032(5) 0.031(5) 0.013(4) 0.001(4) 0.012(4)
O40A 0.031(5) 0.032(5) 0.020(5) 0.009(4) 0.009(4) 0.016(4)
O2B 0.072(9) 0.074(9) 0.056(8) 0.044(7) 0.023(7) 0.046(8)
O3B 0.075(9) 0.032(6) 0.075(9) 0.022(6) 0.038(7) 0.023(6)
O4B 0.034(6) 0.046(7) 0.051(7) 0.017(6) 0.009(5) 0.019(5)
O5B 0.033(6) 0.048(7) 0.061(8) 0.022(6) 0.014(5) 0.020(5)
O6B 0.048(8) 0.124(13) 0.044(7) 0.042(8) 0.012(6) 0.039(8)
O7B 0.095(12) 0.106(12) 0.083(10) 0.069(10) 0.056(9) 0.061(10)
O8B 0.108(13) 0.053(8) 0.102(12) 0.045(9) 0.064(10) 0.027(9)
O9B 0.048(8) 0.048(8) 0.082(10) 0.017(7) 0.032(7) 0.003(6)
O10B 0.046(7) 0.046(7) 0.063(8) 0.025(6) 0.030(6) 0.012(6)
O11B 0.054(8) 0.082(10) 0.053(8) 0.029(7) 0.029(6) 0.028(7)
O12B 0.089(11) 0.106(12) 0.088(11) 0.070(10) 0.058(9) 0.035(10)
O13B 0.048(7) 0.048(7) 0.033(6) 0.024(5) 0.011(5) 0.015(5)
O14B 0.069(8) 0.045(7) 0.063(8) 0.034(6) 0.038(7) 0.036(6)
O15B 0.044(6) 0.028(5) 0.032(6) 0.012(5) 0.012(5) 0.008(5)
O16B 0.031(6) 0.047(6) 0.044(6) 0.022(5) 0.016(5) 0.014(5)
O17B 0.034(6) 0.018(5) 0.040(6) 0.010(4) 0.010(5) 0.009(4)
O18B 0.043(7) 0.056(7) 0.036(6) 0.022(6) 0.021(5) 0.027(6)
O19B 0.063(8) 0.101(11) 0.081(9) 0.073(9) 0.046(7) 0.061(8)
O20B 0.075(9) 0.040(7) 0.063(8) 0.034(6) 0.033(7) 0.026(6)
O21B 0.045(7) 0.031(6) 0.046(7) 0.012(5) 0.014(5) 0.010(5)
O22B 0.032(6) 0.040(6) 0.049(7) 0.023(5) 0.015(5) 0.019(5)
O23B 0.035(6) 0.046(6) 0.033(6) 0.013(5) 0.013(5) 0.013(5)
O24B 0.063(7) 0.080(7) 0.040(6) 0.034(5) 0.024(5) 0.031(6)
O25B 0.064(9) 0.049(8) 0.106(12) 0.033(8) 0.045(8) 0.027(7)
O26B 0.070(9) 0.041(7) 0.084(10) 0.034(7) 0.041(8) 0.021(7)
O27B 0.025(6) 0.037(6) 0.050(7) 0.007(5) 0.014(5) 0.001(5)
O28B 0.037(6) 0.044(6) 0.048(7) 0.014(5) 0.010(5) 0.022(5)
O29B 0.037(6) 0.051(7) 0.040(6) 0.018(5) 0.016(5) 0.020(5)
O30B 0.055(8) 0.090(10) 0.032(6) 0.024(7) 0.029(6) 0.040(7)
O31B 0.070(7) 0.097(8) 0.055(6) 0.032(6) 0.047(6) 0.028(6)
O32B 0.093(12) 0.063(9) 0.104(12) 0.033(9) 0.081(10) 0.024(8)
O33B 0.046(7) 0.036(6) 0.070(8) 0.024(6) 0.024(6) 0.005(5)
O34B 0.053(7) 0.051(7) 0.043(6) 0.028(6) 0.027(6) 0.026(6)
O35B 0.055(8) 0.076(9) 0.042(7) 0.029(7) 0.022(6) 0.029(7)
O36B 0.062(9) 0.072(9) 0.066(9) 0.045(8) 0.036(7) 0.013(7)
O37B 0.057(7) 0.044(6) 0.045(7) 0.031(6) 0.027(6) 0.022(6)
O38B 0.030(6) 0.054(7) 0.045(7) 0.017(6) 0.015(5) 0.008(5)
O39B 0.034(6) 0.056(7) 0.035(6) 0.020(5) 0.013(5) 0.024(5)
O40B 0.066(8) 0.057(8) 0.061(8) 0.039(7) 0.032(7) 0.027(7)
O2C 0.072(9) 0.040(7) 0.050(7) 0.027(6) 0.000(6) 0.016(6)
O3C 0.028(6) 0.060(7) 0.053(7) 0.034(6) 0.013(5) 0.018(5)
O4C 0.054(8) 0.038(6) 0.045(7) 0.009(6) -0.002(6) 0.010(6)
O5C 0.059(8) 0.044(7) 0.068(9) 0.004(7) 0.035(7) -0.007(6)
O6C 0.116(13) 0.066(9) 0.041(8) 0.023(7) 0.023(8) -0.004(9)
O7C 0.066(9) 0.051(8) 0.054(8) 0.025(7) -0.004(7) -0.004(7)
O8C 0.053(8) 0.030(6) 0.066(8) 0.022(6) 0.015(6) 0.008(5)
O9C 0.064(8) 0.044(7) 0.051(7) 0.031(6) 0.013(6) 0.018(6)
O10C 0.064(9) 0.041(7) 0.086(10) 0.015(7) 0.010(8) 0.028(7)
O11C 0.074(11) 0.059(9) 0.092(12) 0.005(8) 0.038(9) 0.008(8)
O12C 0.077(10) 0.037(7) 0.062(8) 0.008(6) 0.022(7) 0.014(7)
O13C 0.059(8) 0.032(6) 0.038(6) 0.021(5) -0.001(5) 0.008(5)
O14C 0.022(5) 0.043(6) 0.049(6) 0.029(5) 0.006(5) 0.008(5)
O15C 0.036(6) 0.026(5) 0.035(6) 0.014(5) 0.000(4) 0.004(4)
O16C 0.044(6) 0.031(5) 0.038(6) 0.019(5) 0.007(5) 0.014(5)
O17C 0.047(7) 0.035(6) 0.053(7) 0.025(6) 0.010(6) -0.012(5)
O18C 0.056(8) 0.035(6) 0.041(6) 0.020(5) 0.010(5) -0.007(5)
O19C 0.048(7) 0.034(6) 0.044(7) 0.015(5) -0.009(5) -0.001(5)
O20C 0.040(6) 0.022(5) 0.031(5) 0.007(4) 0.003(5) 0.004(4)
O21C 0.045(7) 0.029(5) 0.035(6) 0.014(5) 0.001(5) 0.012(5)
O22C 0.042(7) 0.038(6) 0.041(6) 0.010(5) 0.011(5) 0.010(5)
O23C 0.056(8) 0.056(8) 0.048(7) 0.018(6) 0.011(6) -0.001(6)
O24C 0.063(8) 0.045(7) 0.029(6) 0.011(5) 0.009(5) 0.000(6)
O25C 0.042(7) 0.031(6) 0.046(7) 0.014(5) 0.002(5) -0.006(5)
O26C 0.047(7) 0.031(6) 0.049(7) 0.025(5) 0.015(5) 0.010(5)
O27C 0.043(6) 0.026(5) 0.041(6) 0.017(5) -0.006(5) 0.007(5)
O28C 0.049(7) 0.032(6) 0.061(8) 0.003(6) 0.012(6) 0.018(5)
O29C 0.058(8) 0.047(7) 0.064(8) 0.017(7) 0.025(7) 0.001(6)
O30C 0.081(10) 0.051(8) 0.046(7) 0.013(6) 0.028(7) 0.006(7)
O31C 0.047(7) 0.031(6) 0.050(7) 0.023(5) 0.004(5) -0.003(5)
O32C 0.044(7) 0.021(5) 0.060(7) 0.016(5) 0.002(6) -0.004(5)
O33C 0.054(8) 0.044(7) 0.056(7) 0.025(6) 0.010(6) 0.027(6)
O34C 0.048(8) 0.043(7) 0.075(9) 0.021(7) 0.018(7) 0.014(6)
O35C 0.083(10) 0.036(7) 0.050(8) 0.008(6) 0.032(7) 0.018(7)
O36C 0.060(8) 0.025(6) 0.055(7) 0.004(5) 0.017(6) 0.012(5)
O37C 0.040(6) 0.027(5) 0.033(6) 0.017(5) 0.002(5) 0.006(5)
O38C 0.033(6) 0.018(5) 0.044(6) 0.009(4) 0.000(5) 0.004(4)
O39C 0.054(7) 0.031(6) 0.030(6) 0.008(5) 0.015(5) 0.004(5)
O40C 0.050(7) 0.029(5) 0.029(6) 0.008(5) 0.005(5) 0.007(5)
O1LA 0.042(7) 0.047(7) 0.033(6) 0.016(6) 0.005(5) 0.020(5)
O2LA 0.039(6) 0.056(7) 0.024(5) 0.017(5) 0.007(5) 0.024(5)
O3LA 0.029(6) 0.054(7) 0.032(6) 0.022(5) 0.011(4) 0.021(5)
O4LA 0.040(7) 0.050(7) 0.033(6) 0.020(5) 0.007(5) 0.011(5)
O1LB 0.038(6) 0.029(5) 0.033(6) 0.011(5) 0.006(5) 0.001(5)
O2LB 0.044(6) 0.031(5) 0.028(5) 0.015(5) 0.010(5) 0.012(5)
O3LB 0.043(7) 0.036(6) 0.047(7) 0.023(5) 0.011(5) 0.016(5)
O4LB 0.044(7) 0.033(6) 0.056(7) 0.017(6) 0.012(6) 0.013(5)
O1LC 0.047(7) 0.036(6) 0.041(6) 0.018(5) 0.005(5) 0.001(5)
O2LC 0.037(6) 0.038(6) 0.040(6) 0.022(5) 0.008(5) 0.003(5)
O3LC 0.039(6) 0.039(6) 0.033(6) 0.019(5) 0.008(5) 0.014(5)
O4LC 0.045(7) 0.025(5) 0.036(6) 0.012(5) -0.004(5) 0.004(5)
N1A 0.028(7) 0.047(8) 0.034(7) 0.013(6) 0.000(5) 0.014(6)
N2A 0.025(7) 0.048(8) 0.042(8) 0.021(7) 0.008(6) 0.009(6)
N1B 0.046(8) 0.025(6) 0.020(6) 0.009(5) 0.003(5) 0.006(6)
N2B 0.036(7) 0.048(8) 0.036(7) 0.017(6) 0.014(6) 0.012(6)
N1C 0.047(8) 0.029(7) 0.046(8) 0.021(6) 0.009(6) 0.016(6)
N2C 0.029(7) 0.047(8) 0.046(8) 0.031(7) 0.002(6) 0.008(6)
C1A 0.036(9) 0.068(12) 0.026(8) 0.023(9) 0.000(7) 0.021(9)
C2A 0.035(9) 0.063(11) 0.032(8) 0.023(8) 0.013(7) 0.034(8)
C3A 0.027(8) 0.047(9) 0.028(8) 0.019(7) 0.002(6) 0.017(7)
C4A 0.041(9) 0.051(10) 0.021(7) 0.010(7) -0.001(6) 0.024(8)
C5A 0.046(11) 0.055(11) 0.046(11) 0.015(9) -0.003(8) 0.024(9)
C6A 0.047(11) 0.052(11) 0.033(9) -0.003(8) -0.014(8) 0.027(9)
C7A 0.028(9) 0.062(11) 0.040(9) 0.016(9) -0.002(7) 0.020(8)
C8A 0.040(9) 0.039(9) 0.042(9) 0.010(8) 0.005(7) 0.019(8)
C9A 0.037(9) 0.048(9) 0.044(9) 0.035(8) 0.015(7) 0.018(7)
C10A 0.028(8) 0.046(9) 0.038(9) 0.018(8) 0.012(7) 0.015(7)
C11A 0.041(10) 0.053(11) 0.059(11) 0.030(9) 0.021(8) 0.024(8)
C12A 0.030(8) 0.049(9) 0.038(9) 0.024(8) 0.008(7) 0.016(7)
C13A 0.028(7) 0.030(7) 0.024(7) 0.013(6) 0.003(6) 0.010(6)
C14A 0.027(8) 0.041(9) 0.036(8) 0.019(7) -0.002(6) 0.013(7)
C15A 0.050(11) 0.042(9) 0.047(10) 0.027(8) -0.004(8) 0.011(8)
C16A 0.040(10) 0.057(11) 0.076(13) 0.045(11) 0.000(9) 0.010(9)
C17A 0.023(8) 0.040(9) 0.073(12) 0.028(9) 0.005(8) 0.011(7)
C18A 0.041(9) 0.045(9) 0.031(8) 0.023(7) 0.001(7) 0.010(7)
C19A 0.062(12) 0.049(10) 0.054(11) 0.025(9) 0.004(9) 0.035(9)
C20A 0.050(11) 0.058(11) 0.022(8) 0.003(8) -0.001(7) 0.018(9)
C1B 0.033(9) 0.047(9) 0.053(10) 0.034(8) 0.014(7) 0.018(7)
C2B 0.040(9) 0.040(8) 0.019(7) 0.013(6) 0.006(6) 0.020(7)
C3B 0.028(8) 0.039(8) 0.040(9) 0.024(7) 0.010(6) 0.019(7)
C4B 0.029(8) 0.041(9) 0.031(8) 0.012(7) 0.004(6) 0.015(7)
C5B 0.033(9) 0.046(10) 0.034(9) 0.013(8) 0.012(7) 0.013(7)
C6B 0.029(8) 0.062(11) 0.025(8) 0.015(8) 0.012(6) 0.008(8)
C7B 0.039(9) 0.051(10) 0.033(9) 0.022(8) 0.000(7) 0.000(8)
C8B 0.048(10) 0.050(10) 0.042(9) 0.023(8) 0.011(8) 0.027(9)
C9B 0.043(10) 0.046(9) 0.043(9) 0.031(8) 0.007(7) 0.009(8)
C10B 0.034(9) 0.029(8) 0.040(9) 0.005(7) 0.008(7) 0.010(7)
C11B 0.041(9) 0.049(10) 0.026(8) 0.017(7) 0.011(7) 0.015(8)
C12B 0.035(9) 0.051(10) 0.039(9) 0.028(8) 0.012(7) 0.011(8)
C13B 0.033(9) 0.054(10) 0.041(9) 0.035(8) 0.014(7) 0.012(8)
C14B 0.050(10) 0.033(8) 0.046(10) 0.023(8) 0.021(8) 0.015(8)
C15B 0.083(15) 0.072(13) 0.070(14) 0.057(12) 0.037(12) 0.055(12)
C16B 0.050(11) 0.102(16) 0.044(11) 0.046(11) 0.022(9) 0.051(11)
C17B 0.047(10) 0.073(13) 0.037(9) 0.031(9) 0.016(8) 0.030(10)
C18B 0.048(11) 0.038(9) 0.065(12) 0.028(9) 0.029(9) 0.019(8)
C19B 0.034(9) 0.042(9) 0.069(12) 0.027(9) 0.013(8) 0.013(8)
C20B 0.051(12) 0.061(12) 0.072(14) 0.032(11) 0.023(10) 0.015(10)
C1C 0.039(10) 0.043(9) 0.044(10) 0.018(8) 0.001(8) 0.007(8)
C2C 0.038(9) 0.031(8) 0.057(11) 0.017(8) 0.006(8) 0.007(7)
C3C 0.034(9) 0.030(8) 0.050(10) 0.018(7) 0.006(7) 0.005(7)
C4C 0.038(9) 0.036(8) 0.049(10) 0.024(8) 0.009(7) 0.014(7)
C5C 0.058(12) 0.046(10) 0.068(12) 0.037(10) 0.032(10) 0.017(9)
C6C 0.046(11) 0.052(11) 0.079(14) 0.044(11) 0.025(10) 0.014(9)
C7C 0.034(10) 0.044(11) 0.081(15) 0.013(10) 0.007(9) 0.005(8)
C8C 0.056(11) 0.036(9) 0.049(10) 0.027(8) 0.016(8) 0.014(8)
C9C 0.048(10) 0.040(9) 0.049(10) 0.027(8) 0.007(8) 0.014(8)
C10C 0.042(9) 0.041(9) 0.030(8) 0.021(7) 0.008(7) 0.017(7)
C11C 0.046(10) 0.063(11) 0.039(9) 0.025(9) 0.014(8) 0.032(9)
C12C 0.038(9) 0.049(10) 0.040(9) 0.033(8) 0.014(7) 0.012(7)
C13C 0.038(9) 0.038(9) 0.032(8) 0.027(7) 0.010(6) 0.009(7)
C14C 0.039(9) 0.038(8) 0.033(8) 0.027(7) 0.008(6) 0.014(7)
C15C 0.063(11) 0.030(8) 0.027(8) 0.013(7) 0.000(7) 0.014(8)
C16C 0.098(16) 0.034(9) 0.034(9) 0.011(8) 0.021(10) 0.035(10)
C17C 0.082(13) 0.049(10) 0.020(8) 0.017(7) 0.017(8) 0.045(10)
C18C 0.034(8) 0.027(7) 0.038(8) 0.024(7) 0.003(6) 0.001(6)
C19C 0.064(12) 0.031(9) 0.064(12) 0.023(9) 0.022(10) 0.011(8)
C20C 0.031(9) 0.069(12) 0.056(11) 0.037(10) 0.008(8) 0.006(9)

loop_
_atom_type_symbol
_atom_type_description
_atom_type_scat_dispersion_real
_atom_type_scat_dispersion_imag
_atom_type_scat_source
C C 0.0033 0.0016 'International Tables Vol C Tables 4.2.6.8 and 6.1.1.4'
H H 0 0 'International Tables Vol C Tables 4.2.6.8 and 6.1.1.4'
Br Br -0.2901 2.4595 'International Tables Vol C Tables 4.2.6.8 and 6.1.1.4'
Ge Ge 0.1547 1.8001 'International Tables Vol C Tables 4.2.6.8 and 6.1.1.4'
K K 0.2009 0.2494 'International Tables Vol C Tables 4.2.6.8 and 6.1.1.4'
N N 0.0061 0.0033 'International Tables Vol C Tables 4.2.6.8 and 6.1.1.4'
O O 0.0106 0.006 'International Tables Vol C Tables 4.2.6.8 and 6.1.1.4'
Tm Tm -0.3139 5.2483 'International Tables Vol C Tables 4.2.6.8 and 6.1.1.4'
W W -0.849 6.8722 'International Tables Vol C Tables 4.2.6.8 and 6.1.1.4'

loop_
_exptl_crystal_face_index_h
_exptl_crystal_face_index_k
_exptl_crystal_face_index_l
_exptl_crystal_face_perp_dist
-6 32 -30 0.1001
-2 32 -2 0.083
27 7 -18 0.051
30 -5 -10 0.0517
-24 -12 21 0.0795
-30 16 2 0.0785
2 -23 -16 0.101
4 -33 4 0.1004
5 -34 24 0.1096
3 -10 39 0.1415
-4 32 -3 0.0831

loop_
_geom_angle_atom_site_label_1
_geom_angle_atom_site_label_2
_geom_angle_atom_site_label_3
_geom_angle
_geom_angle_site_symmetry_1
_geom_angle_site_symmetry_3
_geom_angle_publ_flag
O2A W2A K8 39.7(4) . . ?
O2A W2A O13A 102.1(5) . . ?
O2A W2A O14A 98.9(5) . . ?
O2A W2A O18A 99.1(5) . . ?
O2A W2A O19A 91.7(4) . . ?
O2A W2A O37A 171.1(4) . . ?
O13A W2A K8 141.4(4) . . ?
O13A W2A O14A 95.5(4) . . ?
O13A W2A O18A 95.6(4) . . ?
O13A W2A O19A 166.1(4) . . ?
O13A W2A O37A 84.5(4) . . ?
O14A W2A K8 88.2(3) . . ?
O14A W2A O19A 83.9(4) . . ?
O14A W2A O37A 74.4(4) . . ?
O18A W2A K8 95.9(4) . . ?
O18A W2A O14A 156.3(4) . . ?
O18A W2A O19A 80.3(4) . . ?
O18A W2A O37A 86.0(4) . . ?
O19A W2A K8 52.5(3) . . ?
O19A W2A O37A 81.9(4) . . ?
O37A W2A K8 132.9(3) . . ?
O3A W3A K7 45.0(4) . . ?
O3A W3A O14A 97.5(5) . . ?
O3A W3A O15A 102.1(5) . . ?
O3A W3A O20A 93.6(4) . . ?
O3A W3A O21A 100.9(5) . . ?
O3A W3A O37A 170.4(4) . . ?
O14A W3A K7 89.1(3) . . ?
O14A W3A O20A 85.7(4) . . ?
O14A W3A O37A 73.8(4) . . ?
O15A W3A K7 147.0(3) . . ?
O15A W3A O14A 97.5(4) . . ?
O15A W3A O20A 163.4(4) . . ?
O15A W3A O21A 92.0(5) . . ?
O15A W3A O37A 83.2(4) . . ?
O20A W3A K7 48.9(3) . . ?
O20A W3A O37A 82.0(4) . . ?
O21A W3A K7 94.2(4) . . ?
O21A W3A O14A 157.0(4) . . ?
O21A W3A O20A 79.5(4) . . ?
O21A W3A O37A 86.7(4) . . ?
O37A W3A K7 129.4(3) . . ?
O4A W4A K13 81.1(4) . . ?
O4A W4A O16A 104.5(5) . . ?
O4A W4A O22A 102.4(5) . . ?
O4A W4A O27A 98.4(5) . . ?
O4A W4A O28A 94.7(5) . . ?
O4A W4A O38A 163.5(5) . . ?
O16A W4A K13 140.2(4) . . ?
O16A W4A O22A 94.5(5) . . ?
O16A W4A O27A 91.9(4) . . ?
O16A W4A O28A 160.6(4) . . ?
O16A W4A O38A 89.6(4) . . ?
O22A W4A K13 46.6(4) . . ?
O22A W4A O27A 155.9(4) . . ?
O22A W4A O28A 83.8(5) . . ?
O22A W4A O38A 84.7(4) . . ?
O27A W4A K13 126.8(4) . . ?
O27A W4A O28A 82.5(4) . . ?
O27A W4A O38A 72.1(4) . . ?
O28A W4A K13 45.0(4) . . ?
O28A W4A O38A 71.0(4) . . ?
O38A W4A K13 93.7(3) . . ?
O5A W5A O17A 104.2(5) . . ?
O5A W5A O22A 101.3(5) . . ?
O5A W5A O23A 100.0(5) . . ?
O5A W5A O29A 94.9(5) . . ?
O5A W5A O39A 164.5(4) . . ?
O17A W5A O22A 92.6(5) . . ?
O17A W5A O23A 93.4(5) . . ?
O17A W5A O29A 160.8(4) . . ?
O17A W5A O39A 89.9(4) . . ?
O22A W5A O23A 155.7(4) . . ?
O22A W5A O29A 84.5(4) . . ?
O22A W5A O39A 84.0(4) . . ?
O23A W5A O29A 82.1(4) . . ?
O23A W5A O39A 72.5(4) . . ?
O29A W5A O39A 70.9(4) . . ?
K4 W6A K1 65.48(16) 2_557 2_557 ?
K5 W6A K1 84.46(16) 2_557 2_557 ?
K5 W6A K4 64.16(8) 2_557 2_557 ?
O6A W6A K1 36.8(4) . 2_557 ?
O6A W6A K4 54.5(4) . 2_557 ?
O6A W6A K5 47.7(3) . 2_557 ?
O6A W6A O18A 103.3(5) . . ?
O6A W6A O23A 100.2(5) . . ?
O6A W6A O24A 100.0(4) . . ?
O6A W6A O30A 98.6(5) . . ?
O6A W6A O39A 170.9(4) . . ?
O18A W6A K1 102.8(3) . 2_557 ?
O18A W6A K4 156.2(3) . 2_557 ?
O18A W6A K5 95.1(3) . 2_557 ?
O18A W6A O23A 91.1(4) . . ?
O18A W6A O24A 85.5(4) . . ?
O18A W6A O30A 157.9(4) . . ?
O18A W6A O39A 83.8(4) . . ?
O23A W6A K1 63.4(3) . 2_557 ?
O23A W6A K4 100.7(3) . 2_557 ?
O23A W6A K5 147.9(3) . 2_557 ?
O23A W6A O24A 159.8(4) . . ?
O23A W6A O30A 87.9(4) . . ?
O23A W6A O39A 73.7(4) . . ?
O24A W6A K1 136.7(3) . 2_557 ?
O24A W6A K4 90.0(3) . 2_557 ?
O24A W6A K5 52.3(3) . 2_557 ?
O24A W6A O30A 87.8(4) . . ?
O24A W6A O39A 86.2(4) . . ?
O30A W6A K1 96.5(3) . 2_557 ?
O30A W6A K4 44.5(3) . 2_557 ?
O30A W6A K5 97.4(3) . 2_557 ?
O30A W6A O39A 74.7(4) . . ?
O39A W6A K1 136.6(3) . 2_557 ?
O39A W6A K4 119.2(2) . 2_557 ?
O39A W6A K5 138.3(2) . 2_557 ?
K5 W7A K8 67.1(2) 2_557 . ?
O7A W7A K5 48.8(3) . 2_557 ?
O7A W7A K8 52.6(4) . . ?
O7A W7A O19A 103.4(5) . . ?
O7A W7A O24A 100.0(4) . . ?
O7A W7A O25A 101.0(4) . . ?
O7A W7A O31A 99.2(4) . . ?
O7A W7A O40A 169.7(4) . . ?
O19A W7A K5 96.4(3) . 2_557 ?
O19A W7A K8 51.0(3) . . ?
O19A W7A O24A 88.2(4) . . ?
O19A W7A O25A 92.7(4) . . ?
O19A W7A O31A 157.2(4) . . ?
O19A W7A O40A 86.0(4) . . ?
O24A W7A K5 51.2(3) . 2_557 ?
O24A W7A K8 99.9(4) . . ?
O24A W7A O31A 85.2(4) . . ?
O24A W7A O40A 84.4(4) . . ?
O25A W7A K5 149.8(3) . 2_557 ?
O25A W7A K8 97.6(4) . . ?
O25A W7A O24A 158.2(4) . . ?
O25A W7A O31A 85.6(4) . . ?
O25A W7A O40A 74.0(4) . . ?
O31A W7A K5 96.4(3) . 2_557 ?
O31A W7A K8 151.8(3) . . ?
O31A W7A O40A 71.7(4) . . ?
O40A W7A K5 135.3(2) . 2_557 ?
O40A W7A K8 136.2(3) . . ?
K7 W8A K6 119.99(19) . . ?
O8A W8A K6 83.1(4) . . ?
O8A W8A K7 50.7(4) . . ?
O8A W8A O20A 103.6(5) . . ?
O8A W8A O25A 99.4(5) . . ?
O8A W8A O26A 102.1(5) . . ?
O8A W8A O32A 100.1(5) . . ?
O8A W8A O40A 168.8(4) . . ?
O20A W8A K6 134.0(3) . . ?
O20A W8A K7 53.1(3) . . ?
O20A W8A O25A 90.9(4) . . ?
O20A W8A O26A 89.3(4) . . ?
O20A W8A O32A 156.3(4) . . ?
O20A W8A O40A 84.8(4) . . ?
O25A W8A K6 133.5(3) . . ?
O25A W8A K7 94.7(3) . . ?
O25A W8A O32A 85.1(4) . . ?
O25A W8A O40A 72.8(4) . . ?
O26A W8A K6 45.4(3) . . ?
O26A W8A K7 103.0(3) . . ?
O26A W8A O25A 157.9(4) . . ?
O26A W8A O32A 85.9(4) . . ?
O26A W8A O40A 85.2(4) . . ?
O32A W8A K6 49.2(3) . . ?
O32A W8A K7 150.5(3) . . ?
O32A W8A O40A 71.6(4) . . ?
O40A W8A K6 96.4(3) . . ?
O40A W8A K7 136.4(3) . . ?
O9A W9A K6 83.8(4) . . ?
O9A W9A O21A 102.0(5) . . ?
O9A W9A O26A 102.6(5) . . ?
O9A W9A O27A 98.6(5) . . ?
O9A W9A O33A 100.2(5) . . ?
O9A W9A O38A 170.1(5) . . ?
O21A W9A K6 132.1(3) . . ?
O21A W9A O26A 86.7(4) . . ?
O21A W9A O27A 92.2(4) . . ?
O21A W9A O33A 157.6(4) . . ?
O21A W9A O38A 84.2(4) . . ?
O26A W9A K6 46.2(3) . . ?
O26A W9A O33A 85.3(4) . . ?
O26A W9A O38A 85.4(4) . . ?
O27A W9A K6 134.4(3) . . ?
O27A W9A O26A 158.6(4) . . ?
O27A W9A O33A 87.8(4) . . ?
O27A W9A O38A 73.2(4) . . ?
O33A W9A K6 47.6(3) . . ?
O33A W9A O38A 74.3(4) . . ?
O38A W9A K6 97.9(3) . . ?
K13 W10A K6 167.1(2) . . ?
O10A W10A K6 84.5(4) . . ?
O10A W10A K13 82.5(5) . . ?
O10A W10A O28A 101.3(5) . . ?
O10A W10A O33A 100.5(5) . . ?
O10A W10A O34A 100.8(5) . . ?
O10A W10A O36A 101.9(5) . . ?
O10A W10A O38A 172.1(5) . . ?
O28A W10A K6 135.7(4) . . ?
O28A W10A K13 48.7(4) . . ?
O28A W10A O33A 91.1(5) . . ?
O28A W10A O34A 90.0(5) . . ?
O28A W10A O36A 156.7(4) . . ?
O28A W10A O38A 73.7(4) . . ?
O33A W10A K6 45.0(3) . . ?
O33A W10A K13 138.8(4) . . ?
O33A W10A O34A 158.0(4) . . ?
O33A W10A O36A 86.8(4) . . ?
O33A W10A O38A 73.8(4) . . ?
O34A W10A K6 132.5(3) . . ?
O34A W10A K13 50.3(3) . . ?
O34A W10A O36A 83.7(4) . . ?
O34A W10A O38A 85.4(4) . . ?
O36A W10A K6 49.4(3) . . ?
O36A W10A K13 133.3(4) . . ?
O36A W10A O38A 83.5(4) . . ?
O38A W10A K6 94.8(3) . . ?
O38A W10A K13 98.1(3) . . ?
K9 W11A K10 61.6(3) . . ?
K9 W11A K13 126.1(2) . . ?
K13 W11A K10 64.5(4) . . ?
O11A W11A K9 47.0(4) . . ?
O11A W11A K10 30.2(5) . . ?
O11A W11A K13 85.5(4) . . ?
O11A W11A O29A 101.8(5) . . ?
O11A W11A O30A 99.0(5) . . ?
O11A W11A O34A 101.8(5) . . ?
O11A W11A O35A 99.8(5) . . ?
O11A W11A O39A 171.3(5) . . ?
O29A W11A K9 143.6(3) . . ?
O29A W11A K10 102.0(4) . . ?
O29A W11A K13 52.1(4) . . ?
O29A W11A O30A 89.4(5) . . ?
O29A W11A O34A 92.3(5) . . ?
O29A W11A O35A 158.4(4) . . ?
O29A W11A O39A 74.5(4) . . ?
O30A W11A K9 80.0(3) . . ?
O30A W11A K10 129.1(4) . . ?
O30A W11A K13 141.0(3) . . ?
O30A W11A O35A 85.5(4) . . ?
O30A W11A O39A 73.4(4) . . ?
O34A W11A K9 110.2(3) . . ?
O34A W11A K10 71.6(4) . . ?
O34A W11A K13 47.9(4) . . ?
O34A W11A O30A 158.3(4) . . ?
O34A W11A O35A 84.9(4) . . ?
O34A W11A O39A 86.2(4) . . ?
O35A W11A K9 55.8(3) . . ?
O35A W11A K10 97.5(4) . . ?
O35A W11A K13 132.2(4) . . ?
O35A W11A O39A 83.9(4) . . ?
O39A W11A K9 133.1(2) . . ?
O39A W11A K10 157.5(4) . . ?
O39A W11A K13 97.9(3) . . ?
K6 W12A K9 132.35(14) . . ?
O12A W12A K6 85.4(4) . . ?
O12A W12A K9 58.5(4) . . ?
O12A W12A O31A 100.0(4) . . ?
O12A W12A O32A 100.4(5) . . ?
O12A W12A O35A 101.3(5) . . ?
O12A W12A O36A 102.1(5) . . ?
O12A W12A O40A 170.7(4) . . ?
O31A W12A K6 135.0(3) . . ?
O31A W12A K9 85.0(3) . . ?
O31A W12A O32A 88.6(4) . . ?
O31A W12A O40A 73.3(4) . . ?
O32A W12A K6 46.7(3) . . ?
O32A W12A K9 156.2(3) . . ?
O32A W12A O40A 73.4(4) . . ?
O35A W12A K6 134.4(3) . . ?
O35A W12A K9 44.6(3) . . ?
O35A W12A O31A 88.7(4) . . ?
O35A W12A O32A 158.3(4) . . ?
O35A W12A O40A 85.2(4) . . ?
O36A W12A K6 48.4(3) . . ?
O36A W12A K9 106.1(3) . . ?
O36A W12A O31A 157.9(4) . . ?
O36A W12A O32A 88.0(4) . . ?
O36A W12A O35A 86.4(5) . . ?
O36A W12A O40A 84.8(4) . . ?
O40A W12A K6 94.9(3) . . ?
O40A W12A K9 125.9(2) . . ?
O2B W2B O13B 102.1(5) . . ?
O2B W2B O14B 98.6(6) . . ?
O2B W2B O18B 100.5(5) . . ?
O2B W2B O19B 93.4(5) . . ?
O2B W2B O37B 171.9(5) . . ?
O13B W2B O14B 98.5(5) . . ?
O13B W2B O18B 92.0(5) . . ?
O13B W2B O19B 163.2(5) . . ?
O13B W2B O37B 82.6(4) . . ?
O14B W2B O18B 155.7(5) . . ?
O14B W2B O19B 85.5(5) . . ?
O14B W2B O37B 74.1(4) . . ?
O18B W2B O19B 78.6(5) . . ?
O18B W2B O37B 85.8(4) . . ?
O19B W2B O37B 82.8(4) . . ?
O3B W3B O14B 99.0(6) . . ?
O3B W3B O15B 101.7(5) . . ?
O3B W3B O20B 92.8(5) . . ?
O3B W3B O21B 100.9(6) . . ?
O3B W3B O37B 171.7(5) . . ?
O14B W3B O20B 84.5(5) . . ?
O14B W3B O37B 74.0(4) . . ?
O15B W3B O14B 94.7(5) . . ?
O15B W3B O20B 165.5(5) . . ?
O15B W3B O21B 95.4(5) . . ?
O15B W3B O37B 83.6(4) . . ?
O20B W3B O37B 82.2(4) . . ?
O21B W3B O14B 155.4(5) . . ?
O21B W3B O20B 80.2(5) . . ?
O21B W3B O37B 84.9(4) . . ?
O4B W4B K10 75.4(5) . . ?
O4B W4B O16B 105.1(5) . . ?
O4B W4B O22B 101.0(5) . . ?
O4B W4B O27B 100.1(5) . . ?
O4B W4B O28B 94.1(5) . . ?
O4B W4B O38B 164.0(5) . . ?
O16B W4B K10 131.5(4) . . ?
O16B W4B O22B 92.7(5) . . ?
O16B W4B O27B 92.9(5) . . ?
O16B W4B O28B 160.8(5) . . ?
O16B W4B O38B 89.7(4) . . ?
O22B W4B K10 42.1(4) . . ?
O22B W4B O27B 155.9(5) . . ?
O22B W4B O28B 83.7(4) . . ?
O22B W4B O38B 84.0(4) . . ?
O27B W4B K10 135.4(4) . . ?
O27B W4B O28B 83.3(4) . . ?
O27B W4B O38B 72.6(4) . . ?
O28B W4B K10 53.6(4) . . ?
O28B W4B O38B 71.1(4) . . ?
O38B W4B K10 99.5(4) . . ?
O5B W5B K10 74.3(4) . . ?
O5B W5B O17B 105.3(5) . . ?
O5B W5B O22B 101.7(5) . . ?
O5B W5B O23B 98.9(5) . . ?
O5B W5B O29B 93.1(5) . . ?
O5B W5B O39B 162.2(5) . . ?
O17B W5B K10 133.9(4) . . ?
O17B W5B O22B 94.2(5) . . ?
O17B W5B O23B 92.6(4) . . ?
O17B W5B O29B 161.4(4) . . ?
O17B W5B O39B 90.6(4) . . ?
O22B W5B K10 43.6(4) . . ?
O22B W5B O23B 155.7(4) . . ?
O22B W5B O29B 84.3(4) . . ?
O22B W5B O39B 84.5(4) . . ?
O23B W5B K10 133.5(4) . . ?
O23B W5B O29B 81.9(4) . . ?
O23B W5B O39B 72.0(4) . . ?
O29B W5B K10 53.4(4) . . ?
O29B W5B O39B 70.8(4) . . ?
O39B W5B K10 100.5(4) . . ?
O6B W6B K14 83.7(5) . . ?
O6B W6B O18B 102.9(6) . . ?
O6B W6B O23B 98.2(6) . . ?
O6B W6B O24B 102.4(6) . . ?
O6B W6B O30B 99.3(6) . . ?
O6B W6B O39B 169.5(6) . . ?
O18B W6B K14 130.1(4) . . ?
O18B W6B O23B 93.3(4) . . ?
O18B W6B O24B 86.2(5) . . ?
O18B W6B O30B 157.5(5) . . ?
O18B W6B O39B 84.5(4) . . ?
O23B W6B K14 135.2(3) . . ?
O23B W6B O24B 158.9(5) . . ?
O23B W6B O30B 86.8(5) . . ?
O23B W6B O39B 73.6(4) . . ?
O24B W6B K14 44.8(4) . . ?
O24B W6B O30B 85.8(5) . . ?
O24B W6B O39B 85.4(5) . . ?
O30B W6B K14 49.2(4) . . ?
O30B W6B O39B 74.0(4) . . ?
O39B W6B K14 97.3(3) . . ?
O7B W7B K14 81.3(5) . . ?
O7B W7B O19B 103.0(6) . . ?
O7B W7B O24B 100.2(7) . . ?
O7B W7B O25B 102.1(7) . . ?
O7B W7B O31B 101.2(6) . . ?
O7B W7B O40B 169.2(6) . . ?
O19B W7B K14 132.9(5) . . ?
O19B W7B O24B 88.7(6) . . ?
O19B W7B O25B 91.9(7) . . ?
O19B W7B O31B 155.6(6) . . ?
O19B W7B O40B 86.5(5) . . ?
O24B W7B K14 45.1(4) . . ?
O24B W7B O25B 157.0(6) . . ?
O24B W7B O31B 83.8(6) . . ?
O24B W7B O40B 85.2(5) . . ?
O25B W7B K14 133.7(4) . . ?
O25B W7B O31B 86.2(6) . . ?
O25B W7B O40B 71.9(5) . . ?
O31B W7B K14 48.5(5) . . ?
O31B W7B O40B 69.8(5) . . ?
O40B W7B K14 96.3(3) . . ?
O8B W8B K2 86.0(5) . 2_557 ?
O8B W8B O20B 104.9(6) . . ?
O8B W8B O25B 99.6(7) . . ?
O8B W8B O26B 102.2(7) . . ?
O8B W8B O32B 99.6(6) . . ?
O8B W8B O40B 167.7(6) . . ?
O20B W8B K2 134.9(4) . 2_557 ?
O20B W8B O25B 91.0(6) . . ?
O20B W8B O26B 89.4(5) . . ?
O20B W8B O32B 155.4(5) . . ?
O20B W8B O40B 85.3(5) . . ?
O25B W8B K2 130.9(4) . 2_557 ?
O25B W8B O26B 157.4(6) . . ?
O25B W8B O32B 87.0(7) . . ?
O25B W8B O40B 72.9(5) . . ?
O26B W8B K2 45.6(4) . 2_557 ?
O26B W8B O32B 83.3(7) . . ?
O26B W8B O40B 84.6(5) . . ?
O32B W8B K2 44.2(6) . 2_557 ?
O32B W8B O40B 70.7(5) . . ?
O40B W8B K2 91.7(3) . 2_557 ?
K2 W9B K11 57.0(3) 2_557 . ?
O9B W9B K2 86.8(5) . 2_557 ?
O9B W9B K11 70.0(5) . . ?
O9B W9B O21B 103.1(5) . . ?
O9B W9B O26B 102.1(6) . . ?
O9B W9B O27B 98.7(6) . . ?
O9B W9B O33B 100.4(6) . . ?
O9B W9B O38B 170.8(6) . . ?
O21B W9B K2 133.9(4) . 2_557 ?
O21B W9B K11 167.9(4) . . ?
O21B W9B O26B 86.0(5) . . ?
O21B W9B O27B 90.0(4) . . ?
O21B W9B O33B 156.3(5) . . ?
O21B W9B O38B 82.8(4) . . ?
O26B W9B K2 48.0(4) . 2_557 ?
O26B W9B K11 105.0(5) . . ?
O26B W9B O33B 86.5(5) . . ?
O26B W9B O38B 85.3(5) . . ?
O27B W9B K2 133.6(3) . 2_557 ?
O27B W9B K11 81.5(4) . . ?
O27B W9B O26B 159.3(5) . . ?
O27B W9B O33B 89.2(5) . . ?
O27B W9B O38B 74.1(4) . . ?
O33B W9B K2 44.8(3) . 2_557 ?
O33B W9B K11 33.0(4) . . ?
O33B W9B O38B 74.3(4) . . ?
O38B W9B K2 94.2(3) . 2_557 ?
O38B W9B K11 102.9(3) . . ?
K2 W10B K10 173.3(2) 2_557 . ?
K11 W10B K2 60.0(3) . 2_557 ?
K11 W10B K10 115.9(4) . . ?
O10B W10B K2 80.7(4) . 2_557 ?
O10B W10B K10 92.6(4) . . ?
O10B W10B K11 59.3(5) . . ?
O10B W10B O28B 102.1(5) . . ?
O10B W10B O33B 97.9(5) . . ?
O10B W10B O34B 102.7(5) . . ?
O10B W10B O36B 100.7(5) . . ?
O10B W10B O38B 169.7(5) . . ?
O28B W10B K2 136.0(4) . 2_557 ?
O28B W10B K10 44.6(4) . . ?
O28B W10B K11 83.4(4) . . ?
O28B W10B O33B 89.9(5) . . ?
O28B W10B O34B 92.8(5) . . ?
O28B W10B O36B 157.1(5) . . ?
O28B W10B O38B 74.3(4) . . ?
O33B W10B K2 46.8(4) . 2_557 ?
O33B W10B K10 134.5(5) . . ?
O33B W10B K11 41.8(4) . . ?
O33B W10B O38B 72.7(4) . . ?
O34B W10B K2 129.9(3) . 2_557 ?
O34B W10B K10 52.2(4) . . ?
O34B W10B K11 160.0(4) . . ?
O34B W10B O33B 158.2(5) . . ?
O34B W10B O36B 84.0(5) . . ?
O34B W10B O38B 87.2(4) . . ?
O36B W10B K2 47.1(4) . 2_557 ?
O36B W10B K10 136.1(5) . . ?
O36B W10B K11 106.8(5) . . ?
O36B W10B O33B 85.1(6) . . ?
O36B W10B O38B 82.9(5) . . ?
O38B W10B K2 95.1(3) . 2_557 ?
O38B W10B K10 91.4(4) . . ?
O38B W10B K11 110.4(4) . . ?
K8 W11B K10 107.9(3) 2_557 . ?
K9 W11B K8 72.18(19) . 2_557 ?
K9 W11B K10 59.3(2) . . ?
K9 W11B K14 118.94(12) . . ?
K14 W11B K8 67.2(2) . 2_557 ?
K14 W11B K10 174.9(3) . . ?
O11B W11B K8 31.4(5) . 2_557 ?
O11B W11B K9 41.7(4) . . ?
O11B W11B K10 90.7(5) . . ?
O11B W11B K14 85.5(5) . . ?
O11B W11B O29B 102.7(6) . . ?
O11B W11B O30B 100.3(5) . . ?
O11B W11B O34B 99.4(5) . . ?
O11B W11B O35B 100.8(6) . . ?
O11B W11B O39B 172.9(5) . . ?
O29B W11B K8 97.5(4) . 2_557 ?
O29B W11B K9 92.8(3) . . ?
O29B W11B K10 42.6(4) . . ?
O29B W11B K14 135.2(4) . . ?
O29B W11B O30B 90.7(5) . . ?
O29B W11B O34B 90.8(5) . . ?
O29B W11B O35B 156.4(5) . . ?
O29B W11B O39B 73.9(4) . . ?
O30B W11B K8 69.3(4) . 2_557 ?
O30B W11B K9 141.5(3) . . ?
O30B W11B K10 133.2(5) . . ?
O30B W11B K14 44.7(4) . . ?
O30B W11B O34B 159.4(5) . . ?
O30B W11B O35B 87.2(6) . . ?
O30B W11B O39B 73.8(4) . . ?
O34B W11B K8 130.8(4) . 2_557 ?
O34B W11B K9 58.9(3) . . ?
O34B W11B K10 52.3(4) . . ?
O34B W11B K14 131.8(4) . . ?
O34B W11B O35B 83.3(5) . . ?
O34B W11B O39B 86.9(4) . . ?
O35B W11B K8 103.6(4) . 2_557 ?
O35B W11B K9 103.4(4) . . ?
O35B W11B K10 135.4(4) . . ?
O35B W11B K14 48.9(4) . . ?
O35B W11B O39B 83.0(4) . . ?
O39B W11B K8 142.0(3) . 2_557 ?
O39B W11B K9 143.6(3) . . ?
O39B W11B K10 90.8(3) . . ?
O39B W11B K14 92.6(3) . . ?
K2 W12B K14 169.38(15) 2_557 . ?
O12B W12B K2 83.6(6) . 2_557 ?
O12B W12B K14 85.8(6) . . ?
O12B W12B O31B 101.8(6) . . ?
O12B W12B O32B 101.2(7) . . ?
O12B W12B O35B 101.3(7) . . ?
O12B W12B O36B 101.0(6) . . ?
O12B W12B O40B 171.8(6) . . ?
O31B W12B K2 139.5(5) . 2_557 ?
O31B W12B K14 44.5(5) . . ?
O31B W12B O32B 92.0(7) . . ?
O31B W12B O35B 87.2(6) . . ?
O31B W12B O36B 156.9(5) . . ?
O31B W12B O40B 72.6(5) . . ?
O32B W12B K2 47.9(5) . 2_557 ?
O32B W12B K14 136.1(6) . . ?
O32B W12B O36B 87.1(7) . . ?
O32B W12B O40B 73.4(5) . . ?
O35B W12B K2 131.6(4) . 2_557 ?
O35B W12B K14 50.0(4) . . ?
O35B W12B O32B 157.2(5) . . ?
O35B W12B O36B 84.7(6) . . ?
O35B W12B O40B 84.6(5) . . ?
O36B W12B K2 47.5(4) . 2_557 ?
O36B W12B K14 134.5(4) . . ?
O36B W12B O40B 85.1(5) . . ?
O40B W12B K2 96.8(4) . 2_557 ?
O40B W12B K14 93.8(4) . . ?
O2C W2C O13C 101.4(5) . . ?
O2C W2C O14C 98.9(5) . . ?
O2C W2C O18C 100.5(6) . . ?
O2C W2C O19C 92.4(5) . . ?
O2C W2C O37C 171.6(5) . . ?
O13C W2C O14C 94.7(5) . . ?
O13C W2C O18C 94.7(5) . . ?
O13C W2C O19C 166.0(5) . . ?
O13C W2C O37C 83.7(4) . . ?
O14C W2C O19C 85.0(5) . . ?
O14C W2C O37C 73.9(4) . . ?
O18C W2C O14C 156.3(4) . . ?
O18C W2C O19C 80.7(5) . . ?
O18C W2C O37C 85.6(4) . . ?
O19C W2C O37C 82.7(4) . . ?
O3C W3C O14C 99.2(5) . . ?
O3C W3C O15C 101.6(5) . . ?
O3C W3C O20C 94.0(5) . . ?
O3C W3C O21C 99.6(5) . . ?
O3C W3C O37C 172.4(4) . . ?
O14C W3C O20C 85.3(4) . . ?
O14C W3C O21C 156.2(4) . . ?
O14C W3C O37C 73.7(4) . . ?
O15C W3C O14C 97.8(4) . . ?
O15C W3C O20C 163.4(5) . . ?
O15C W3C O21C 92.5(4) . . ?
O15C W3C O37C 82.3(4) . . ?
O20C W3C O37C 83.0(4) . . ?
O21C W3C O20C 79.0(4) . . ?
O21C W3C O37C 86.6(4) . . ?
O4C W4C O16C 104.4(5) . . ?
O4C W4C O22C 100.6(5) . . ?
O4C W4C O27C 101.2(5) . . ?
O4C W4C O28C 95.1(5) . . ?
O4C W4C O38C 164.2(5) . . ?
O16C W4C O22C 93.2(5) . . ?
O16C W4C O27C 92.0(4) . . ?
O16C W4C O28C 160.5(5) . . ?
O16C W4C O38C 90.2(4) . . ?
O22C W4C O27C 155.6(4) . . ?
O22C W4C O28C 84.3(5) . . ?
O22C W4C O38C 84.4(4) . . ?
O27C W4C O28C 82.9(5) . . ?
O27C W4C O38C 71.8(4) . . ?
O28C W4C O38C 70.3(4) . . ?
O5C W5C O17C 105.6(5) . . ?
O5C W5C O22C 99.8(6) . . ?
O5C W5C O23C 101.5(6) . . ?
O5C W5C O29C 94.9(6) . . ?
O5C W5C O39C 164.0(5) . . ?
O17C W5C O22C 92.9(5) . . ?
O17C W5C O23C 92.8(6) . . ?
O17C W5C O29C 159.5(5) . . ?
O17C W5C O39C 89.5(4) . . ?
O22C W5C O23C 155.6(5) . . ?
O22C W5C O29C 83.5(5) . . ?
O22C W5C O39C 84.6(4) . . ?
O23C W5C O29C 82.9(6) . . ?
O23C W5C O39C 71.8(5) . . ?
O29C W5C O39C 70.1(4) . . ?
O6C W6C O18C 102.2(7) . . ?
O6C W6C O23C 98.9(6) . . ?
O6C W6C O24C 101.3(6) . . ?
O6C W6C O30C 100.4(7) . . ?
O6C W6C O39C 170.4(6) . . ?
O18C W6C O23C 90.5(5) . . ?
O18C W6C O24C 85.3(5) . . ?
O18C W6C O39C 83.3(4) . . ?
O23C W6C O24C 159.8(5) . . ?
O23C W6C O39C 73.0(5) . . ?
O24C W6C O39C 87.0(4) . . ?
O30C W6C O18C 157.3(5) . . ?
O30C W6C O23C 87.9(6) . . ?
O30C W6C O24C 88.4(6) . . ?
O30C W6C O39C 74.5(5) . . ?
K3 W7C K6 84.5(3) . . ?
O7C W7C K3 54.7(6) . . ?
O7C W7C K6 35.3(5) . . ?
O7C W7C O19C 103.7(6) . . ?
O7C W7C O24C 102.0(6) . . ?
O7C W7C O25C 97.6(6) . . ?
O7C W7C O31C 99.9(6) . . ?
O7C W7C O40C 167.9(5) . . ?
O19C W7C K3 79.6(5) . . ?
O19C W7C K6 133.1(4) . . ?
O19C W7C O24C 88.0(5) . . ?
O19C W7C O25C 92.5(5) . . ?
O19C W7C O31C 156.3(5) . . ?
O19C W7C O40C 85.7(4) . . ?
O24C W7C K3 149.0(5) . . ?
O24C W7C K6 83.5(3) . . ?
O24C W7C O25C 159.6(5) . . ?
O24C W7C O31C 88.3(5) . . ?
O24C W7C O40C 85.7(4) . . ?
O25C W7C K3 50.4(5) . . ?
O25C W7C K6 110.4(3) . . ?
O25C W7C O31C 83.0(5) . . ?
O25C W7C O40C 74.0(4) . . ?
O31C W7C K3 113.8(5) . . ?
O31C W7C K6 69.5(3) . . ?
O31C W7C O40C 70.7(4) . . ?
O40C W7C K3 121.1(4) . . ?
O40C W7C K6 138.9(3) . . ?
K1 W8C K2 120.43(19) . . ?
K4 W8C K1 67.05(14) . . ?
K4 W8C K2 79.18(11) . . ?
O8C W8C K1 85.4(4) . . ?
O8C W8C K2 38.0(4) . . ?
O8C W8C K4 47.8(4) . . ?
O8C W8C O20C 103.2(5) . . ?
O8C W8C O25C 98.2(5) . . ?
O8C W8C O26C 102.0(5) . . ?
O8C W8C O32C 98.3(5) . . ?
O8C W8C O40C 167.4(5) . . ?
O20C W8C K1 137.5(3) . . ?
O20C W8C K2 67.6(3) . . ?
O20C W8C K4 145.8(3) . . ?
O20C W8C O25C 92.2(4) . . ?
O20C W8C O26C 89.4(4) . . ?
O20C W8C O32C 158.5(5) . . ?
O20C W8C O40C 86.3(4) . . ?
O25C W8C K1 128.2(4) . . ?
O25C W8C K2 86.6(4) . . ?
O25C W8C K4 77.6(3) . . ?
O25C W8C O32C 84.5(5) . . ?
O25C W8C O40C 72.9(4) . . ?
O26C W8C K1 48.3(3) . . ?
O26C W8C K2 113.4(3) . . ?
O26C W8C K4 111.7(3) . . ?
O26C W8C O25C 158.9(5) . . ?
O26C W8C O32C 86.3(5) . . ?
O26C W8C O40C 86.2(4) . . ?
O32C W8C K1 44.2(4) . . ?
O32C W8C K2 133.1(3) . . ?
O32C W8C K4 53.9(3) . . ?
O32C W8C O40C 72.4(4) . . ?
O40C W8C K1 93.2(3) . . ?
O40C W8C K2 146.2(3) . . ?
O40C W8C K4 120.3(3) . . ?
O9C W9C K1 86.9(4) . . ?
O9C W9C O21C 101.6(5) . . ?
O9C W9C O26C 99.7(5) . . ?
O9C W9C O27C 100.6(5) . . ?
O9C W9C O33C 100.4(5) . . ?
O9C W9C O38C 171.6(5) . . ?
O21C W9C K1 130.7(3) . . ?
O21C W9C O26C 86.0(4) . . ?
O21C W9C O27C 92.7(4) . . ?
O21C W9C O33C 157.4(5) . . ?
O21C W9C O38C 84.6(4) . . ?
O26C W9C K1 44.8(3) . . ?
O26C W9C O33C 85.7(5) . . ?
O26C W9C O38C 86.2(4) . . ?
O27C W9C K1 133.8(3) . . ?
O27C W9C O26C 159.5(5) . . ?
O27C W9C O33C 87.9(5) . . ?
O27C W9C O38C 73.3(4) . . ?
O33C W9C K1 46.1(4) . . ?
O33C W9C O38C 74.0(4) . . ?
O38C W9C K1 93.3(3) . . ?
O10C W10C K1 81.9(5) . . ?
O10C W10C O28C 100.9(6) . . ?
O10C W10C O33C 99.2(6) . . ?
O10C W10C O34C 102.5(6) . . ?
O10C W10C O36C 101.6(6) . . ?
O10C W10C O38C 171.0(6) . . ?
O28C W10C K1 140.8(4) . . ?
O28C W10C O33C 90.8(5) . . ?
O28C W10C O34C 89.2(6) . . ?
O28C W10C O36C 157.4(5) . . ?
O28C W10C O38C 73.9(4) . . ?
O33C W10C K1 50.6(4) . . ?
O33C W10C O34C 157.9(5) . . ?
O33C W10C O36C 86.9(5) . . ?
O33C W10C O38C 73.8(4) . . ?
O34C W10C K1 128.8(4) . . ?
O34C W10C O36C 84.6(5) . . ?
O34C W10C O38C 85.0(4) . . ?
O36C W10C K1 45.3(4) . . ?
O36C W10C O38C 83.9(4) . . ?
O38C W10C K1 97.4(3) . . ?
O11C W11C O29C 102.4(7) . . ?
O11C W11C O30C 100.3(7) . . ?
O11C W11C O34C 102.2(7) . . ?
O11C W11C O35C 101.3(6) . . ?
O11C W11C O39C 171.0(7) . . ?
O29C W11C O30C 89.4(6) . . ?
O29C W11C O34C 90.5(6) . . ?
O29C W11C O35C 156.3(5) . . ?
O29C W11C O39C 73.3(5) . . ?
O30C W11C O39C 72.1(5) . . ?
O34C W11C O30C 157.0(5) . . ?
O34C W11C O35C 85.6(6) . . ?
O34C W11C O39C 85.9(5) . . ?
O35C W11C O30C 85.3(6) . . ?
O35C W11C O39C 83.1(4) . . ?
O12C W12C K1 82.6(5) . . ?
O12C W12C O31C 100.9(6) . . ?
O12C W12C O32C 100.6(6) . . ?
O12C W12C O35C 101.7(6) . . ?
O12C W12C O36C 103.0(6) . . ?
O12C W12C O40C 170.5(6) . . ?
O31C W12C K1 134.6(4) . . ?
O31C W12C O32C 86.4(5) . . ?
O31C W12C O35C 89.8(5) . . ?
O31C W12C O40C 71.2(4) . . ?
O32C W12C K1 49.0(4) . . ?
O32C W12C O35C 157.7(5) . . ?
O32C W12C O40C 74.1(4) . . ?
O35C W12C K1 134.3(4) . . ?
O35C W12C O40C 83.9(4) . . ?
O36C W12C K1 48.9(4) . . ?
O36C W12C O31C 156.1(5) . . ?
O36C W12C O32C 88.2(5) . . ?
O36C W12C O35C 86.5(6) . . ?
O36C W12C O40C 84.9(4) . . ?
O40C W12C K1 99.0(3) . . ?
O13A Tm1A O1LA 141.5(4) . . ?
O15A Tm1A O13A 80.3(3) . . ?
O15A Tm1A O1LA 136.5(4) . . ?
O15A Tm1A O4LA 82.9(4) . . ?
O16A Tm1A O13A 123.9(3) . . ?
O16A Tm1A O15A 75.8(4) . . ?
O16A Tm1A O17A 74.2(4) . . ?
O16A Tm1A O1LA 69.6(4) . . ?
O16A Tm1A O3LA 141.3(4) . . ?
O16A Tm1A O4LA 83.4(4) . . ?
O17A Tm1A O13A 77.4(3) . . ?
O17A Tm1A O15A 122.3(3) . . ?
O17A Tm1A O1LA 72.4(3) . . ?
O17A Tm1A O4LA 139.2(4) . . ?
O2LA Tm1A O13A 79.1(4) . . ?
O2LA Tm1A O15A 145.2(4) . . ?
O2LA Tm1A O16A 138.9(4) . . ?
O2LA Tm1A O17A 79.7(4) . . ?
O2LA Tm1A O1LA 72.5(4) . . ?
O2LA Tm1A O3LA 74.9(4) . . ?
O2LA Tm1A O4LA 96.9(4) . . ?
O3LA Tm1A O13A 71.2(3) . . ?
O3LA Tm1A O15A 72.1(4) . . ?
O3LA Tm1A O17A 142.6(4) . . ?
O3LA Tm1A O1LA 123.4(3) . . ?
O3LA Tm1A O4LA 71.7(4) . . ?
O4LA Tm1A O13A 142.4(4) . . ?
O4LA Tm1A O1LA 67.9(4) . . ?
O13B Tm1B O15B 80.5(4) . . ?
O13B Tm1B O1LB 83.8(4) . . ?
O13B Tm1B O4LB 138.1(4) . . ?
O15B Tm1B O4LB 139.9(4) . . ?
O16B Tm1B O13B 122.0(4) . . ?
O16B Tm1B O15B 77.7(4) . . ?
O16B Tm1B O17B 74.0(4) . . ?
O16B Tm1B O1LB 137.8(4) . . ?
O16B Tm1B O4LB 71.6(4) . . ?
O17B Tm1B O13B 75.8(4) . . ?
O17B Tm1B O15B 124.5(3) . . ?
O17B Tm1B O1LB 82.3(3) . . ?
O17B Tm1B O4LB 70.8(4) . . ?
O1LB Tm1B O15B 143.5(4) . . ?
O1LB Tm1B O4LB 67.7(4) . . ?
O2LB Tm1B O13B 71.1(4) . . ?
O2LB Tm1B O15B 71.8(4) . . ?
O2LB Tm1B O16B 144.2(4) . . ?
O2LB Tm1B O17B 139.7(3) . . ?
O2LB Tm1B O1LB 72.0(4) . . ?
O2LB Tm1B O4LB 123.2(4) . . ?
O3LB Tm1B O13B 143.2(4) . . ?
O3LB Tm1B O15B 77.5(4) . . ?
O3LB Tm1B O16B 81.4(4) . . ?
O3LB Tm1B O17B 140.9(4) . . ?
O3LB Tm1B O1LB 96.9(4) . . ?
O3LB Tm1B O2LB 74.2(4) . . ?
O3LB Tm1B O4LB 72.9(4) . . ?
O13C Tm1C O1LC 139.9(4) . . ?
O15C Tm1C O13C 80.7(4) . . ?
O15C Tm1C O17C 122.3(3) . . ?
O15C Tm1C O1LC 138.0(4) . . ?
O15C Tm1C O3LC 71.9(4) . . ?
O15C Tm1C O4LC 83.4(4) . . ?
O16C Tm1C O13C 124.4(4) . . ?
O16C Tm1C O15C 75.9(4) . . ?
O16C Tm1C O17C 73.9(4) . . ?
O16C Tm1C O1LC 71.0(4) . . ?
O16C Tm1C O3LC 141.0(4) . . ?
O16C Tm1C O4LC 82.8(4) . . ?
O17C Tm1C O13C 77.7(4) . . ?
O17C Tm1C O1LC 71.9(4) . . ?
O17C Tm1C O3LC 143.2(4) . . ?
O17C Tm1C O4LC 138.1(4) . . ?
O2LC Tm1C O13C 76.9(4) . . ?
O2LC Tm1C O15C 143.5(4) . . ?
O2LC Tm1C O16C 140.6(4) . . ?
O2LC Tm1C O17C 80.4(4) . . ?
O2LC Tm1C O1LC 72.9(4) . . ?
O2LC Tm1C O3LC 73.7(4) . . ?
O2LC Tm1C O4LC 97.7(4) . . ?
O3LC Tm1C O13C 71.3(4) . . ?
O3LC Tm1C O1LC 122.6(4) . . ?
O3LC Tm1C O4LC 72.3(4) . . ?
O4LC Tm1C O13C 143.2(4) . . ?
O4LC Tm1C O1LC 67.7(4) . . ?
C6C Br1C K12 89.5(9) . 1_565 ?
O37A Ge1A O38A 111.5(5) . . ?
O37A Ge1A O39A 111.4(5) . . ?
O37A Ge1A O40A 110.1(4) . . ?
O38A Ge1A O39A 107.5(5) . . ?
O38A Ge1A O40A 108.4(5) . . ?
O39A Ge1A O40A 107.8(4) . . ?
O37B Ge1B O39B 111.4(5) . . ?
O37B Ge1B O40B 110.8(5) . . ?
O38B Ge1B O37B 112.1(5) . . ?
O38B Ge1B O39B 108.0(5) . . ?
O38B Ge1B O40B 107.2(6) . . ?
O39B Ge1B O40B 107.2(6) . . ?
O37C Ge1C O38C 111.7(5) . . ?
O37C Ge1C O39C 111.6(5) . . ?
O37C Ge1C O40C 110.2(5) . . ?
O38C Ge1C O40C 108.4(5) . . ?
O39C Ge1C O38C 107.2(5) . . ?
O39C Ge1C O40C 107.4(5) . . ?
W8C K1 W6A 109.7(2) . 2_557 ?
W10C K1 W6A 142.6(3) . 2_557 ?
W10C K1 W8C 79.43(18) . . ?
W12C K1 W6A 97.9(2) . 2_557 ?
W12C K1 W8C 51.75(13) . . ?
W12C K1 W10C 58.39(15) . . ?
O6A K1 W6A 21.1(2) 2_557 2_557 ?
O6A K1 W8C 96.9(3) 2_557 . ?
O6A K1 W10C 125.7(4) 2_557 . ?
O6A K1 W12C 76.9(3) 2_557 . ?
O6A K1 O26C 125.2(4) 2_557 . ?
O6A K1 O32C 73.7(4) 2_557 . ?
O6A K1 O33C 154.2(5) 2_557 . ?
O6A K1 O36C 101.3(4) 2_557 . ?
O6A K1 O1W 107.9(7) 2_557 . ?
O6A K1 O2W 119.0(5) 2_557 . ?
O6A K1 O5W 72.7(5) 2_557 . ?
O26C K1 W6A 136.7(4) . 2_557 ?
O26C K1 W8C 28.3(2) . . ?
O26C K1 W10C 63.8(3) . . ?
O26C K1 W12C 65.7(3) . . ?
O26C K1 O33C 51.3(3) . . ?
O26C K1 O1W 109.8(7) . . ?
O26C K1 O2W 53.9(4) . . ?
O32C K1 W6A 91.4(3) . 2_557 ?
O32C K1 W8C 28.6(3) . . ?
O32C K1 W10C 80.4(3) . . ?
O32C K1 W12C 30.2(3) . . ?
O32C K1 O26C 53.7(3) . . ?
O32C K1 O33C 91.3(4) . . ?
O32C K1 O36C 54.6(4) . . ?
O32C K1 O1W 149.0(7) . . ?
O32C K1 O2W 89.7(5) . . ?
O32C K1 O5W 83.0(5) . . ?
O33C K1 W6A 169.9(4) . 2_557 ?
O33C K1 W8C 76.7(3) . . ?
O33C K1 W10C 29.0(2) . . ?
O33C K1 W12C 79.8(3) . . ?
O33C K1 O2W 80.8(5) . . ?
O36C K1 W6A 121.6(4) . 2_557 ?
O36C K1 W8C 63.9(3) . . ?
O36C K1 W10C 29.0(3) . . ?
O36C K1 W12C 29.4(3) . . ?
O36C K1 O26C 62.1(4) . . ?
O36C K1 O33C 53.4(4) . . ?
O36C K1 O1W 147.2(7) . . ?
O36C K1 O2W 115.6(5) . . ?
O36C K1 O5W 136.3(6) . . ?
O1W K1 W6A 86.9(6) . 2_557 ?
O1W K1 W8C 125.3(6) . . ?
O1W K1 W10C 118.2(6) . . ?
O1W K1 W12C 175.0(6) . . ?
O1W K1 O33C 95.7(7) . . ?
O1W K1 O2W 61.9(7) . . ?
O2W K1 W6A 108.9(4) . 2_557 ?
O2W K1 W8C 63.4(4) . . ?
O2W K1 W10C 107.4(4) . . ?
O2W K1 W12C 114.8(4) . . ?
O5W K1 W6A 62.8(4) . 2_557 ?
O5W K1 W8C 73.8(4) . . ?
O5W K1 W10C 149.5(5) . . ?
O5W K1 W12C 112.3(4) . . ?
O5W K1 O26C 85.7(5) . . ?
O5W K1 O33C 127.2(6) . . ?
O5W K1 O1W 68.7(7) . . ?
O5W K1 O2W 46.9(5) . . ?
W10B K2 W9B 51.69(8) 2_557 2_557 ?
W12B K2 W9B 80.34(12) 2_557 2_557 ?
W12B K2 W10B 58.87(10) 2_557 2_557 ?
W12B K2 K11 118.3(3) 2_557 2_557 ?
K11 K2 W9B 63.8(3) 2_557 2_557 ?
K11 K2 W10B 59.4(3) 2_557 2_557 ?
O26B K2 W9B 28.9(3) 2_557 2_557 ?
O26B K2 W10B 66.4(3) 2_557 2_557 ?
O26B K2 W12B 64.8(3) 2_557 2_557 ?
O26B K2 K11 92.7(4) 2_557 2_557 ?
O26B K2 O3W 102.4(7) 2_557 . ?
O32B K2 W9B 78.1(3) 2_557 2_557 ?
O32B K2 W10B 80.5(3) 2_557 2_557 ?
O32B K2 W12B 29.0(3) 2_557 2_557 ?
O32B K2 K11 136.1(4) 2_557 2_557 ?
O32B K2 O26B 52.3(4) 2_557 2_557 ?
O32B K2 O3W 149.6(7) 2_557 . ?
O33B K2 W9B 28.4(2) 2_557 2_557 ?
O33B K2 W10B 29.9(3) 2_557 2_557 ?
O33B K2 W12B 80.6(3) 2_557 2_557 ?
O33B K2 K11 44.3(4) 2_557 2_557 ?
O33B K2 O26B 54.0(4) 2_557 2_557 ?
O33B K2 O32B 92.0(4) 2_557 2_557 ?
O33B K2 O36B 54.8(4) 2_557 2_557 ?
O33B K2 O3W 82.5(7) 2_557 . ?
O36B K2 W9B 64.8(3) 2_557 2_557 ?
O36B K2 W10B 29.7(3) 2_557 2_557 ?
O36B K2 W12B 29.2(3) 2_557 2_557 ?
O36B K2 K11 89.0(4) 2_557 2_557 ?
O36B K2 O26B 63.5(4) 2_557 2_557 ?
O36B K2 O32B 53.9(4) 2_557 2_557 ?
O36B K2 O3W 135.9(7) 2_557 . ?
O8C K2 W9B 116.4(3) . 2_557 ?
O8C K2 W10B 83.0(3) . 2_557 ?
O8C K2 W12B 115.1(3) . 2_557 ?
O8C K2 K11 54.6(4) . 2_557 ?
O8C K2 O26B 144.4(4) . 2_557 ?
O8C K2 O32B 142.1(5) . 2_557 ?
O8C K2 O33B 90.3(4) . 2_557 ?
O8C K2 O36B 98.7(4) . 2_557 ?
O8C K2 O3W 68.0(7) . . ?
O3W K2 W9B 83.3(6) . 2_557 ?
O3W K2 W10B 106.3(6) . 2_557 ?
O3W K2 W12B 162.8(7) . 2_557 ?
O3W K2 K11 48.3(7) . 2_557 ?
O4W K2 W9B 93.6(11) . 2_557 ?
O4W K2 W10B 144.5(11) . 2_557 ?
O4W K2 W12B 114.7(11) . 2_557 ?
O4W K2 K11 116.0(11) . 2_557 ?
O4W K2 O26B 79.3(11) . 2_557 ?
O4W K2 O32B 85.8(11) . 2_557 ?
O4W K2 O33B 119.6(11) . 2_557 ?
O4W K2 O36B 136.3(12) . 2_557 ?
O4W K2 O8C 125.0(11) . . ?
O4W K2 O3W 71.5(12) . . ?
O10W K2 W9B 149.2(8) . 2_557 ?
O10W K2 W10B 102.8(8) . 2_557 ?
O10W K2 W12B 70.4(8) . 2_557 ?
O10W K2 K11 122.3(8) . 2_557 ?
O10W K2 O26B 132.7(9) . 2_557 ?
O10W K2 O32B 80.9(9) . 2_557 ?
O10W K2 O33B 132.1(9) . 2_557 ?
O10W K2 O36B 84.6(9) . 2_557 ?
O10W K2 O8C 69.8(8) . . ?
O10W K2 O3W 124.4(10) . . ?
O10W K2 O4W 107.2(14) . . ?
W7C K3 K2 99.6(5) . . ?
K7 K3 W7C 141.3(6) . . ?
K7 K3 K2 117.3(5) . . ?
O8A K3 W7C 96.3(6) . . ?
O8A K3 K2 131.5(7) . . ?
O8A K3 K7 51.0(4) . . ?
O8A K3 O12B 78.0(7) . 2_557 ?
O8A K3 O7C 74.8(6) . . ?
O8A K3 O25C 103.5(7) . . ?
O8A K3 O11W 163.9(12) . . ?
O8A K3 O12W 90.5(9) . . ?
O12B K3 W7C 151.5(8) 2_557 . ?
O12B K3 K2 66.5(5) 2_557 . ?
O12B K3 K7 52.7(5) 2_557 . ?
O12B K3 O7C 150.3(8) 2_557 . ?
O12B K3 O25C 123.6(9) 2_557 . ?
O12B K3 O11W 110.0(11) 2_557 . ?
O12B K3 O12W 72.6(9) 2_557 . ?
O7C K3 W7C 26.9(3) . . ?
O7C K3 K2 126.1(6) . . ?
O7C K3 K7 114.6(6) . . ?
O7C K3 O12W 119.0(10) . . ?
O25C K3 W7C 30.0(3) . . ?
O25C K3 K2 73.0(5) . . ?
O25C K3 K7 153.8(7) . . ?
O25C K3 O7C 53.8(5) . . ?
O25C K3 O12W 160.2(10) . . ?
O10W K3 W7C 87.7(18) . . ?
O10W K3 K2 12.6(17) . . ?
O10W K3 K7 127.9(19) . . ?
O10W K3 O8A 130(2) . . ?
O10W K3 O12B 75.6(18) . 2_557 ?
O10W K3 O7C 113.8(19) . . ?
O10W K3 O25C 60.5(18) . . ?
O10W K3 O11W 66.3(19) . . ?
O10W K3 O12W 120(2) . . ?
O11W K3 W7C 82.9(9) . . ?
O11W K3 K2 64.2(8) . . ?
O11W K3 K7 122.2(10) . . ?
O11W K3 O7C 99.3(10) . . ?
O11W K3 O25C 83.9(9) . . ?
O11W K3 O12W 79.1(11) . . ?
O12W K3 W7C 135.8(9) . . ?
O12W K3 K2 108.0(8) . . ?
O12W K3 K7 43.9(7) . . ?
W6A K4 K9 89.00(10) 2_557 2_557 ?
W8C K4 W6A 116.57(10) . 2_557 ?
W8C K4 K9 153.27(12) . 2_557 ?
O6A K4 W6A 25.8(2) 2_557 2_557 ?
O6A K4 W8C 94.2(2) 2_557 . ?
O6A K4 K9 112.4(2) 2_557 2_557 ?
O30A K4 W6A 28.5(2) 2_557 2_557 ?
O30A K4 W8C 135.6(2) 2_557 . ?
O30A K4 K9 65.5(2) 2_557 2_557 ?
O30A K4 O6A 54.1(3) 2_557 2_557 ?
O30A K4 O8C 129.1(3) 2_557 . ?
O30A K4 O32C 117.8(3) 2_557 . ?
O30A K4 O5W 64.0(4) 2_557 . ?
O30A K4 O6W 111.2(4) 2_557 . ?
O30A K4 O21W 64.1(3) 2_557 2_557 ?
O10B K4 W6A 107.9(3) 2_557 2_557 ?
O10B K4 W8C 99.8(3) 2_557 . ?
O10B K4 K9 62.6(3) 2_557 2_557 ?
O10B K4 O6A 127.5(4) 2_557 2_557 ?
O10B K4 O30A 82.5(3) 2_557 2_557 ?
O10B K4 O8C 73.9(4) 2_557 . ?
O10B K4 O32C 127.9(4) 2_557 . ?
O10B K4 O5W 68.3(4) 2_557 . ?
O10B K4 O6W 67.1(4) 2_557 . ?
O10B K4 O21W 107.3(4) 2_557 2_557 ?
O8C K4 W6A 124.3(3) . 2_557 ?
O8C K4 W8C 25.9(2) . . ?
O8C K4 K9 132.1(3) . 2_557 ?
O8C K4 O6A 109.4(3) . 2_557 ?
O8C K4 O32C 55.7(3) . . ?
O8C K4 O5W 65.5(4) . . ?
O32C K4 W6A 91.5(2) . 2_557 ?
O32C K4 W8C 31.4(2) . . ?
O32C K4 K9 168.5(3) . 2_557 ?
O32C K4 O6A 66.3(3) . 2_557 ?
O5W K4 W6A 64.6(3) . 2_557 ?
O5W K4 W8C 75.7(4) . . ?
O5W K4 K9 111.8(4) . 2_557 ?
O5W K4 O6A 66.8(4) . 2_557 ?
O5W K4 O32C 78.6(4) . . ?
O6W K4 W6A 132.9(3) . 2_557 ?
O6W K4 W8C 110.3(3) . . ?
O6W K4 K9 45.8(3) . 2_557 ?
O6W K4 O6A 149.7(4) . 2_557 ?
O6W K4 O8C 100.1(4) . . ?
O6W K4 O32C 129.9(4) . . ?
O6W K4 O5W 135.3(5) . . ?
O6W K4 O21W 68.7(4) . 2_557 ?
O7W K4 W6A 100.3(3) . 2_557 ?
O7W K4 W8C 80.5(3) . . ?
O7W K4 K9 103.6(3) . 2_557 ?
O7W K4 O6A 84.3(3) . 2_557 ?
O7W K4 O30A 119.9(3) . 2_557 ?
O7W K4 O10B 147.8(4) . 2_557 ?
O7W K4 O8C 102.7(4) . . ?
O7W K4 O32C 65.0(3) . . ?
O7W K4 O5W 140.6(5) . . ?
O7W K4 O6W 82.5(4) . . ?
O7W K4 O21W 68.7(3) . 2_557 ?
O21W K4 W6A 68.9(2) 2_557 2_557 ?
O21W K4 W8C 149.1(2) 2_557 . ?
O21W K4 K9 45.1(2) 2_557 2_557 ?
O21W K4 O6A 81.1(3) 2_557 2_557 ?
O21W K4 O8C 166.2(3) 2_557 . ?
O21W K4 O32C 124.8(3) 2_557 . ?
O21W K4 O5W 128.0(4) 2_557 . ?
W6A K5 W7A 58.39(6) 2_557 2_557 ?
W6A K5 K4 59.03(8) 2_557 . ?
W7A K5 K4 99.66(11) 2_557 . ?
O6A K5 W6A 25.6(2) 2_557 2_557 ?
O6A K5 W7A 83.6(2) 2_557 2_557 ?
O6A K5 K4 51.4(2) 2_557 . ?
O6A K5 O7A 108.6(3) 2_557 2_557 ?
O6A K5 O24A 55.9(3) 2_557 2_557 ?
O6A K5 O9W 133.1(10) 2_557 . ?
O6A K5 O21W 78.9(3) 2_557 2_557 ?
O7A K5 W6A 83.98(19) 2_557 2_557 ?
O7A K5 W7A 25.95(18) 2_557 2_557 ?
O7A K5 K4 120.6(2) 2_557 . ?
O7A K5 O24A 55.7(3) 2_557 2_557 ?
O7A K5 O21W 79.6(3) 2_557 2_557 ?
O12A K5 W6A 142.8(3) . 2_557 ?
O12A K5 W7A 95.7(3) . 2_557 ?
O12A K5 K4 106.0(2) . . ?
O12A K5 O6A 156.5(4) . 2_557 ?
O12A K5 O7A 75.6(3) . 2_557 ?
O12A K5 O24A 116.4(3) . 2_557 ?
O12A K5 O12C 118.1(4) . . ?
O12A K5 O7W 73.6(3) . . ?
O12A K5 O8W 133.9(5) . . ?
O12A K5 O9W 70.4(10) . . ?
O12A K5 O21W 79.3(3) . 2_557 ?
O24A K5 W6A 30.32(18) 2_557 2_557 ?
O24A K5 W7A 29.78(18) 2_557 2_557 ?
O24A K5 K4 73.6(2) 2_557 . ?
O24A K5 O21W 55.8(3) 2_557 2_557 ?
O12C K5 W6A 95.0(3) . 2_557 ?
O12C K5 W7A 143.9(3) . 2_557 ?
O12C K5 K4 83.4(3) . . ?
O12C K5 O6A 70.2(4) . 2_557 ?
O12C K5 O7A 149.6(4) . 2_557 ?
O12C K5 O24A 124.7(4) . 2_557 ?
O12C K5 O7W 76.1(4) . . ?
O12C K5 O8W 67.2(5) . . ?
O12C K5 O9W 86.9(10) . . ?
O12C K5 O21W 127.9(4) . 2_557 ?
O7W K5 W6A 101.1(3) . 2_557 ?
O7W K5 W7A 129.0(3) . 2_557 ?
O7W K5 K4 42.1(3) . . ?
O7W K5 O6A 88.5(3) . 2_557 ?
O7W K5 O7A 134.1(3) . 2_557 ?
O7W K5 O24A 111.7(3) . 2_557 ?
O7W K5 O8W 141.6(5) . . ?
O7W K5 O9W 125.9(10) . . ?
O7W K5 O21W 61.9(3) . 2_557 ?
O8W K5 W6A 72.4(4) . 2_557 ?
O8W K5 W7A 80.8(4) . 2_557 ?
O8W K5 K4 120.0(5) . . ?
O8W K5 O6A 69.4(5) . 2_557 ?
O8W K5 O7A 83.7(5) . 2_557 ?
O8W K5 O24A 82.1(5) . 2_557 ?
O8W K5 O9W 64.0(10) . . ?
O8W K5 O21W 136.9(5) . 2_557 ?
O9W K5 W6A 131.7(9) . 2_557 ?
O9W K5 W7A 93.9(9) . 2_557 ?
O9W K5 K4 166.3(9) . . ?
O9W K5 O7A 71.9(10) . 2_557 ?
O9W K5 O24A 120.0(10) . 2_557 ?
O9W K5 O21W 142.4(10) . 2_557 ?
O21W K5 W6A 66.55(19) 2_557 2_557 ?
O21W K5 W7A 67.13(19) 2_557 2_557 ?
O21W K5 K4 44.8(2) 2_557 . ?
W8A K6 W10A 79.21(14) . . ?
W8A K6 W12A 50.55(10) . . ?
W8A K6 W7C 94.39(16) . . ?
W9A K6 W8A 56.43(11) . . ?
W9A K6 W10A 50.41(9) . . ?
W9A K6 W12A 78.58(14) . . ?
W9A K6 W7C 133.1(2) . . ?
W10A K6 W12A 55.98(10) . . ?
W10A K6 W7C 168.4(2) . . ?
W12A K6 W7C 112.50(18) . . ?
O26A K6 W8A 27.8(2) . . ?
O26A K6 W9A 28.7(2) . . ?
O26A K6 W10A 63.5(2) . . ?
O26A K6 W12A 62.7(2) . . ?
O26A K6 W7C 114.3(3) . . ?
O26A K6 O32A 53.0(3) . . ?
O26A K6 O33A 53.5(3) . . ?
O26A K6 O36A 61.0(3) . . ?
O26A K6 O17W 123.4(13) . . ?
O32A K6 W8A 29.7(2) . . ?
O32A K6 W9A 78.5(2) . . ?
O32A K6 W10A 77.4(2) . . ?
O32A K6 W12A 27.5(2) . . ?
O32A K6 W7C 92.2(3) . . ?
O32A K6 O36A 51.4(3) . . ?
O33A K6 W8A 78.4(3) . . ?
O33A K6 W9A 29.4(2) . . ?
O33A K6 W10A 27.3(2) . . ?
O33A K6 W12A 76.8(2) . . ?
O33A K6 W7C 160.7(3) . . ?
O33A K6 O32A 90.1(3) . . ?
O33A K6 O36A 52.1(3) . . ?
O36A K6 W8A 63.4(2) . . ?
O36A K6 W9A 63.7(2) . . ?
O36A K6 W10A 28.76(19) . . ?
O36A K6 W12A 27.32(19) . . ?
O36A K6 W7C 139.6(3) . . ?
O7C K6 W8A 81.5(3) . . ?
O7C K6 W9A 112.9(4) . . ?
O7C K6 W10A 159.8(4) . . ?
O7C K6 W12A 114.2(3) . . ?
O7C K6 W7C 20.2(3) . . ?
O7C K6 O26A 96.5(4) . . ?
O7C K6 O32A 88.6(4) . . ?
O7C K6 O33A 141.0(5) . . ?
O7C K6 O36A 140.0(4) . . ?
O7C K6 O17W 70.4(13) . . ?
O17W K6 W8A 136.7(13) . . ?
O17W K6 W9A 105.3(13) . . ?
O17W K6 W10A 121.6(13) . . ?
O17W K6 W12A 172.7(13) . . ?
O17W K6 W7C 69.6(12) . . ?
O17W K6 O32A 158.5(13) . . ?
O17W K6 O33A 103.5(13) . . ?
O17W K6 O36A 149.4(13) . . ?
O30W K6 W8A 114.1(10) . . ?
O30W K6 W9A 146.8(10) . . ?
O30W K6 W10A 98.1(10) . . ?
O30W K6 W12A 73.5(10) . . ?
O30W K6 W7C 75.5(10) . . ?
O30W K6 O26A 135.7(11) . . ?
O30W K6 O32A 84.8(10) . . ?
O30W K6 O33A 123.7(10) . . ?
O30W K6 O36A 83.5(10) . . ?
O30W K6 O7C 95.0(10) . . ?
O30W K6 O17W 100.8(16) . . ?
W3A K7 K14 93.1(2) . 2_557 ?
W8A K7 W3A 59.70(12) . . ?
W8A K7 K3 69.9(3) . . ?
W8A K7 K14 109.6(2) . 2_557 ?
K3 K7 W3A 127.4(4) . . ?
K3 K7 K14 118.4(4) . 2_557 ?
O3A K7 W3A 24.3(2) . . ?
O3A K7 W8A 83.0(3) . . ?
O3A K7 K3 144.5(5) . . ?
O3A K7 K14 91.6(4) . 2_557 ?
O3A K7 O20A 56.0(3) . . ?
O3A K7 O12B 155.6(5) . 2_557 ?
O3A K7 O23W 84.1(5) . 2_557 ?
O8A K7 W3A 85.4(3) . . ?
O8A K7 W8A 26.8(2) . . ?
O8A K7 K3 43.2(4) . . ?
O8A K7 K14 119.3(4) . 2_557 ?
O8A K7 O3A 107.1(4) . . ?
O8A K7 O20A 55.7(3) . . ?
O8A K7 O12B 69.3(4) . 2_557 ?
O8A K7 O23W 83.1(5) . 2_557 ?
O20A K7 W3A 31.8(2) . . ?
O20A K7 W8A 29.0(2) . . ?
O20A K7 K3 98.9(4) . . ?
O20A K7 K14 97.7(3) . 2_557 ?
O20A K7 O12B 108.0(4) . 2_557 ?
O20A K7 O23W 60.2(5) . 2_557 ?
O12B K7 W3A 136.1(4) 2_557 . ?
O12B K7 W8A 86.7(4) 2_557 . ?
O12B K7 K3 47.3(5) 2_557 . ?
O12B K7 K14 71.2(4) 2_557 2_557 ?
O12B K7 O23W 71.6(5) 2_557 2_557 ?
O12W K7 W3A 141.3(9) . . ?
O12W K7 W8A 122.0(9) . . ?
O12W K7 K3 59.3(9) . . ?
O12W K7 K14 117.8(9) . 2_557 ?
O12W K7 O3A 125.0(9) . . ?
O12W K7 O8A 97.6(9) . . ?
O12W K7 O20A 143.9(10) . . ?
O12W K7 O12B 79.1(9) . 2_557 ?
O12W K7 O23W 148.3(10) . 2_557 ?
O12W K7 O32W 70.4(9) . . ?
O13W K7 W3A 103.2(9) . . ?
O13W K7 W8A 147.4(9) . . ?
O13W K7 K3 128.4(9) . . ?
O13W K7 K14 39.8(9) . 2_557 ?
O13W K7 O3A 86.6(9) . . ?
O13W K7 O8A 156.8(10) . . ?
O13W K7 O20A 125.3(10) . . ?
O13W K7 O12B 90.4(9) . 2_557 ?
O13W K7 O12W 89.1(12) . . ?
O13W K7 O23W 79.7(10) . 2_557 ?
O13W K7 O32W 125.2(9) . . ?
O23W K7 W3A 70.3(4) 2_557 . ?
O23W K7 W8A 68.6(4) 2_557 . ?
O23W K7 K3 105.7(5) 2_557 . ?
O23W K7 K14 41.1(4) 2_557 2_557 ?
O32W K7 W3A 72.6(3) . . ?
O32W K7 W8A 78.7(3) . . ?
O32W K7 K3 84.1(5) . . ?
O32W K7 K14 157.4(4) . 2_557 ?
O32W K7 O3A 68.1(4) . . ?
O32W K7 O8A 77.8(4) . . ?
O32W K7 O20A 79.5(4) . . ?
O32W K7 O12B 131.2(5) . 2_557 ?
O32W K7 O23W 139.4(6) . 2_557 ?
W2A K8 W7A 57.74(15) . . ?
W2A K8 W11B 134.2(3) . 2_557 ?
W7A K8 W11B 96.3(2) . 2_557 ?
O2A K8 W2A 23.1(2) . . ?
O2A K8 W7A 79.5(3) . . ?
O2A K8 W11B 147.8(5) . 2_557 ?
O2A K8 O7A 102.3(4) . . ?
O2A K8 O19A 54.8(3) . . ?
O2A K8 O9W 124.6(10) . 2_557 ?
O2A K8 O14W 72.0(14) . . ?
O2A K8 O15W 73.8(9) . . ?
O2A K8 O16W 125.2(7) . . ?
O7A K8 W2A 82.1(3) . . ?
O7A K8 W7A 25.49(18) . . ?
O7A K8 W11B 83.2(3) . 2_557 ?
O7A K8 O14W 141.2(15) . . ?
O19A K8 W2A 31.96(19) . . ?
O19A K8 W7A 26.9(2) . . ?
O19A K8 W11B 111.3(3) . 2_557 ?
O19A K8 O7A 52.3(3) . . ?
O19A K8 O14W 124.6(14) . . ?
O11B K8 W2A 127.0(4) 2_557 . ?
O11B K8 W7A 79.5(4) 2_557 . ?
O11B K8 W11B 18.6(3) 2_557 2_557 ?
O11B K8 O2A 147.9(6) 2_557 . ?
O11B K8 O7A 64.6(4) 2_557 . ?
O11B K8 O19A 98.4(5) 2_557 . ?
O11B K8 O9W 79.5(10) 2_557 2_557 ?
O11B K8 O14W 137.0(15) 2_557 . ?
O11B K8 O15W 100.2(10) 2_557 . ?
O11B K8 O16W 77.2(7) 2_557 . ?
O8W K8 W2A 67.8(5) 2_557 . ?
O8W K8 W7A 79.4(5) 2_557 . ?
O8W K8 W11B 150.3(6) 2_557 2_557 ?
O8W K8 O2A 60.9(5) 2_557 . ?
O8W K8 O7A 80.8(6) 2_557 . ?
O8W K8 O19A 77.6(5) 2_557 . ?
O8W K8 O11B 137.1(7) 2_557 2_557 ?
O8W K8 O9W 63.7(11) 2_557 2_557 ?
O8W K8 O14W 62.6(15) 2_557 . ?
O8W K8 O15W 122.4(10) 2_557 . ?
O8W K8 O16W 112.9(8) 2_557 . ?
O9W K8 W2A 125.9(10) 2_557 . ?
O9W K8 W7A 90.4(10) 2_557 . ?
O9W K8 W11B 87.1(9) 2_557 2_557 ?
O9W K8 O7A 68.0(10) 2_557 . ?
O9W K8 O19A 112.6(10) 2_557 . ?
O9W K8 O14W 83.6(17) 2_557 . ?
O9W K8 O16W 77.3(11) 2_557 . ?
O14W K8 W2A 94.8(14) . . ?
O14W K8 W7A 140.1(15) . . ?
O14W K8 W11B 122.6(14) . 2_557 ?
O15W K8 W2A 84.5(9) . . ?
O15W K8 W7A 126.6(10) . . ?
O15W K8 W11B 83.8(9) . 2_557 ?
O15W K8 O7A 145.7(10) . . ?
O15W K8 O19A 104.5(10) . . ?
O15W K8 O9W 142.6(14) . 2_557 ?
O15W K8 O14W 71.3(17) . . ?
O15W K8 O16W 66.5(11) . . ?
O16W K8 W2A 146.1(7) . . ?
O16W K8 W7A 155.2(6) . . ?
O16W K8 W11B 62.0(6) . 2_557 ?
O16W K8 O7A 131.7(7) . . ?
O16W K8 O19A 168.5(8) . . ?
O16W K8 O14W 60.6(15) . . ?
W11A K9 W11B 123.02(11) . . ?
W11A K9 K4 69.48(9) . 2_557 ?
W11A K9 K10 62.8(3) . . ?
W11B K9 K4 109.63(14) . 2_557 ?
W11B K9 K10 64.8(3) . . ?
K10 K9 K4 109.2(3) . 2_557 ?
O7A K9 W11A 139.0(3) 2_557 . ?
O7A K9 W11B 95.9(2) 2_557 . ?
O7A K9 K4 112.0(2) 2_557 2_557 ?
O7A K9 K10 138.5(4) 2_557 . ?
O7A K9 O11A 163.5(4) 2_557 . ?
O7A K9 O35A 107.5(3) 2_557 . ?
O7A K9 O34B 123.9(3) 2_557 . ?
O7A K9 O6W 86.5(3) 2_557 2_557 ?
O7A K9 O21W 77.6(3) 2_557 . ?
O7A K9 O22W 100.5(7) 2_557 . ?
O11A K9 W11A 26.2(2) . . ?
O11A K9 W11B 97.0(2) . . ?
O11A K9 K4 72.9(3) . 2_557 ?
O11A K9 K10 42.4(4) . . ?
O11A K9 O35A 56.7(3) . . ?
O11A K9 O34B 71.4(3) . . ?
O11A K9 O6W 106.5(4) . 2_557 ?
O11A K9 O21W 97.3(3) . . ?
O35A K9 W11A 31.82(19) . . ?
O35A K9 W11B 147.1(2) . . ?
O35A K9 K4 83.0(2) . 2_557 ?
O35A K9 K10 82.5(3) . . ?
O35A K9 O34B 127.9(3) . . ?
O11B K9 W11A 145.0(3) . . ?
O11B K9 W11B 24.5(3) . . ?
O11B K9 K4 121.6(3) . 2_557 ?
O11B K9 K10 82.6(4) . . ?
O11B K9 O7A 71.6(3) . 2_557 ?
O11B K9 O11A 120.2(4) . . ?
O11B K9 O35A 154.5(4) . . ?
O11B K9 O34B 54.9(3) . . ?
O11B K9 O6W 78.8(4) . 2_557 ?
O11B K9 O21W 136.2(4) . . ?
O11B K9 O22W 72.2(7) . . ?
O34B K9 W11A 97.1(2) . . ?
O34B K9 W11B 30.8(2) . . ?
O34B K9 K4 85.6(2) . 2_557 ?
O34B K9 K10 54.2(3) . . ?
O6W K9 W11A 113.0(3) 2_557 . ?
O6W K9 W11B 76.3(3) 2_557 . ?
O6W K9 K4 45.2(3) 2_557 2_557 ?
O6W K9 K10 120.4(4) 2_557 . ?
O6W K9 O35A 126.7(4) 2_557 . ?
O6W K9 O34B 69.0(3) 2_557 . ?
O21W K9 W11A 76.9(2) . . ?
O21W K9 W11B 144.8(3) . . ?
O21W K9 K4 45.9(2) . 2_557 ?
O21W K9 K10 139.2(4) . . ?
O21W K9 O35A 65.0(3) . . ?
O21W K9 O34B 130.6(4) . . ?
O21W K9 O6W 68.8(4) . 2_557 ?
O22W K9 W11A 83.4(6) . . ?
O22W K9 W11B 69.9(6) . . ?
O22W K9 K4 147.2(6) . 2_557 ?
O22W K9 K10 39.4(7) . . ?
O22W K9 O11A 74.6(7) . . ?
O22W K9 O35A 83.2(7) . . ?
O22W K9 O34B 79.8(7) . . ?
O22W K9 O6W 146.0(7) . 2_557 ?
O22W K9 O21W 145.2(7) . . ?
W4B K10 W11A 113.0(4) . . ?
W4B K10 K9 114.6(5) . . ?
W5B K10 W11A 156.4(5) . . ?
W5B K10 W4B 57.2(2) . . ?
W5B K10 K9 106.5(5) . . ?
K9 K10 W11A 55.6(2) . . ?
O11A K10 W11A 18.9(3) . . ?
O11A K10 W4B 100.9(6) . . ?
O11A K10 W5B 137.7(7) . . ?
O11A K10 K9 45.7(4) . . ?
O11A K10 O22B 121.1(7) . . ?
O11A K10 O28B 68.6(5) . . ?
O11A K10 O29B 115.8(8) . . ?
O11A K10 O34B 72.0(5) . . ?
O11A K10 O20W 149.1(10) . . ?
O22B K10 W11A 137.4(6) . . ?
O22B K10 W4B 28.3(3) . . ?
O22B K10 W5B 28.9(3) . . ?
O22B K10 K9 112.8(6) . . ?
O22B K10 O28B 54.5(4) . . ?
O22B K10 O29B 55.0(5) . . ?
O22B K10 O34B 61.2(5) . . ?
O22B K10 O20W 76.5(7) . . ?
O28B K10 W11A 83.0(4) . . ?
O28B K10 W4B 32.9(3) . . ?
O28B K10 W5B 80.6(4) . . ?
O28B K10 K9 86.9(5) . . ?
O28B K10 O34B 49.7(4) . . ?
O29B K10 W11A 130.3(6) . . ?
O29B K10 W4B 80.4(4) . . ?
O29B K10 W5B 33.2(3) . . ?
O29B K10 K9 75.1(5) . . ?
O29B K10 O28B 89.2(6) . . ?
O29B K10 O34B 50.2(4) . . ?
O34B K10 W11A 90.5(4) . . ?
O34B K10 W4B 65.3(3) . . ?
O34B K10 W5B 66.0(4) . . ?
O34B K10 K9 52.3(3) . . ?
O20W K10 W11A 132.5(8) . . ?
O20W K10 W4B 84.2(7) . . ?
O20W K10 W5B 70.4(6) . . ?
O20W K10 K9 156.2(8) . . ?
O20W K10 O28B 115.1(8) . . ?
O20W K10 O29B 95.1(8) . . ?
O20W K10 O34B 135.5(8) . . ?
O22W K10 W11A 81.4(8) . . ?
O22W K10 W4B 144.2(10) . . ?
O22W K10 W5B 96.2(9) . . ?
O22W K10 K9 45.4(8) . . ?
O22W K10 O11A 82.8(9) . . ?
O22W K10 O22B 121.4(11) . . ?
O22W K10 O28B 129.5(11) . . ?
O22W K10 O29B 66.4(9) . . ?
O22W K10 O34B 82.7(9) . . ?
O22W K10 O20W 110.8(11) . . ?
O31W K10 W11A 75.9(15) . . ?
O31W K10 W4B 74.1(14) . . ?
O31W K10 W5B 116.7(15) . . ?
O31W K10 K9 130.6(16) . . ?
O31W K10 O11A 85.3(15) . . ?
O31W K10 O22B 96.0(15) . . ?
O31W K10 O28B 78.2(15) . . ?
O31W K10 O29B 149.7(16) . . ?
O31W K10 O34B 127.6(16) . . ?
O31W K10 O20W 66.6(16) . . ?
O31W K10 O22W 141.5(18) . . ?
W9B K11 K1 162.3(4) . 2_557 ?
W9B K11 K4 109.9(3) . 2_557 ?
W10B K11 W9B 50.62(19) . . ?
W10B K11 K1 116.0(4) . 2_557 ?
W10B K11 K2 60.6(3) . 2_557 ?
W10B K11 K4 62.7(2) . 2_557 ?
K2 K11 W9B 59.2(2) 2_557 . ?
K2 K11 K1 105.3(4) 2_557 2_557 ?
K2 K11 K4 72.4(3) 2_557 2_557 ?
K4 K11 K1 54.1(2) 2_557 2_557 ?
O10B K11 W9B 77.1(4) . . ?
O10B K11 W10B 26.8(2) . . ?
O10B K11 K1 89.3(4) . 2_557 ?
O10B K11 K2 67.1(4) . 2_557 ?
O10B K11 K4 36.9(3) . 2_557 ?
O33B K11 W9B 23.3(3) . . ?
O33B K11 W10B 29.3(3) . . ?
O33B K11 K1 140.1(6) . 2_557 ?
O33B K11 K2 48.8(4) . 2_557 ?
O33B K11 K4 86.6(5) . 2_557 ?
O33B K11 O10B 54.6(4) . . ?
O33B K11 O8C 87.6(6) . 2_557 ?
O33B K11 O3W 90.0(8) . 2_557 ?
O8C K11 W9B 104.8(5) 2_557 . ?
O8C K11 W10B 79.8(4) 2_557 . ?
O8C K11 K1 58.6(3) 2_557 2_557 ?
O8C K11 K2 47.1(3) 2_557 2_557 ?
O8C K11 K4 39.7(3) 2_557 2_557 ?
O8C K11 O10B 64.1(4) 2_557 . ?
O2W K11 W9B 153.6(8) 2_557 . ?
O2W K11 W10B 147.3(9) 2_557 . ?
O2W K11 K1 33.3(6) 2_557 2_557 ?
O2W K11 K2 108.1(8) 2_557 2_557 ?
O2W K11 K4 84.8(7) 2_557 2_557 ?
O2W K11 O10B 121.5(8) 2_557 . ?
O2W K11 O33B 156.8(10) 2_557 . ?
O2W K11 O8C 72.2(7) 2_557 2_557 ?
O2W K11 O3W 71.9(10) 2_557 2_557 ?
O2W K11 O5W 62.6(8) 2_557 2_557 ?
O3W K11 W9B 82.8(7) 2_557 . ?
O3W K11 W10B 112.0(8) 2_557 . ?
O3W K11 K1 94.3(8) 2_557 2_557 ?
O3W K11 K2 53.0(7) 2_557 2_557 ?
O3W K11 K4 106.2(8) 2_557 2_557 ?
O3W K11 O10B 118.7(9) 2_557 . ?
O3W K11 O8C 66.5(8) 2_557 2_557 ?
O5W K11 W9B 141.3(6) 2_557 . ?
O5W K11 W10B 90.8(6) 2_557 . ?
O5W K11 K1 30.5(5) 2_557 2_557 ?
O5W K11 K2 108.8(6) 2_557 2_557 ?
O5W K11 K4 38.3(4) 2_557 2_557 ?
O5W K11 O10B 64.9(5) 2_557 . ?
O5W K11 O33B 119.5(7) 2_557 . ?
O5W K11 O8C 65.7(6) 2_557 2_557 ?
O5W K11 O3W 121.3(10) 2_557 2_557 ?
Br1C K12 K14 175.3(9) 1_545 . ?
O24W K12 Br1C 141.0(14) . 1_545 ?
O24W K12 K14 35.8(8) . . ?
O25W K12 Br1C 154.6(14) . 1_545 ?
O25W K12 K14 28.9(6) . . ?
O25W K12 O24W 64.3(10) . . ?
O25W K12 O26W 106.6(16) . . ?
O25W K12 O27W 128.4(15) . . ?
O26W K12 Br1C 76.9(11) . 1_545 ?
O26W K12 K14 99.3(12) . . ?
O26W K12 O24W 94.5(14) . . ?
O26W K12 O27W 122.6(15) . . ?
O27W K12 Br1C 61.0(7) . 1_545 ?
O27W K12 K14 120.0(12) . . ?
O27W K12 O24W 95.3(15) . . ?
W4A K13 K10 125.0(3) . . ?
W10A K13 W4A 51.48(13) . . ?
W10A K13 W11A 57.50(14) . . ?
W10A K13 K10 76.0(3) . . ?
W11A K13 W4A 77.98(18) . . ?
W11A K13 K10 58.5(3) . . ?
O22A K13 W4A 26.6(2) . . ?
O22A K13 W10A 63.7(3) . . ?
O22A K13 W11A 62.5(3) . . ?
O22A K13 K10 119.9(4) . . ?
O22A K13 O29A 52.3(3) . . ?
O28A K13 W4A 30.0(2) . . ?
O28A K13 W10A 28.0(2) . . ?
O28A K13 W11A 77.8(3) . . ?
O28A K13 K10 103.3(4) . . ?
O28A K13 O22A 52.5(3) . . ?
O28A K13 O29A 90.0(4) . . ?
O28A K13 O34A 53.2(3) . . ?
O29A K13 W4A 76.4(3) . . ?
O29A K13 W10A 78.6(3) . . ?
O29A K13 W11A 27.6(2) . . ?
O29A K13 K10 78.4(4) . . ?
O34A K13 W4A 64.3(3) . . ?
O34A K13 W10A 29.6(2) . . ?
O34A K13 W11A 28.1(2) . . ?
O34A K13 K10 61.5(4) . . ?
O34A K13 O22A 61.5(3) . . ?
O34A K13 O29A 52.2(3) . . ?
O18W K13 W4A 86.5(8) . . ?
O18W K13 W10A 70.6(8) . . ?
O18W K13 W11A 123.8(8) . . ?
O18W K13 K10 91.1(8) . . ?
O18W K13 O22A 113.1(9) . . ?
O18W K13 O28A 63.9(8) . . ?
O18W K13 O29A 149.0(9) . . ?
O18W K13 O34A 97.1(9) . . ?
O18W K13 O19W 77.6(13) . . ?
O18W K13 O31W 89.8(10) . . ?
O19W K13 W4A 145.0(11) . . ?
O19W K13 W10A 143.2(11) . . ?
O19W K13 W11A 136.5(11) . . ?
O19W K13 K10 86.7(11) . . ?
O19W K13 O22A 149.8(11) . . ?
O19W K13 O28A 140.2(11) . . ?
O19W K13 O29A 129.8(11) . . ?
O19W K13 O34A 147.8(11) . . ?
O19W K13 O31W 76.7(12) . . ?
O29W K13 W4A 85.9(8) . . ?
O29W K13 W10A 135.4(9) . . ?
O29W K13 W11A 106.8(9) . . ?
O29W K13 K10 135.2(9) . . ?
O29W K13 O22A 72.1(9) . . ?
O29W K13 O28A 114.9(9) . . ?
O29W K13 O29A 79.2(9) . . ?
O29W K13 O34A 126.6(9) . . ?
O29W K13 O18W 125.7(11) . . ?
O29W K13 O19W 78.8(13) . . ?
O29W K13 O31W 130.4(11) . . ?
O31W K13 W4A 134.9(7) . . ?
O31W K13 W10A 85.0(7) . . ?
O31W K13 W11A 67.1(6) . . ?
O31W K13 K10 10.1(6) . . ?
O31W K13 O22A 129.3(7) . . ?
O31W K13 O28A 111.6(7) . . ?
O31W K13 O29A 84.5(7) . . ?
O31W K13 O34A 71.6(7) . . ?
W6B K14 W12B 79.89(14) . . ?
W7B K14 W6B 57.79(10) . . ?
W7B K14 W12B 51.53(13) . . ?
O24B K14 W6B 28.8(3) . . ?
O24B K14 W7B 29.0(3) . . ?
O24B K14 W12B 64.3(3) . . ?
O24B K14 O30B 54.6(4) . . ?
O24B K14 O31B 54.3(4) . . ?
O24B K14 O35B 62.3(4) . . ?
O24B K14 O15W 112.1(10) . 2_557 ?
O24B K14 O24W 79.4(9) . . ?
O30B K14 W6B 30.2(2) . . ?
O30B K14 W7B 80.5(3) . . ?
O30B K14 W12B 77.9(3) . . ?
O30B K14 O35B 52.7(4) . . ?
O31B K14 W6B 79.4(3) . . ?
O31B K14 W7B 30.7(3) . . ?
O31B K14 W12B 26.6(3) . . ?
O31B K14 O30B 90.8(4) . . ?
O31B K14 O35B 50.9(4) . . ?
O31B K14 O15W 161.4(9) . 2_557 ?
O35B K14 W6B 64.6(3) . . ?
O35B K14 W7B 64.9(3) . . ?
O35B K14 W12B 27.8(3) . . ?
O13W K14 W6B 136.5(9) 2_557 . ?
O13W K14 W7B 79.8(9) 2_557 . ?
O13W K14 W12B 81.1(9) 2_557 . ?
O13W K14 O24B 108.1(10) 2_557 . ?
O13W K14 O30B 157.4(10) 2_557 . ?
O13W K14 O31B 66.6(10) 2_557 . ?
O13W K14 O35B 108.1(10) 2_557 . ?
O13W K14 O15W 131.9(12) 2_557 2_557 ?
O13W K14 O23W 90.2(10) 2_557 . ?
O13W K14 O24W 82.4(12) 2_557 . ?
O13W K14 O25W 71.8(10) 2_557 . ?
O15W K14 W6B 84.6(9) 2_557 . ?
O15W K14 W7B 140.1(9) 2_557 . ?
O15W K14 W12B 140.5(9) 2_557 . ?
O15W K14 O30B 70.7(9) 2_557 . ?
O15W K14 O35B 113.3(9) 2_557 . ?
O23W K14 W6B 123.2(5) . . ?
O23W K14 W7B 129.7(6) . . ?
O23W K14 W12B 78.3(5) . . ?
O23W K14 O24B 134.2(6) . . ?
O23W K14 O30B 93.8(6) . . ?
O23W K14 O31B 100.6(6) . . ?
O23W K14 O35B 72.2(5) . . ?
O23W K14 O15W 80.3(10) . 2_557 ?
O23W K14 O24W 145.9(10) . . ?
O23W K14 O25W 73.7(6) . . ?
O24W K14 W6B 82.3(9) . . ?
O24W K14 W7B 81.8(9) . . ?
O24W K14 W12B 132.5(9) . . ?
O24W K14 O30B 105.8(9) . . ?
O24W K14 O31B 106.7(9) . . ?
O24W K14 O35B 141.7(9) . . ?
O24W K14 O15W 80.2(13) . 2_557 ?
O25W K14 W6B 139.1(6) . . ?
O25W K14 W7B 143.6(5) . . ?
O25W K14 W12B 140.5(5) . . ?
O25W K14 O24B 151.5(6) . . ?
O25W K14 O30B 130.6(7) . . ?
O25W K14 O31B 138.0(6) . . ?
O25W K14 O35B 145.9(6) . . ?
O25W K14 O15W 60.2(10) . 2_557 ?
O25W K14 O24W 72.3(10) . . ?
W2A O2A K8 117.3(5) . . ?
W3A O3A K7 110.8(5) . . ?
W6A O6A K1 122.2(5) . 2_557 ?
W6A O6A K4 99.7(5) . 2_557 ?
W6A O6A K5 106.6(5) . 2_557 ?
K1 O6A K4 89.7(4) 2_557 2_557 ?
K1 O6A K5 131.2(5) 2_557 2_557 ?
K5 O6A K4 83.1(3) 2_557 2_557 ?
W7A O7A K5 105.2(4) . 2_557 ?
W7A O7A K8 101.9(4) . . ?
W7A O7A K9 133.5(5) . 2_557 ?
K5 O7A K8 87.9(3) 2_557 . ?
K9 O7A K5 114.4(3) 2_557 2_557 ?
K9 O7A K8 102.9(3) 2_557 . ?
W8A O8A K3 171.0(8) . . ?
W8A O8A K7 102.5(5) . . ?
K3 O8A K7 85.8(6) . . ?
W11A O11A K9 106.8(5) . . ?
W11A O11A K10 130.9(7) . . ?
K10 O11A K9 91.9(6) . . ?
W12A O12A K5 140.9(5) . . ?
W2A O13A Tm1A 129.3(5) . . ?
W2A O14A W3A 114.5(5) . . ?
W3A O15A Tm1A 131.2(5) . . ?
W4A O16A Tm1A 155.4(5) . . ?
W5A O17A Tm1A 156.8(6) . . ?
W6A O18A W2A 157.7(6) . . ?
W2A O19A K8 95.5(4) . . ?
W7A O19A W2A 152.3(6) . . ?
W7A O19A K8 102.1(4) . . ?
W3A O20A K7 99.3(4) . . ?
W8A O20A W3A 153.2(5) . . ?
W8A O20A K7 97.9(4) . . ?
W9A O21A W3A 156.9(6) . . ?
W4A O22A W5A 143.1(6) . . ?
W4A O22A K13 106.8(5) . . ?
W5A O22A K13 109.8(5) . . ?
W6A O23A W5A 119.3(5) . . ?
W6A O24A K5 97.4(4) . 2_557 ?
W7A O24A W6A 149.3(5) . . ?
W7A O24A K5 99.0(4) . 2_557 ?
W7A O25A W8A 119.4(5) . . ?
W8A O26A W9A 147.7(6) . . ?
W8A O26A K6 106.8(4) . . ?
W9A O26A K6 105.1(4) . . ?
W9A O27A W4A 120.0(5) . . ?
W4A O28A K13 105.0(5) . . ?
W10A O28A W4A 120.5(5) . . ?
W10A O28A K13 103.4(5) . . ?
W5A O29A K13 103.1(4) . . ?
W11A O29A W5A 119.4(5) . . ?
W11A O29A K13 100.3(5) . . ?
W6A O30A W11A 119.2(5) . . ?
W6A O30A K4 107.0(4) . 2_557 ?
W11A O30A K4 133.8(5) . 2_557 ?
W12A O31A W7A 119.8(5) . . ?
W8A O32A K6 101.0(4) . . ?
W12A O32A W8A 120.2(5) . . ?
W12A O32A K6 105.8(4) . . ?
W9A O33A K6 103.0(4) . . ?
W10A O33A W9A 119.7(5) . . ?
W10A O33A K6 107.7(4) . . ?
W10A O34A K13 100.1(5) . . ?
W11A O34A W10A 154.1(6) . . ?
W11A O34A K13 104.0(5) . . ?
W11A O35A K9 92.4(4) . . ?
W12A O35A W11A 151.5(6) . . ?
W12A O35A K9 109.6(4) . . ?
W10A O36A K6 101.8(4) . . ?
W12A O36A W10A 153.1(6) . . ?
W12A O36A K6 104.2(4) . . ?
W2A O37A W3A 96.1(4) . . ?
Ge1A O37A W2A 125.3(5) . . ?
Ge1A O37A W3A 124.7(5) . . ?
W4A O38A W9A 94.3(4) . . ?
W4A O38A W10A 94.8(3) . . ?
W9A O38A W10A 92.1(4) . . ?
Ge1A O38A W4A 121.2(5) . . ?
Ge1A O38A W9A 122.4(5) . . ?
Ge1A O38A W10A 124.1(5) . . ?
W5A O39A W11A 95.2(4) . . ?
W6A O39A W5A 94.1(4) . . ?
W6A O39A W11A 92.7(3) . . ?
Ge1A O39A W5A 121.1(5) . . ?
Ge1A O39A W6A 121.9(5) . . ?
Ge1A O39A W11A 124.2(5) . . ?
W7A O40A W8A 93.3(3) . . ?
W12A O40A W7A 95.2(3) . . ?
W12A O40A W8A 94.8(3) . . ?
Ge1A O40A W7A 121.0(5) . . ?
Ge1A O40A W8A 120.3(5) . . ?
Ge1A O40A W12A 124.7(5) . . ?
W10B O10B K4 157.4(7) . 2_557 ?
W10B O10B K11 93.9(5) . . ?
K4 O10B K11 97.8(5) 2_557 . ?
W11B O11B K8 130.0(7) . 2_557 ?
W11B O11B K9 113.8(6) . . ?
K9 O11B K8 114.3(5) . 2_557 ?
W12B O12B K3 142.2(10) . 2_557 ?
W12B O12B K7 129.1(8) . 2_557 ?
K3 O12B K7 80.1(6) 2_557 2_557 ?
W2B O13B Tm1B 131.2(6) . . ?
W3B O14B W2B 115.4(5) . . ?
W3B O15B Tm1B 129.3(5) . . ?
W4B O16B Tm1B 157.2(6) . . ?
W5B O17B Tm1B 155.6(6) . . ?
W6B O18B W2B 158.7(7) . . ?
W7B O19B W2B 153.4(7) . . ?
W8B O20B W3B 152.6(7) . . ?
W9B O21B W3B 158.6(7) . . ?
W4B O22B K10 109.6(6) . . ?
W5B O22B W4B 142.9(6) . . ?
W5B O22B K10 107.4(6) . . ?
W6B O23B W5B 119.5(5) . . ?
W6B O24B K14 106.4(6) . . ?
W7B O24B W6B 147.3(6) . . ?
W7B O24B K14 105.9(5) . . ?
W8B O25B W7B 121.5(7) . . ?
W8B O26B W9B 148.5(7) . . ?
W8B O26B K2 107.3(5) . 2_557 ?
W9B O26B K2 103.1(5) . 2_557 ?
W9B O27B W4B 119.6(6) . . ?
W4B O28B K10 93.5(5) . . ?
W10B O28B W4B 120.0(5) . . ?
W10B O28B K10 110.5(6) . . ?
W5B O29B K10 93.4(5) . . ?
W11B O29B W5B 120.3(5) . . ?
W11B O29B K10 112.9(6) . . ?
W6B O30B K14 100.6(5) . . ?
W11B O30B W6B 119.0(6) . . ?
W11B O30B K14 108.0(6) . . ?
W7B O31B K14 100.8(6) . . ?
W12B O31B W7B 122.5(7) . . ?
W12B O31B K14 109.0(6) . . ?
W8B O32B K2 106.9(7) . 2_557 ?
W12B O32B W8B 120.4(7) . . ?
W12B O32B K2 103.1(6) . 2_557 ?
W9B O33B W10B 119.6(6) . . ?
W9B O33B K2 106.8(5) . 2_557 ?
W9B O33B K11 123.6(7) . . ?
W10B O33B K2 103.4(5) . 2_557 ?
W10B O33B K11 108.9(6) . . ?
K11 O33B K2 86.9(5) . 2_557 ?
W10B O34B W11B 153.2(6) . . ?
W10B O34B K9 111.1(5) . . ?
W10B O34B K10 101.3(5) . . ?
W11B O34B K9 90.2(4) . . ?
W11B O34B K10 100.2(5) . . ?
K9 O34B K10 73.5(4) . . ?
W11B O35B K14 102.5(5) . . ?
W12B O35B W11B 154.3(7) . . ?
W12B O35B K14 102.2(5) . . ?
W10B O36B K2 103.2(6) . 2_557 ?
W12B O36B W10B 152.8(7) . . ?
W12B O36B K2 103.2(5) . 2_557 ?
W2B O37B W3B 95.5(4) . . ?
Ge1B O37B W2B 125.1(6) . . ?
Ge1B O37B W3B 124.2(6) . . ?
W4B O38B W10B 94.6(4) . . ?
W9B O38B W4B 93.4(4) . . ?
W9B O38B W10B 93.3(4) . . ?
Ge1B O38B W4B 120.2(6) . . ?
Ge1B O38B W9B 122.3(6) . . ?
Ge1B O38B W10B 125.1(6) . . ?
W5B O39B W11B 95.0(4) . . ?
W6B O39B W5B 94.1(4) . . ?
W6B O39B W11B 93.2(4) . . ?
Ge1B O39B W5B 119.7(5) . . ?
Ge1B O39B W6B 122.2(5) . . ?
Ge1B O39B W11B 124.9(6) . . ?
W7B O40B W8B 93.2(4) . . ?
W12B O40B W7B 95.0(4) . . ?
W12B O40B W8B 95.3(4) . . ?
Ge1B O40B W7B 120.3(6) . . ?
Ge1B O40B W8B 120.3(6) . . ?
Ge1B O40B W12B 125.2(6) . . ?
W7C O7C K3 98.4(7) . . ?
W7C O7C K6 124.4(7) . . ?
K6 O7C K3 124.6(6) . . ?
W8C O8C K2 120.1(5) . . ?
W8C O8C K4 106.4(5) . . ?
W8C O8C K11 134.8(7) . 2_557 ?
K2 O8C K4 118.8(4) . . ?
K2 O8C K11 78.3(4) . 2_557 ?
K4 O8C K11 96.4(4) . 2_557 ?
W12C O12C K5 134.7(7) . . ?
W2C O13C Tm1C 129.5(5) . . ?
W2C O14C W3C 115.3(5) . . ?
W3C O15C Tm1C 131.5(5) . . ?
W4C O16C Tm1C 156.2(6) . . ?
W5C O17C Tm1C 156.9(6) . . ?
W6C O18C W2C 157.4(6) . . ?
W7C O19C W2C 152.6(7) . . ?
W8C O20C W3C 152.3(6) . . ?
W9C O21C W3C 158.3(6) . . ?
W5C O22C W4C 143.5(6) . . ?
W6C O23C W5C 120.7(6) . . ?
W7C O24C W6C 149.1(6) . . ?
W7C O25C W8C 119.2(5) . . ?
W7C O25C K3 99.6(6) . . ?
W8C O25C K3 133.0(7) . . ?
W8C O26C W9C 146.5(5) . . ?
W8C O26C K1 103.4(4) . . ?
W9C O26C K1 108.4(5) . . ?
W9C O27C W4C 120.5(5) . . ?
W10C O28C W4C 120.3(6) . . ?
W11C O29C W5C 121.3(7) . . ?
W6C O30C W11C 120.1(6) . . ?
W12C O31C W7C 123.2(6) . . ?
W8C O32C K1 107.1(5) . . ?
W8C O32C K4 94.7(4) . . ?
W12C O32C W8C 119.2(5) . . ?
W12C O32C K1 100.8(5) . . ?
W12C O32C K4 137.5(5) . . ?
K1 O32C K4 91.7(4) . . ?
W9C O33C K1 106.7(5) . . ?
W10C O33C W9C 119.7(6) . . ?
W10C O33C K1 100.4(5) . . ?
W11C O34C W10C 153.7(7) . . ?
W12C O35C W11C 152.1(7) . . ?
W10C O36C K1 105.6(5) . . ?
W12C O36C W10C 152.3(7) . . ?
W12C O36C K1 101.7(5) . . ?
W2C O37C W3C 96.1(4) . . ?
Ge1C O37C W2C 124.6(5) . . ?
Ge1C O37C W3C 124.7(5) . . ?
W4C O38C W9C 94.0(4) . . ?
W4C O38C W10C 95.5(4) . . ?
W9C O38C W10C 92.5(3) . . ?
Ge1C O38C W4C 120.9(5) . . ?
Ge1C O38C W9C 121.6(5) . . ?
Ge1C O38C W10C 124.6(5) . . ?
W5C O39C W11C 95.3(4) . . ?
W6C O39C W5C 94.1(4) . . ?
W6C O39C W11C 93.3(4) . . ?
Ge1C O39C W5C 120.5(5) . . ?
Ge1C O39C W6C 121.9(6) . . ?
Ge1C O39C W11C 124.2(5) . . ?
W7C O40C W8C 93.4(4) . . ?
W12C O40C W7C 94.8(4) . . ?
W12C O40C W8C 94.3(4) . . ?
Ge1C O40C W7C 121.2(5) . . ?
Ge1C O40C W8C 120.2(5) . . ?
Ge1C O40C W12C 125.2(6) . . ?
C1A O1LA Tm1A 130.4(11) . . ?
C3A O2LA Tm1A 133.7(10) . . ?
C13A O3LA Tm1A 132.5(9) . . ?
C18A O4LA Tm1A 131.8(10) . . ?
C1B O1LB Tm1B 131.4(10) . . ?
C3B O2LB Tm1B 134.2(9) . . ?
C13B O3LB Tm1B 134.5(10) . . ?
C18B O4LB Tm1B 129.9(11) . . ?
C1C O1LC Tm1C 131.7(11) . . ?
C3C O2LC Tm1C 134.2(10) . . ?
C13C O3LC Tm1C 133.6(10) . . ?
C18C O4LC Tm1C 131.7(9) . . ?
K11 O2W K1 126.7(9) 2_557 . ?
K11 O3W K2 78.7(9) 2_557 . ?
K1 O5W K4 93.8(5) . . ?
K11 O5W K1 121.8(8) 2_557 . ?
K11 O5W K4 108.1(7) 2_557 . ?
K4 O6W K9 89.1(4) . 2_557 ?
K4 O7W K5 94.4(4) . . ?
K8 O8W K5 99.3(7) 2_557 . ?
K5 O9W K8 91.9(14) . 2_557 ?
K3 O10W K2 161(3) . . ?
K7 O12W K3 76.8(10) . . ?
K14 O13W K7 99.6(13) 2_557 . ?
K8 O15W K14 101.5(14) . 2_557 ?
K4 O21W K5 81.4(3) 2_557 2_557 ?
K9 O21W K4 89.0(3) . 2_557 ?
K9 O21W K5 169.0(4) . 2_557 ?
K10 O22W K9 95.2(11) . . ?
K14 O23W K7 87.8(7) . 2_557 ?
K14 O24W K12 100.3(14) . . ?
K12 O25W K14 122.2(11) . . ?
K10 O31W K13 148.2(19) . . ?
C8A N1A H1A 106.9 . . ?
C8A N1A C19A 109.0(12) . . ?
C9A N1A H1A 106.9 . . ?
C9A N1A C8A 113.8(12) . . ?
C9A N1A C19A 113.0(12) . . ?
C19A N1A H1A 106.9 . . ?
C10A N2A H2A 109.2 . . ?
C10A N2A C11A 107.9(12) . . ?
C10A N2A C20A 112.1(13) . . ?
C11A N2A H2A 109.2 . . ?
C20A N2A H2A 109.2 . . ?
C20A N2A C11A 109.3(13) . . ?
C8B N1B H1B 108.4 . . ?
C9B N1B H1B 108.4 . . ?
C9B N1B C8B 110.2(11) . . ?
C19B N1B H1B 108.4 . . ?
C19B N1B C8B 109.2(12) . . ?
C19B N1B C9B 112.0(12) . . ?
C10B N2B H2B 108.3 . . ?
C10B N2B C20B 106.1(13) . . ?
C11B N2B H2B 108.3 . . ?
C11B N2B C10B 114.2(12) . . ?
C11B N2B C20B 111.5(13) . . ?
C20B N2B H2B 108.3 . . ?
C8C N1C H1C 107.1 . . ?
C9C N1C H1C 107.1 . . ?
C9C N1C C8C 111.0(12) . . ?
C9C N1C C19C 113.4(13) . . ?
C19C N1C H1C 107.1 . . ?
C19C N1C C8C 110.9(13) . . ?
C10C N2C H2C 107.7 . . ?
C10C N2C C20C 112.2(12) . . ?
C11C N2C H2C 107.7 . . ?
C11C N2C C10C 111.2(13) . . ?
C11C N2C C20C 110.1(13) . . ?
C20C N2C H2C 107.7 . . ?
O1LA C1A H1AA 116.6 . . ?
O1LA C1A C2A 126.8(16) . . ?
C2A C1A H1AA 116.6 . . ?
C3A C2A C1A 122.7(15) . . ?
C3A C2A C7A 120.5(17) . . ?
C7A C2A C1A 116.7(15) . . ?
O2LA C3A C2A 123.4(15) . . ?
O2LA C3A C4A 119.4(14) . . ?
C2A C3A C4A 117.1(15) . . ?
C3A C4A C8A 119.4(14) . . ?
C5A C4A C3A 122.4(17) . . ?
C5A C4A C8A 118.2(17) . . ?
C4A C5A H5A 119.9 . . ?
C4A C5A C6A 120.3(19) . . ?
C6A C5A H5A 119.9 . . ?
C5A C6A Br1A 119.5(15) . . ?
C7A C6A Br1A 120.7(15) . . ?
C7A C6A C5A 119.8(16) . . ?
C2A C7A H7A 120.1 . . ?
C6A C7A C2A 119.9(17) . . ?
C6A C7A H7A 120.1 . . ?
N1A C8A C4A 111.3(13) . . ?
N1A C8A H8AA 109.4 . . ?
N1A C8A H8AB 109.4 . . ?
C4A C8A H8AA 109.4 . . ?
C4A C8A H8AB 109.4 . . ?
H8AA C8A H8AB 108 . . ?
N1A C9A H9AA 108.3 . . ?
N1A C9A H9AB 108.3 . . ?
N1A C9A C10A 115.9(12) . . ?
H9AA C9A H9AB 107.4 . . ?
C10A C9A H9AA 108.3 . . ?
C10A C9A H9AB 108.3 . . ?
N2A C10A C9A 113.6(13) . . ?
N2A C10A H10A 108.9 . . ?
N2A C10A H10B 108.9 . . ?
C9A C10A H10A 108.9 . . ?
C9A C10A H10B 108.9 . . ?
H10A C10A H10B 107.7 . . ?
N2A C11A H11A 108.6 . . ?
N2A C11A H11B 108.6 . . ?
H11A C11A H11B 107.5 . . ?
C12A C11A N2A 114.8(13) . . ?
C12A C11A H11A 108.6 . . ?
C12A C11A H11B 108.6 . . ?
C13A C12A C11A 120.9(13) . . ?
C17A C12A C11A 119.7(15) . . ?
C17A C12A C13A 119.1(14) . . ?
O3LA C13A C12A 118.9(12) . . ?
O3LA C13A C14A 121.9(13) . . ?
C12A C13A C14A 119.1(12) . . ?
C15A C14A C13A 119.6(14) . . ?
C18A C14A C13A 123.1(13) . . ?
C18A C14A C15A 117.1(14) . . ?
C14A C15A H15A 120.7 . . ?
C16A C15A C14A 118.6(15) . . ?
C16A C15A H15A 120.7 . . ?
C15A C16A Br2A 119.6(13) . . ?
C17A C16A Br2A 118.6(14) . . ?
C17A C16A C15A 121.5(16) . . ?
C12A C17A C16A 121.7(16) . . ?
C12A C17A H17A 119.1 . . ?
C16A C17A H17A 119.1 . . ?
O4LA C18A C14A 126.0(14) . . ?
O4LA C18A H18A 117 . . ?
C14A C18A H18A 117 . . ?
N1A C19A H19A 109.5 . . ?
N1A C19A H19B 109.5 . . ?
N1A C19A H19C 109.5 . . ?
H19A C19A H19B 109.5 . . ?
H19A C19A H19C 109.5 . . ?
H19B C19A H19C 109.5 . . ?
N2A C20A H20A 109.5 . . ?
N2A C20A H20B 109.5 . . ?
N2A C20A H20C 109.5 . . ?
H20A C20A H20B 109.5 . . ?
H20A C20A H20C 109.5 . . ?
H20B C20A H20C 109.5 . . ?
O1LB C1B H1BA 116 . . ?
O1LB C1B C2B 127.9(15) . . ?
C2B C1B H1BA 116 . . ?
C3B C2B C1B 119.4(14) . . ?
C7B C2B C1B 117.7(15) . . ?
C7B C2B C3B 122.4(14) . . ?
O2LB C3B C2B 124.1(13) . . ?
O2LB C3B C4B 121.1(14) . . ?
C4B C3B C2B 114.8(13) . . ?
C3B C4B C8B 117.6(14) . . ?
C5B C4B C3B 121.0(15) . . ?
C5B C4B C8B 120.9(14) . . ?
C4B C5B H5B 119 . . ?
C4B C5B C6B 122.0(15) . . ?
C6B C5B H5B 119 . . ?
C5B C6B Br1B 119.9(12) . . ?
C7B C6B Br1B 118.0(13) . . ?
C7B C6B C5B 122.0(15) . . ?
C2B C7B H7B 121.2 . . ?
C6B C7B C2B 117.6(15) . . ?
C6B C7B H7B 121.2 . . ?
N1B C8B H8BA 108.4 . . ?
N1B C8B H8BB 108.4 . . ?
C4B C8B N1B 115.6(13) . . ?
C4B C8B H8BA 108.4 . . ?
C4B C8B H8BB 108.4 . . ?
H8BA C8B H8BB 107.4 . . ?
N1B C9B H9BA 108.9 . . ?
N1B C9B H9BB 108.9 . . ?
N1B C9B C10B 113.4(12) . . ?
H9BA C9B H9BB 107.7 . . ?
C10B C9B H9BA 108.9 . . ?
C10B C9B H9BB 108.9 . . ?
N2B C10B C9B 113.3(13) . . ?
N2B C10B H10C 108.9 . . ?
N2B C10B H10D 108.9 . . ?
C9B C10B H10C 108.9 . . ?
C9B C10B H10D 108.9 . . ?
H10C C10B H10D 107.7 . . ?
N2B C11B H11C 109.4 . . ?
N2B C11B H11D 109.4 . . ?
H11C C11B H11D 108 . . ?
C12B C11B N2B 111.2(12) . . ?
C12B C11B H11C 109.4 . . ?
C12B C11B H11D 109.4 . . ?
C11B C12B C13B 119.2(14) . . ?
C17B C12B C11B 122.5(15) . . ?
C17B C12B C13B 118.3(16) . . ?
O3LB C13B C12B 118.8(15) . . ?
O3LB C13B C14B 122.1(15) . . ?
C14B C13B C12B 119.1(14) . . ?
C15B C14B C13B 118.5(16) . . ?
C18B C14B C13B 121.5(15) . . ?
C18B C14B C15B 120.0(16) . . ?
C14B C15B H15B 119.8 . . ?
C16B C15B C14B 120.5(17) . . ?
C16B C15B H15B 119.8 . . ?
C15B C16B Br2B 119.9(15) . . ?
C15B C16B C17B 121.0(15) . . ?
C17B C16B Br2B 119.1(15) . . ?
C12B C17B C16B 122.5(17) . . ?
C12B C17B H17B 118.7 . . ?
C16B C17B H17B 118.7 . . ?
O4LB C18B C14B 128.9(16) . . ?
O4LB C18B H18B 115.5 . . ?
C14B C18B H18B 115.5 . . ?
N1B C19B H19D 109.5 . . ?
N1B C19B H19E 109.5 . . ?
N1B C19B H19F 109.5 . . ?
H19D C19B H19E 109.5 . . ?
H19D C19B H19F 109.5 . . ?
H19E C19B H19F 109.5 . . ?
N2B C20B H20D 109.5 . . ?
N2B C20B H20E 109.5 . . ?
N2B C20B H20F 109.5 . . ?
H20D C20B H20E 109.5 . . ?
H20D C20B H20F 109.5 . . ?
H20E C20B H20F 109.5 . . ?
O1LC C1C H1CA 116.8 . . ?
O1LC C1C C2C 126.3(16) . . ?
C2C C1C H1CA 116.8 . . ?
C3C C2C C1C 122.3(16) . . ?
C3C C2C C7C 119.7(16) . . ?
C7C C2C C1C 118.1(16) . . ?
O2LC C3C C2C 123.0(15) . . ?
O2LC C3C C4C 120.4(14) . . ?
C2C C3C C4C 116.5(15) . . ?
C3C C4C C8C 117.6(14) . . ?
C5C C4C C3C 121.0(16) . . ?
C5C C4C C8C 121.4(15) . . ?
C4C C5C H5C 119.1 . . ?
C6C C5C C4C 121.8(17) . . ?
C6C C5C H5C 119.1 . . ?
C5C C6C Br1C 119.9(14) . . ?
C7C C6C Br1C 121.3(15) . . ?
C7C C6C C5C 118.7(17) . . ?
C2C C7C H7C 119 . . ?
C6C C7C C2C 122.0(18) . . ?
C6C C7C H7C 119 . . ?
N1C C8C C4C 110.1(12) . . ?
N1C C8C H8CA 109.6 . . ?
N1C C8C H8CB 109.6 . . ?
C4C C8C H8CA 109.6 . . ?
C4C C8C H8CB 109.6 . . ?
H8CA C8C H8CB 108.2 . . ?
N1C C9C H9CA 107.8 . . ?
N1C C9C H9CB 107.8 . . ?
H9CA C9C H9CB 107.1 . . ?
C10C C9C N1C 118.1(14) . . ?
C10C C9C H9CA 107.8 . . ?
C10C C9C H9CB 107.8 . . ?
N2C C10C H10E 108.4 . . ?
N2C C10C H10F 108.4 . . ?
C9C C10C N2C 115.4(13) . . ?
C9C C10C H10E 108.4 . . ?
C9C C10C H10F 108.4 . . ?
H10E C10C H10F 107.5 . . ?
N2C C11C H11E 108 . . ?
N2C C11C H11F 108 . . ?
N2C C11C C12C 117.0(14) . . ?
H11E C11C H11F 107.3 . . ?
C12C C11C H11E 108 . . ?
C12C C11C H11F 108 . . ?
C13C C12C C11C 116.6(14) . . ?
C17C C12C C11C 122.3(15) . . ?
C17C C12C C13C 120.7(15) . . ?
O3LC C13C C12C 120.6(14) . . ?
O3LC C13C C14C 124.6(14) . . ?
C14C C13C C12C 114.8(14) . . ?
C13C C14C C15C 122.3(14) . . ?
C13C C14C C18C 120.0(14) . . ?
C15C C14C C18C 117.5(13) . . ?
C14C C15C H15C 120.9 . . ?
C16C C15C C14C 118.3(15) . . ?
C16C C15C H15C 120.9 . . ?
C15C C16C Br2C 119.9(14) . . ?
C15C C16C C17C 122.2(15) . . ?
C17C C16C Br2C 117.6(13) . . ?
C12C C17C C16C 121.6(15) . . ?
C12C C17C H17C 119.2 . . ?
C16C C17C H17C 119.2 . . ?
O4LC C18C C14C 126.7(14) . . ?
O4LC C18C H18C 116.6 . . ?
C14C C18C H18C 116.6 . . ?
N1C C19C H19G 109.5 . . ?
N1C C19C H19H 109.5 . . ?
N1C C19C H19I 109.5 . . ?
H19G C19C H19H 109.5 . . ?
H19G C19C H19I 109.5 . . ?
H19H C19C H19I 109.5 . . ?
N2C C20C H20G 109.5 . . ?
N2C C20C H20H 109.5 . . ?
N2C C20C H20I 109.5 . . ?
H20G C20C H20H 109.5 . . ?
H20G C20C H20I 109.5 . . ?
H20H C20C H20I 109.5 . . ?

loop_
_geom_bond_atom_site_label_1
_geom_bond_atom_site_label_2
_geom_bond_distance
_geom_bond_site_symmetry_2
_geom_bond_publ_flag
W2A K8 3.928(9) . ?
W2A O2A 1.733(10) . ?
W2A O13A 1.767(10) . ?
W2A O14A 1.943(10) . ?
W2A O18A 1.938(10) . ?
W2A O19A 2.089(9) . ?
W2A O37A 2.204(10) . ?
W3A K7 3.924(8) . ?
W3A O3A 1.724(10) . ?
W3A O14A 1.965(10) . ?
W3A O15A 1.754(10) . ?
W3A O20A 2.096(9) . ?
W3A O21A 1.957(11) . ?
W3A O37A 2.213(9) . ?
W4A K13 4.035(11) . ?
W4A O4A 1.735(10) . ?
W4A O16A 1.759(10) . ?
W4A O22A 1.887(11) . ?
W4A O27A 1.975(11) . ?
W4A O28A 2.091(10) . ?
W4A O38A 2.291(9) . ?
W5A O5A 1.716(10) . ?
W5A O17A 1.753(10) . ?
W5A O22A 1.956(11) . ?
W5A O23A 1.965(10) . ?
W5A O29A 2.107(10) . ?
W5A O39A 2.291(9) . ?
W6A K1 4.024(9) 2_557 ?
W6A K4 3.874(4) 2_557 ?
W6A K5 3.781(4) 2_557 ?
W6A O6A 1.708(11) . ?
W6A O18A 1.885(10) . ?
W6A O23A 1.911(10) . ?
W6A O24A 1.925(9) . ?
W6A O30A 1.932(10) . ?
W6A O39A 2.280(10) . ?
W7A K5 3.822(4) 2_557 ?
W7A K8 3.940(12) . ?
W7A O7A 1.733(9) . ?
W7A O19A 1.823(10) . ?
W7A O24A 1.922(9) . ?
W7A O25A 1.918(10) . ?
W7A O31A 1.989(10) . ?
W7A O40A 2.290(9) . ?
W8A K6 3.913(8) . ?
W8A K7 3.710(8) . ?
W8A O8A 1.713(10) . ?
W8A O20A 1.814(10) . ?
W8A O25A 1.958(10) . ?
W8A O26A 1.907(10) . ?
W8A O32A 1.977(10) . ?
W8A O40A 2.311(9) . ?
W9A K6 3.892(8) . ?
W9A O9A 1.709(11) . ?
W9A O21A 1.881(11) . ?
W9A O26A 1.935(9) . ?
W9A O27A 1.905(10) . ?
W9A O33A 1.962(11) . ?
W9A O38A 2.294(11) . ?
W10A K6 3.971(7) . ?
W10A K13 3.827(11) . ?
W10A O10A 1.710(11) . ?
W10A O28A 1.845(10) . ?
W10A O33A 1.911(11) . ?
W10A O34A 1.921(11) . ?
W10A O36A 1.952(10) . ?
W10A O38A 2.355(10) . ?
W11A K9 3.684(4) . ?
W11A K10 3.974(16) . ?
W11A K13 3.912(10) . ?
W11A O11A 1.700(10) . ?
W11A O29A 1.842(10) . ?
W11A O30A 1.937(11) . ?
W11A O34A 1.899(11) . ?
W11A O35A 1.944(10) . ?
W11A O39A 2.331(9) . ?
W12A K6 3.992(8) . ?
W12A K9 4.096(5) . ?
W12A O12A 1.724(9) . ?
W12A O31A 1.910(11) . ?
W12A O32A 1.917(10) . ?
W12A O35A 1.897(10) . ?
W12A O36A 1.891(10) . ?
W12A O40A 2.278(9) . ?
W2B O2B 1.732(12) . ?
W2B O13B 1.762(10) . ?
W2B O14B 1.939(13) . ?
W2B O18B 1.959(11) . ?
W2B O19B 2.086(12) . ?
W2B O37B 2.211(12) . ?
W3B O3B 1.728(12) . ?
W3B O14B 1.938(13) . ?
W3B O15B 1.785(10) . ?
W3B O20B 2.065(11) . ?
W3B O21B 1.934(11) . ?
W3B O37B 2.216(11) . ?
W4B K10 3.835(16) . ?
W4B O4B 1.722(11) . ?
W4B O16B 1.765(10) . ?
W4B O22B 1.930(11) . ?
W4B O27B 1.968(10) . ?
W4B O28B 2.089(11) . ?
W4B O38B 2.309(12) . ?
W5B K10 3.774(17) . ?
W5B O5B 1.737(12) . ?
W5B O17B 1.754(10) . ?
W5B O22B 1.913(10) . ?
W5B O23B 1.980(10) . ?
W5B O29B 2.070(10) . ?
W5B O39B 2.309(11) . ?
W6B K14 3.828(7) . ?
W6B O6B 1.705(13) . ?
W6B O18B 1.861(10) . ?
W6B O23B 1.916(11) . ?
W6B O24B 1.925(13) . ?
W6B O30B 1.961(11) . ?
W6B O39B 2.288(10) . ?
W7B K14 3.816(9) . ?
W7B O7B 1.714(14) . ?
W7B O19B 1.814(12) . ?
W7B O24B 1.925(14) . ?
W7B O25B 1.949(14) . ?
W7B O31B 1.982(12) . ?
W7B O40B 2.301(13) . ?
W8B K2 3.970(6) 2_557 ?
W8B O8B 1.729(14) . ?
W8B O20B 1.834(12) . ?
W8B O25B 1.884(16) . ?
W8B O26B 1.891(14) . ?
W8B O32B 2.002(13) . ?
W8B O40B 2.303(13) . ?
W9B K2 3.896(6) 2_557 ?
W9B K11 4.070(15) . ?
W9B O9B 1.696(13) . ?
W9B O21B 1.891(11) . ?
W9B O26B 1.936(13) . ?
W9B O27B 1.907(12) . ?
W9B O33B 1.937(12) . ?
W9B O38B 2.292(11) . ?
W10B K2 3.829(6) 2_557 ?
W10B K10 4.125(18) . ?
W10B K11 3.785(15) . ?
W10B O10B 1.710(11) . ?
W10B O28B 1.854(12) . ?
W10B O33B 1.960(12) . ?
W10B O34B 1.880(12) . ?
W10B O36B 1.951(13) . ?
W10B O38B 2.341(11) . ?
W11B K8 4.132(10) 2_557 ?
W11B K9 3.787(4) . ?
W11B K10 4.14(2) . ?
W11B K14 3.987(8) . ?
W11B O11B 1.720(12) . ?
W11B O29B 1.866(11) . ?
W11B O30B 1.926(12) . ?
W11B O34B 1.942(12) . ?
W11B O35B 1.955(13) . ?
W11B O39B 2.322(10) . ?
W12B K2 3.799(8) 2_557 ?
W12B K14 3.930(11) . ?
W12B O12B 1.738(13) . ?
W12B O31B 1.859(15) . ?
W12B O32B 1.892(15) . ?
W12B O35B 1.877(14) . ?
W12B O36B 1.906(14) . ?
W12B O40B 2.267(12) . ?
W2C O2C 1.744(11) . ?
W2C O13C 1.778(11) . ?
W2C O14C 1.942(10) . ?
W2C O18C 1.922(12) . ?
W2C O19C 2.067(11) . ?
W2C O37C 2.207(9) . ?
W3C O3C 1.759(11) . ?
W3C O14C 1.948(10) . ?
W3C O15C 1.784(10) . ?
W3C O20C 2.085(9) . ?
W3C O21C 1.953(10) . ?
W3C O37C 2.211(11) . ?
W4C O4C 1.738(12) . ?
W4C O16C 1.774(10) . ?
W4C O22C 1.925(11) . ?
W4C O27C 1.987(11) . ?
W4C O28C 2.101(11) . ?
W4C O38C 2.296(10) . ?
W5C O5C 1.708(12) . ?
W5C O17C 1.760(13) . ?
W5C O22C 1.911(11) . ?
W5C O23C 1.955(13) . ?
W5C O29C 2.079(13) . ?
W5C O39C 2.295(11) . ?
W6C O6C 1.708(13) . ?
W6C O18C 1.901(12) . ?
W6C O23C 1.902(13) . ?
W6C O24C 1.935(12) . ?
W6C O30C 1.893(14) . ?
W6C O39C 2.284(11) . ?
W7C K3 3.77(2) . ?
W7C K6 4.123(7) . ?
W7C O7C 1.727(12) . ?
W7C O19C 1.820(12) . ?
W7C O24C 1.896(12) . ?
W7C O25C 1.916(11) . ?
W7C O31C 1.918(11) . ?
W7C O40C 2.297(10) . ?
W8C K1 3.947(10) . ?
W8C K2 4.002(6) . ?
W8C K4 3.788(4) . ?
W8C O8C 1.723(12) . ?
W8C O20C 1.817(10) . ?
W8C O25C 1.968(11) . ?
W8C O26C 1.924(11) . ?
W8C O32C 1.979(11) . ?
W8C O40C 2.308(11) . ?
W9C K1 4.078(9) . ?
W9C O9C 1.724(11) . ?
W9C O21C 1.869(10) . ?
W9C O26C 1.936(11) . ?
W9C O27C 1.886(10) . ?
W9C O33C 1.944(11) . ?
W9C O38C 2.303(11) . ?
W10C K1 3.906(10) . ?
W10C O10C 1.706(12) . ?
W10C O28C 1.841(12) . ?
W10C O33C 1.924(12) . ?
W10C O34C 1.933(13) . ?
W10C O36C 1.969(12) . ?
W10C O38C 2.326(10) . ?
W11C O11C 1.725(15) . ?
W11C O29C 1.840(12) . ?
W11C O30C 1.977(14) . ?
W11C O34C 1.885(14) . ?
W11C O35C 1.925(13) . ?
W11C O39C 2.328(11) . ?
W12C K1 3.749(10) . ?
W12C O12C 1.735(12) . ?
W12C O31C 1.912(11) . ?
W12C O32C 1.920(12) . ?
W12C O35C 1.920(13) . ?
W12C O36C 1.880(13) . ?
W12C O40C 2.279(10) . ?
Tm1A O13A 2.369(10) . ?
Tm1A O15A 2.350(10) . ?
Tm1A O16A 2.309(10) . ?
Tm1A O17A 2.319(10) . ?
Tm1A O1LA 2.455(11) . ?
Tm1A O2LA 2.258(11) . ?
Tm1A O3LA 2.312(10) . ?
Tm1A O4LA 2.356(11) . ?
Tm1B O13B 2.328(10) . ?
Tm1B O15B 2.362(10) . ?
Tm1B O16B 2.298(10) . ?
Tm1B O17B 2.313(10) . ?
Tm1B O1LB 2.351(10) . ?
Tm1B O2LB 2.298(10) . ?
Tm1B O3LB 2.236(11) . ?
Tm1B O4LB 2.438(11) . ?
Tm1C O13C 2.360(11) . ?
Tm1C O15C 2.304(10) . ?
Tm1C O16C 2.299(10) . ?
Tm1C O17C 2.306(12) . ?
Tm1C O1LC 2.405(12) . ?
Tm1C O2LC 2.274(10) . ?
Tm1C O3LC 2.313(10) . ?
Tm1C O4LC 2.358(10) . ?
Br1A C6A 1.894(17) . ?
Br2A C16A 1.899(17) . ?
Br1B C6B 1.921(15) . ?
Br2B C16B 1.889(16) . ?
Br1C K12 3.85(3) 1_565 ?
Br1C C6C 1.878(18) . ?
Br2C C16C 1.904(16) . ?
Ge1A O37A 1.713(9) . ?
Ge1A O38A 1.720(10) . ?
Ge1A O39A 1.730(10) . ?
Ge1A O40A 1.744(9) . ?
Ge1B O37B 1.724(11) . ?
Ge1B O38B 1.707(11) . ?
Ge1B O39B 1.732(11) . ?
Ge1B O40B 1.747(11) . ?
Ge1C O37C 1.718(10) . ?
Ge1C O38C 1.733(10) . ?
Ge1C O39C 1.729(11) . ?
Ge1C O40C 1.734(10) . ?
K1 O6A 2.845(14) 2_557 ?
K1 O26C 3.029(14) . ?
K1 O32C 2.881(15) . ?
K1 O33C 3.069(15) . ?
K1 O36C 2.885(16) . ?
K1 O1W 3.06(3) . ?
K1 O2W 3.31(2) . ?
K1 O5W 2.89(2) . ?
K2 K11 3.807(18) 2_557 ?
K2 O26B 2.972(14) 2_557 ?
K2 O32B 2.895(19) 2_557 ?
K2 O33B 2.866(13) 2_557 ?
K2 O36B 2.879(15) 2_557 ?
K2 O8C 2.849(14) . ?
K2 O3W 3.10(3) . ?
K2 O4W 2.80(5) . ?
K2 O10W 2.79(4) . ?
K3 K7 3.77(2) . ?
K3 O8A 2.59(2) . ?
K3 O12B 2.81(2) 2_557 ?
K3 O7C 3.11(2) . ?
K3 O25C 2.95(2) . ?
K3 O10W 1.44(4) . ?
K3 O11W 2.86(4) . ?
K3 O12W 3.33(4) . ?
K4 K9 4.037(6) 2_557 ?
K4 O6A 3.202(11) 2_557 ?
K4 O30A 2.841(10) 2_557 ?
K4 O10B 2.752(12) 2_557 ?
K4 O8C 2.922(12) . ?
K4 O32C 3.072(11) . ?
K4 O5W 2.963(18) . ?
K4 O6W 2.863(14) . ?
K4 O7W 2.734(12) . ?
K4 O21W 2.901(11) 2_557 ?
K5 O6A 2.919(11) 2_557 ?
K5 O7A 2.982(10) 2_557 ?
K5 O12A 2.718(10) . ?
K5 O24A 3.017(10) 2_557 ?
K5 O12C 2.776(13) . ?
K5 O7W 2.811(12) . ?
K5 O8W 2.85(2) . ?
K5 O9W 2.95(5) . ?
K5 O21W 3.318(12) 2_557 ?
K6 O26A 2.910(13) . ?
K6 O32A 3.020(13) . ?
K6 O33A 2.949(13) . ?
K6 O36A 3.082(13) . ?
K6 O7C 2.892(15) . ?
K6 O17W 2.93(7) . ?
K6 O30W 2.68(5) . ?
K7 K14 4.006(14) 2_557 ?
K7 O3A 2.966(14) . ?
K7 O8A 2.940(15) . ?
K7 O20A 2.995(12) . ?
K7 O12B 3.047(17) 2_557 ?
K7 O12W 2.69(4) . ?
K7 O13W 2.64(4) . ?
K7 O23W 3.12(2) 2_557 ?
K7 O32W 2.739(16) . ?
K8 O2A 2.820(13) . ?
K8 O7A 3.198(16) . ?
K8 O19A 3.131(15) . ?
K8 O11B 2.811(16) 2_557 ?
K8 O8W 2.79(2) 2_557 ?
K8 O9W 3.02(5) 2_557 ?
K8 O14W 3.29(8) . ?
K8 O15W 2.88(5) . ?
K8 O16W 3.09(3) . ?
K9 K10 3.928(19) . ?
K9 O7A 2.768(10) 2_557 ?
K9 O11A 2.813(11) . ?
K9 O35A 3.050(11) . ?
K9 O11B 2.751(14) . ?
K9 O34B 3.244(12) . ?
K9 O6W 2.894(14) 2_557 ?
K9 O21W 2.862(12) . ?
K9 O22W 2.81(3) . ?
K10 O11A 2.65(2) . ?
K10 O22B 2.730(19) . ?
K10 O28B 3.09(2) . ?
K10 O29B 3.04(2) . ?
K10 O34B 3.32(2) . ?
K10 O20W 3.02(4) . ?
K10 O22W 2.50(4) . ?
K10 O31W 1.40(3) . ?
K11 O10B 3.26(2) . ?
K11 O33B 2.665(19) . ?
K11 O8C 3.17(2) 2_557 ?
K11 O2W 2.06(2) 2_557 ?
K11 O3W 2.90(4) 2_557 ?
K11 O5W 2.64(2) 2_557 ?
K12 K14 4.79(3) . ?
K12 O24W 3.37(5) . ?
K12 O25W 2.73(4) . ?
K12 O26W 2.89(6) . ?
K12 O27W 2.92(5) . ?
K13 O22A 3.063(15) . ?
K13 O28A 2.953(15) . ?
K13 O29A 3.137(16) . ?
K13 O34A 2.991(14) . ?
K13 O18W 2.81(4) . ?
K13 O19W 2.83(5) . ?
K13 O29W 2.78(4) . ?
K13 O31W 2.95(3) . ?
K14 O24B 2.810(13) . ?
K14 O30B 2.947(15) . ?
K14 O31B 2.911(19) . ?
K14 O35B 3.079(15) . ?
K14 O13W 2.60(4) 2_557 ?
K14 O15W 2.93(5) 2_557 ?
K14 O23W 2.63(2) . ?
K14 O24W 2.84(4) . ?
K14 O25W 2.74(2) . ?
O1LA C1A 1.200(19) . ?
O2LA C3A 1.314(18) . ?
O3LA C13A 1.304(16) . ?
O4LA C18A 1.245(18) . ?
O1LB C1B 1.241(18) . ?
O2LB C3B 1.293(17) . ?
O3LB C13B 1.314(18) . ?
O4LB C18B 1.22(2) . ?
O1LC C1C 1.227(19) . ?
O2LC C3C 1.299(18) . ?
O3LC C13C 1.269(18) . ?
O4LC C18C 1.232(17) . ?
N1A H1A 1 . ?
N1A C8A 1.500(19) . ?
N1A C9A 1.488(19) . ?
N1A C19A 1.501(19) . ?
N2A H2A 1 . ?
N2A C10A 1.49(2) . ?
N2A C11A 1.52(2) . ?
N2A C20A 1.51(2) . ?
N1B H1B 1 . ?
N1B C8B 1.52(2) . ?
N1B C9B 1.520(19) . ?
N1B C19B 1.464(19) . ?
N2B H2B 1 . ?
N2B C10B 1.501(19) . ?
N2B C11B 1.497(19) . ?
N2B C20B 1.50(2) . ?
N1C H1C 1 . ?
N1C C8C 1.52(2) . ?
N1C C9C 1.48(2) . ?
N1C C19C 1.49(2) . ?
N2C H2C 1 . ?
N2C C10C 1.488(19) . ?
N2C C11C 1.48(2) . ?
N2C C20C 1.50(2) . ?
C1A H1AA 0.95 . ?
C1A C2A 1.48(2) . ?
C2A C3A 1.37(2) . ?
C2A C7A 1.44(2) . ?
C3A C4A 1.42(2) . ?
C4A C5A 1.35(2) . ?
C4A C8A 1.51(2) . ?
C5A H5A 0.95 . ?
C5A C6A 1.40(3) . ?
C6A C7A 1.36(3) . ?
C7A H7A 0.95 . ?
C8A H8AA 0.99 . ?
C8A H8AB 0.99 . ?
C9A H9AA 0.99 . ?
C9A H9AB 0.99 . ?
C9A C10A 1.53(2) . ?
C10A H10A 0.99 . ?
C10A H10B 0.99 . ?
C11A H11A 0.99 . ?
C11A H11B 0.99 . ?
C11A C12A 1.50(2) . ?
C12A C13A 1.43(2) . ?
C12A C17A 1.37(2) . ?
C13A C14A 1.43(2) . ?
C14A C15A 1.42(2) . ?
C14A C18A 1.39(2) . ?
C15A H15A 0.95 . ?
C15A C16A 1.38(3) . ?
C16A C17A 1.38(2) . ?
C17A H17A 0.95 . ?
C18A H18A 0.95 . ?
C19A H19A 0.98 . ?
C19A H19B 0.98 . ?
C19A H19C 0.98 . ?
C20A H20A 0.98 . ?
C20A H20B 0.98 . ?
C20A H20C 0.98 . ?
C1B H1BA 0.95 . ?
C1B C2B 1.44(2) . ?
C2B C3B 1.43(2) . ?
C2B C7B 1.41(2) . ?
C3B C4B 1.43(2) . ?
C4B C5B 1.34(2) . ?
C4B C8B 1.51(2) . ?
C5B H5B 0.95 . ?
C5B C6B 1.36(2) . ?
C6B C7B 1.34(2) . ?
C7B H7B 0.95 . ?
C8B H8BA 0.99 . ?
C8B H8BB 0.99 . ?
C9B H9BA 0.99 . ?
C9B H9BB 0.99 . ?
C9B C10B 1.53(2) . ?
C10B H10C 0.99 . ?
C10B H10D 0.99 . ?
C11B H11C 0.99 . ?
C11B H11D 0.99 . ?
C11B C12B 1.45(2) . ?
C12B C13B 1.45(2) . ?
C12B C17B 1.38(2) . ?
C13B C14B 1.45(2) . ?
C14B C15B 1.44(2) . ?
C14B C18B 1.42(2) . ?
C15B H15B 0.95 . ?
C15B C16B 1.36(3) . ?
C16B C17B 1.40(3) . ?
C17B H17B 0.95 . ?
C18B H18B 0.95 . ?
C19B H19D 0.98 . ?
C19B H19E 0.98 . ?
C19B H19F 0.98 . ?
C20B H20D 0.98 . ?
C20B H20E 0.98 . ?
C20B H20F 0.98 . ?
C1C H1CA 0.95 . ?
C1C C2C 1.47(2) . ?
C2C C3C 1.40(2) . ?
C2C C7C 1.42(3) . ?
C3C C4C 1.40(2) . ?
C4C C5C 1.38(2) . ?
C4C C8C 1.53(2) . ?
C5C H5C 0.95 . ?
C5C C6C 1.36(3) . ?
C6C C7C 1.34(3) . ?
C7C H7C 0.95 . ?
C8C H8CA 0.99 . ?
C8C H8CB 0.99 . ?
C9C H9CA 0.99 . ?
C9C H9CB 0.99 . ?
C9C C10C 1.48(2) . ?
C10C H10E 0.99 . ?
C10C H10F 0.99 . ?
C11C H11E 0.99 . ?
C11C H11F 0.99 . ?
C11C C12C 1.49(2) . ?
C12C C13C 1.47(2) . ?
C12C C17C 1.33(2) . ?
C13C C14C 1.43(2) . ?
C14C C15C 1.43(2) . ?
C14C C18C 1.46(2) . ?
C15C H15C 0.95 . ?
C15C C16C 1.33(2) . ?
C16C C17C 1.41(3) . ?
C17C H17C 0.95 . ?
C18C H18C 0.95 . ?
C19C H19G 0.98 . ?
C19C H19H 0.98 . ?
C19C H19I 0.98 . ?
C20C H20G 0.98 . ?
C20C H20H 0.98 . ?
C20C H20I 0.98 . ?
O35W O36W 1.64(5) . ?

loop_
_geom_hbond_atom_site_label_D
_geom_hbond_atom_site_label_H
_geom_hbond_atom_site_label_A
_geom_hbond_distance_DH
_geom_hbond_distance_HA
_geom_hbond_distance_DA
_geom_hbond_angle_DHA
_geom_hbond_site_symmetry_A
_geom_hbond_publ_flag
N1A H1A O2LA 1 1.89 2.702(18) 136.1 . yes
N2A H2A O3LA 1 1.9 2.684(17) 132.7 . yes
N1B H1B O2LB 1 1.9 2.670(15) 131.2 . yes
N2B H2B O15B 1 2.12 2.910(16) 134.4 . yes
N2B H2B O3LB 1 1.89 2.689(17) 134.2 . yes
N1C H1C O13C 1 2.13 2.909(16) 133.5 . yes
N1C H1C O2LC 1 1.88 2.682(17) 134.8 . yes

loop_
_geom_torsion_atom_site_label_1
_geom_torsion_atom_site_label_2
_geom_torsion_atom_site_label_3
_geom_torsion_atom_site_label_4
_geom_torsion
_geom_torsion_site_symmetry_1
_geom_torsion_site_symmetry_2
_geom_torsion_site_symmetry_3
_geom_torsion_site_symmetry_4
_geom_torsion_publ_flag
W11A K10 O31W K13 28(3) . . . . ?
W4B K10 O31W K13 147(4) . . . . ?
W5B K10 O31W K13 -174(3) . . . . ?
W7C K3 O10W K2 161(7) . . . . ?
Tm1A O1LA C1A C2A 13(2) . . . . ?
Tm1A O2LA C3A C2A -35(2) . . . . ?
Tm1A O2LA C3A C4A 146.5(11) . . . . ?
Tm1A O3LA C13A C12A 155.6(11) . . . . ?
Tm1A O3LA C13A C14A -28(2) . . . . ?
Tm1A O4LA C18A C14A 21(2) . . . . ?
Tm1B O1LB C1B C2B -21(2) . . . . ?
Tm1B O2LB C3B C2B 24(2) . . . . ?
Tm1B O2LB C3B C4B -158.0(10) . . . . ?
Tm1B O3LB C13B C12B -145.4(11) . . . . ?
Tm1B O3LB C13B C14B 34(2) . . . . ?
Tm1B O4LB C18B C14B -11(3) . . . . ?
Tm1C O1LC C1C C2C 10(3) . . . . ?
Tm1C O2LC C3C C2C -33(2) . . . . ?
Tm1C O2LC C3C C4C 146.7(12) . . . . ?
Tm1C O3LC C13C C12C 156.5(10) . . . . ?
Tm1C O3LC C13C C14C -23(2) . . . . ?
Tm1C O4LC C18C C14C 19(2) . . . . ?
Br1A C6A C7A C2A 178.5(11) . . . . ?
Br2A C16A C17A C12A -175.1(13) . . . . ?
Br1B C6B C7B C2B -179.6(11) . . . . ?
Br2B C16B C17B C12B 176.8(13) . . . . ?
Br1C C6C C7C C2C -179.0(14) . . . . ?
Br2C C16C C17C C12C -174.9(13) . . . . ?
K1 W6A O6A K4 95.9(7) 2_557 . . 2_557 ?
K1 W6A O6A K5 -178.5(9) 2_557 . . 2_557 ?
K1 W6A O18A W2A 168.9(15) 2_557 . . . ?
K1 W8C O8C K2 158.4(6) . . . . ?
K1 W8C O8C K4 -63.0(4) . . . . ?
K1 W8C O8C K11 54.2(8) . . . 2_557 ?
K1 W8C O20C W3C 32.3(15) . . . . ?
K1 W9C O21C W3C -40(2) . . . . ?
K1 W9C O27C W4C 84.0(6) . . . . ?
K1 W10C O28C W4C -81.8(9) . . . . ?
K1 W12C O12C K5 88.3(9) . . . . ?
K1 W12C O36C W10C -170.3(17) . . . . ?
K2 W8B O20B W3B 24.2(19) 2_557 . . . ?
K2 W8B O25B W7B -83.5(9) 2_557 . . . ?
K2 W8B O26B W9B 164.4(18) 2_557 . . . ?
K2 W9B O21B W3B -29.7(19) 2_557 . . . ?
K2 W10B O10B K4 60.5(16) 2_557 . . 2_557 ?
K2 W10B O10B K11 -60.5(4) 2_557 . . . ?
K2 W10B O28B W4B -82.8(7) 2_557 . . . ?
K2 W10B O28B K10 170.4(4) 2_557 . . . ?
K2 W10B O34B W11B 45.4(15) 2_557 . . . ?
K2 W10B O34B K9 -95.3(4) 2_557 . . . ?
K2 W10B O34B K10 -171.7(3) 2_557 . . . ?
K2 W12B O12B K3 19.4(13) 2_557 . . 2_557 ?
K2 W12B O12B K7 152.6(9) 2_557 . . 2_557 ?
K2 W12B O31B W7B 77.7(11) 2_557 . . . ?
K2 W12B O31B K14 -165.4(3) 2_557 . . . ?
K2 W12B O32B W8B 118.8(12) 2_557 . . . ?
K2 W12B O35B W11B -30.9(18) 2_557 . . . ?
K2 W12B O35B K14 166.1(2) 2_557 . . . ?
K2 W8C O8C K4 138.7(9) . . . . ?
K2 W8C O8C K11 -104.2(10) . . . 2_557 ?
K2 W8C O20C W3C 143.4(13) . . . . ?
K3 W7C O7C K6 -142.8(9) . . . . ?
K3 W7C O19C W2C -177.1(14) . . . . ?
K3 W7C O24C W6C 91.5(15) . . . . ?
K4 W6A O6A K1 -95.9(7) 2_557 . . 2_557 ?
K4 W6A O6A K5 85.7(4) 2_557 . . 2_557 ?
K4 W6A O18A W2A 111.6(15) 2_557 . . . ?
K4 W8C O8C K2 -138.7(9) . . . . ?
K4 W8C O8C K11 117.1(10) . . . 2_557 ?
K4 W8C O20C W3C 157.8(8) . . . . ?
K5 W6A O6A K1 178.5(9) 2_557 . . 2_557 ?
K5 W6A O6A K4 -85.7(4) 2_557 . . 2_557 ?
K5 W6A O18A W2A 83.4(16) 2_557 . . . ?
K5 W7A O7A K8 -91.1(5) 2_557 . . . ?
K5 W7A O7A K9 147.9(9) 2_557 . . 2_557 ?
K5 W7A O19A W2A -74.8(12) 2_557 . . . ?
K5 W7A O19A K8 53.6(4) 2_557 . . . ?
K6 W8A O8A K7 138.6(4) . . . . ?
K6 W8A O20A W3A 31.4(15) . . . . ?
K6 W8A O20A K7 -98.2(4) . . . . ?
K6 W9A O21A W3A -43.8(18) . . . . ?
K6 W10A O28A W4A -80.2(8) . . . . ?
K6 W10A O28A K13 163.2(3) . . . . ?
K6 W12A O12A K5 95.9(8) . . . . ?
K6 W12A O35A W11A -27.9(15) . . . . ?
K6 W12A O35A K9 110.4(4) . . . . ?
K6 W12A O36A W10A -165.5(15) . . . . ?
K6 W7C O7C K3 142.8(9) . . . . ?
K6 W7C O19C W2C -104.8(13) . . . . ?
K6 W7C O24C W6C 159.4(14) . . . . ?
K7 W3A O15A Tm1A -166.3(3) . . . . ?
K7 W8A O20A W3A 129.7(14) . . . . ?
K7 K3 O10W K2 -36(9) . . . . ?
K8 W2A O13A Tm1A 165.8(4) . . . . ?
K8 W7A O7A K5 91.1(5) . . . 2_557 ?
K8 W7A O7A K9 -121.0(8) . . . 2_557 ?
K8 W7A O19A W2A -128.4(14) . . . . ?
K8 W11B O11B K9 163.4(13) 2_557 . . . ?
K8 W11B O29B W5B 143.0(5) 2_557 . . . ?
K8 W11B O29B K10 -108.3(5) 2_557 . . . ?
K9 W11A O11A K10 -108.0(10) . . . . ?
K9 W11A O29A W5A 146.9(3) . . . . ?
K9 W11A O29A K13 -101.6(6) . . . . ?
K9 W11A O34A W10A -80.6(13) . . . . ?
K9 W11A O34A K13 120.9(4) . . . . ?
K9 W12A O12A K5 -116.7(10) . . . . ?
K9 W12A O35A W11A -138.4(15) . . . . ?
K9 W12A O36A W10A 61.6(13) . . . . ?
K9 W12A O36A K6 -132.9(3) . . . . ?
K9 W11B O11B K8 -163.4(13) . . . 2_557 ?
K9 W11B O29B W5B -144.6(5) . . . . ?
K9 W11B O29B K10 -35.9(5) . . . . ?
K9 K10 O31W K13 38(5) . . . . ?
K10 W11A O11A K9 108.0(10) . . . . ?
K10 W11A O29A W5A -155.2(6) . . . . ?
K10 W11A O29A K13 -43.7(5) . . . . ?
K10 W11A O34A W10A -129.6(14) . . . . ?
K10 W11A O34A K13 71.9(5) . . . . ?
K10 W4B O16B Tm1B 7.3(18) . . . . ?
K10 W5B O17B Tm1B -14.2(15) . . . . ?
K10 W10B O10B K4 -120.2(16) . . . 2_557 ?
K10 W10B O10B K11 118.7(5) . . . . ?
K10 W10B O28B W4B 106.9(8) . . . . ?
K10 W10B O34B W11B -142.8(15) . . . . ?
K10 W10B O34B K9 76.5(5) . . . . ?
K10 W11B O11B K8 -124.8(8) . . . 2_557 ?
K10 W11B O11B K9 38.5(6) . . . . ?
K10 W11B O29B W5B -108.7(8) . . . . ?
K11 W9B O21B W3B 178.3(11) . . . . ?
K11 W10B O10B K4 121.1(18) . . . 2_557 ?
K11 W10B O28B W4B -115.2(6) . . . . ?
K11 W10B O28B K10 137.9(5) . . . . ?
K11 W10B O34B W11B 158.4(10) . . . . ?
K11 W10B O34B K9 17.7(14) . . . . ?
K11 W10B O34B K10 -58.8(13) . . . . ?
K12 Br1C C6C C5C -8.8(17) 1_565 . . . ?
K12 Br1C C6C C7C 170.9(18) 1_565 . . . ?
K13 W4A O16A Tm1A 2.3(16) . . . . ?
K13 W4A O22A W5A 172.4(12) . . . . ?
K13 W10A O28A W4A 116.6(8) . . . . ?
K13 W11A O11A K9 151.8(5) . . . . ?
K13 W11A O11A K10 43.9(8) . . . . ?
K13 W11A O29A W5A -111.5(7) . . . . ?
K13 W11A O34A W10A 158.5(16) . . . . ?
K14 W6B O18B W2B 43.1(19) . . . . ?
K14 W7B O19B W2B -37(2) . . . . ?
K14 W11B O11B K8 51.8(8) . . . 2_557 ?
K14 W11B O11B K9 -144.9(6) . . . . ?
K14 W11B O29B W5B 77.9(7) . . . . ?
K14 W11B O29B K10 -173.4(4) . . . . ?
K14 W12B O12B K3 -161.6(14) . . . 2_557 ?
K14 W12B O12B K7 -28.4(8) . . . 2_557 ?
K14 W12B O31B W7B -117.0(11) . . . . ?
K14 W12B O32B W8B -74.9(12) . . . . ?
K14 W12B O32B K2 166.3(2) . . . 2_557 ?
K14 W12B O35B W11B 163.0(18) . . . . ?
O2A W2A O13A Tm1A 172.1(6) . . . . ?
O3A W3A O15A Tm1A -165.6(7) . . . . ?
O4A W4A O16A Tm1A 95.7(13) . . . . ?
O4A W4A O22A W5A -122.9(9) . . . . ?
O4A W4A O22A K13 64.7(5) . . . . ?
O5A W5A O17A Tm1A -93.2(14) . . . . ?
O6A W6A O18A W2A 131.1(16) . . . . ?
O7A W7A O19A W2A -123.9(12) . . . . ?
O7A W7A O19A K8 4.4(5) . . . . ?
O8A W8A O20A W3A 125.0(12) . . . . ?
O8A W8A O20A K7 -4.7(5) . . . . ?
O8A K3 O10W K2 -103(7) . . . . ?
O9A W9A O21A W3A -136.3(16) . . . . ?
O10A W10A O28A W4A -174.0(7) . . . . ?
O10A W10A O28A K13 69.3(6) . . . . ?
O11A W11A O29A W5A 173.9(6) . . . . ?
O11A W11A O29A K13 -74.6(5) . . . . ?
O11A W11A O34A W10A -128.9(13) . . . . ?
O11A W11A O34A K13 72.6(5) . . . . ?
O11A K10 O31W K13 44(3) . . . . ?
O12A W12A O35A W11A -122.6(12) . . . . ?
O12A W12A O35A K9 15.8(5) . . . . ?
O12A W12A O36A W10A 121.9(13) . . . . ?
O12A W12A O36A K6 -72.6(5) . . . . ?
O13A W2A O2A K8 -173.9(6) . . . . ?
O14A W2A O2A K8 -76.2(6) . . . . ?
O14A W2A O13A Tm1A 71.8(6) . . . . ?
O14A W3A O3A K7 81.1(5) . . . . ?
O14A W3A O15A Tm1A -66.3(7) . . . . ?
O15A W3A O3A K7 -179.5(5) . . . . ?
O16A W4A O22A W5A -17.0(9) . . . . ?
O16A W4A O22A K13 170.6(5) . . . . ?
O18A W2A O2A K8 88.3(6) . . . . ?
O18A W2A O13A Tm1A -87.3(7) . . . . ?
O18A W6A O6A K1 93.7(6) . . . 2_557 ?
O18A W6A O6A K4 -170.5(4) . . . 2_557 ?
O18A W6A O6A K5 -84.8(5) . . . 2_557 ?
O19A W2A O2A K8 7.8(6) . . . . ?
O19A W2A O13A Tm1A -15(2) . . . . ?
O19A W7A O7A K5 86.8(4) . . . 2_557 ?
O19A W7A O7A K8 -4.3(5) . . . . ?
O19A W7A O7A K9 -125.3(6) . . . 2_557 ?
O20A W3A O3A K7 -5.0(5) . . . . ?
O20A W3A O15A Tm1A 34(2) . . . . ?
O20A W8A O8A K7 4.8(5) . . . . ?
O21A W3A O3A K7 -85.0(5) . . . . ?
O21A W3A O15A Tm1A 92.8(7) . . . . ?
O22A W4A O16A Tm1A -8.4(13) . . . . ?
O22A W5A O17A Tm1A 9.2(14) . . . . ?
O23A W5A O17A Tm1A 165.6(14) . . . . ?
O23A W6A O6A K1 0.1(7) . . . 2_557 ?
O23A W6A O6A K4 95.9(4) . . . 2_557 ?
O23A W6A O6A K5 -178.4(4) . . . 2_557 ?
O23A W6A O18A W2A -128.1(16) . . . . ?
O24A W6A O6A K1 -178.6(6) . . . 2_557 ?
O24A W6A O6A K4 -82.8(4) . . . 2_557 ?
O24A W6A O6A K5 2.9(5) . . . 2_557 ?
O24A W6A O18A W2A 31.9(16) . . . . ?
O24A W7A O7A K5 -3.8(5) . . . 2_557 ?
O24A W7A O7A K8 -94.9(4) . . . . ?
O24A W7A O7A K9 144.1(6) . . . 2_557 ?
O24A W7A O19A W2A -24.1(12) . . . . ?
O24A W7A O19A K8 104.3(5) . . . . ?
O25A W7A O7A K5 -177.7(4) . . . 2_557 ?
O25A W7A O7A K8 91.2(4) . . . . ?
O25A W7A O7A K9 -29.8(7) . . . 2_557 ?
O25A W7A O19A W2A 134.1(12) . . . . ?
O25A W7A O19A K8 -97.6(4) . . . . ?
O25A W8A O8A K7 -88.4(5) . . . . ?
O25A W8A O20A W3A -135.1(12) . . . . ?
O25A W8A O20A K7 95.2(4) . . . . ?
O26A W8A O8A K7 97.1(5) . . . . ?
O26A W8A O20A W3A 22.8(12) . . . . ?
O26A W8A O20A K7 -106.9(4) . . . . ?
O26A W9A O21A W3A -34.1(16) . . . . ?
O27A W4A O16A Tm1A -165.1(13) . . . . ?
O27A W4A O22A W5A 87.8(14) . . . . ?
O27A W4A O22A K13 -84.5(11) . . . . ?
O27A W9A O21A W3A 124.5(16) . . . . ?
O28A W4A O16A Tm1A -92.4(18) . . . . ?
O28A W4A O22A W5A 143.6(9) . . . . ?
O28A W4A O22A K13 -28.8(4) . . . . ?
O29A W5A O17A Tm1A 89.9(19) . . . . ?
O29A W11A O11A K9 -158.4(5) . . . . ?
O29A W11A O11A K10 93.6(9) . . . . ?
O29A W11A O34A W10A 128.5(13) . . . . ?
O29A W11A O34A K13 -29.9(5) . . . . ?
O30A W6A O6A K1 -89.3(6) . . . 2_557 ?
O30A W6A O6A K4 6.5(4) . . . 2_557 ?
O30A W6A O6A K5 92.2(5) . . . 2_557 ?
O30A W6A O18A W2A -41(2) . . . . ?
O30A W11A O11A K9 -67.2(5) . . . . ?
O30A W11A O11A K10 -175.1(8) . . . . ?
O30A W11A O29A W5A 74.8(6) . . . . ?
O30A W11A O29A K13 -173.7(4) . . . . ?
O30A W11A O34A W10A 34(2) . . . . ?
O30A W11A O34A K13 -124.2(10) . . . . ?
O31A W7A O7A K5 -90.5(4) . . . 2_557 ?
O31A W7A O7A K8 178.4(4) . . . . ?
O31A W7A O7A K9 57.4(7) . . . 2_557 ?
O31A W7A O19A W2A 49.0(19) . . . . ?
O31A W7A O19A K8 177.4(9) . . . . ?
O31A W12A O12A K5 -38.9(9) . . . . ?
O31A W12A O35A W11A 137.5(12) . . . . ?
O31A W12A O35A K9 -84.1(4) . . . . ?
O31A W12A O36A W10A -56(2) . . . . ?
O31A W12A O36A K6 109.0(11) . . . . ?
O32A W8A O8A K7 -175.0(4) . . . . ?
O32A W8A O20A W3A -55.3(19) . . . . ?
O32A W8A O20A K7 175.0(9) . . . . ?
O32A W12A O12A K5 51.5(9) . . . . ?
O32A W12A O35A W11A 54(2) . . . . ?
O32A W12A O35A K9 -167.3(9) . . . . ?
O32A W12A O36A W10A -137.8(13) . . . . ?
O32A W12A O36A K6 27.7(4) . . . . ?
O33A W9A O21A W3A 35(2) . . . . ?
O33A W10A O28A W4A -73.1(7) . . . . ?
O33A W10A O28A K13 170.3(5) . . . . ?
O34A W10A O28A W4A 84.9(6) . . . . ?
O34A W10A O28A K13 -31.7(5) . . . . ?
O34A W11A O11A K9 106.6(5) . . . . ?
O34A W11A O11A K10 -1.4(9) . . . . ?
O34A W11A O29A W5A -83.5(7) . . . . ?
O34A W11A O29A K13 28.0(5) . . . . ?
O35A W11A O11A K9 19.8(6) . . . . ?
O35A W11A O11A K10 -88.2(9) . . . . ?
O35A W11A O29A W5A -1.4(17) . . . . ?
O35A W11A O29A K13 110.1(12) . . . . ?
O35A W11A O34A W10A -29.9(13) . . . . ?
O35A W11A O34A K13 171.6(5) . . . . ?
O35A W12A O12A K5 -129.6(8) . . . . ?
O35A W12A O36A W10A 21.2(13) . . . . ?
O35A W12A O36A K6 -173.3(4) . . . . ?
O36A W10A O28A W4A 11.2(16) . . . . ?
O36A W10A O28A K13 -105.4(11) . . . . ?
O36A W12A O12A K5 141.7(8) . . . . ?
O36A W12A O35A W11A -20.9(12) . . . . ?
O36A W12A O35A K9 117.4(4) . . . . ?
O37A W2A O13A Tm1A -1.9(6) . . . . ?
O37A W3A O15A Tm1A 6.3(6) . . . . ?
O37A Ge1A O38A W4A -59.6(7) . . . . ?
O37A Ge1A O38A W9A 59.6(7) . . . . ?
O37A Ge1A O38A W10A 178.5(5) . . . . ?
O37A Ge1A O39A W5A 58.7(7) . . . . ?
O37A Ge1A O39A W6A -59.4(6) . . . . ?
O37A Ge1A O39A W11A -178.8(5) . . . . ?
O37A Ge1A O40A W7A 56.4(6) . . . . ?
O37A Ge1A O40A W8A -59.0(6) . . . . ?
O37A Ge1A O40A W12A 179.5(5) . . . . ?
O38A W4A O16A Tm1A -93.0(13) . . . . ?
O38A W4A O22A W5A 72.2(9) . . . . ?
O38A W4A O22A K13 -100.2(4) . . . . ?
O38A W9A O21A W3A 51.6(16) . . . . ?
O38A W10A O28A W4A -0.3(5) . . . . ?
O38A W10A O28A K13 -117.0(5) . . . . ?
O38A Ge1A O37A W2A 174.5(5) . . . . ?
O38A Ge1A O37A W3A -55.1(7) . . . . ?
O38A Ge1A O39A W5A -63.7(6) . . . . ?
O38A Ge1A O39A W6A 178.2(5) . . . . ?
O38A Ge1A O39A W11A 58.8(7) . . . . ?
O38A Ge1A O40A W7A 178.7(5) . . . . ?
O38A Ge1A O40A W8A 63.2(6) . . . . ?
O38A Ge1A O40A W12A -58.2(7) . . . . ?
O39A W5A O17A Tm1A 93.1(14) . . . . ?
O39A W6A O18A W2A -54.7(16) . . . . ?
O39A W11A O29A W5A 1.9(5) . . . . ?
O39A W11A O29A K13 113.4(4) . . . . ?
O39A W11A O34A W10A 54.2(13) . . . . ?
O39A W11A O34A K13 -104.2(4) . . . . ?
O39A Ge1A O37A W2A 54.4(7) . . . . ?
O39A Ge1A O37A W3A -175.1(5) . . . . ?
O39A Ge1A O38A W4A 62.7(6) . . . . ?
O39A Ge1A O38A W9A -178.1(5) . . . . ?
O39A Ge1A O38A W10A -59.2(7) . . . . ?
O39A Ge1A O40A W7A -65.3(6) . . . . ?
O39A Ge1A O40A W8A 179.2(5) . . . . ?
O39A Ge1A O40A W12A 57.8(7) . . . . ?
O40A W7A O7A K5 -118(2) . . . 2_557 ?
O40A W7A O7A K8 151(2) . . . . ?
O40A W7A O7A K9 30(3) . . . 2_557 ?
O40A W7A O19A W2A 60.3(12) . . . . ?
O40A W7A O19A K8 -171.3(4) . . . . ?
O40A W8A O8A K7 -133(2) . . . . ?
O40A W8A O20A W3A -62.5(12) . . . . ?
O40A W8A O20A K7 167.8(4) . . . . ?
O40A W12A O35A W11A 64.2(12) . . . . ?
O40A W12A O35A K9 -157.5(4) . . . . ?
O40A W12A O36A W10A -64.3(13) . . . . ?
O40A W12A O36A K6 101.2(4) . . . . ?
O40A Ge1A O37A W2A -65.2(7) . . . . ?
O40A Ge1A O37A W3A 65.3(7) . . . . ?
O40A Ge1A O38A W4A 179.0(5) . . . . ?
O40A Ge1A O38A W9A -61.8(6) . . . . ?
O40A Ge1A O38A W10A 57.1(7) . . . . ?
O40A Ge1A O39A W5A 179.7(5) . . . . ?
O40A Ge1A O39A W6A 61.5(6) . . . . ?
O40A Ge1A O39A W11A -57.8(7) . . . . ?
O2B W2B O13B Tm1B 165.5(7) . . . . ?
O3B W3B O15B Tm1B -172.1(7) . . . . ?
O4B W4B O16B Tm1B 90.9(15) . . . . ?
O5B W5B O17B Tm1B -96.9(13) . . . . ?
O6B W6B O18B W2B 135.7(17) . . . . ?
O7B W7B O19B W2B -127.0(18) . . . . ?
O8B W8B O20B W3B 123.5(16) . . . . ?
O8B W8B O25B W7B -176.5(8) . . . . ?
O8B W8B O26B W9B -123.8(14) . . . . ?
O8B W8B O26B K2 71.8(7) . . . 2_557 ?
O9B W9B O21B W3B -128.0(17) . . . . ?
O10B W10B O28B W4B -171.9(6) . . . . ?
O10B W10B O28B K10 81.3(6) . . . . ?
O10B W10B O34B W11B 133.9(13) . . . . ?
O10B W10B O34B K9 -6.9(6) . . . . ?
O10B W10B O34B K10 -83.3(6) . . . . ?
O11B W11B O29B W5B 174.5(7) . . . . ?
O11B W11B O29B K10 -76.8(7) . . . . ?
O12B W12B O31B W7B 171.6(9) . . . . ?
O12B W12B O31B K14 -71.4(8) . . . . ?
O12B W12B O32B W8B -170.6(10) . . . . ?
O12B W12B O32B K2 70.6(7) . . . 2_557 ?
O12B W12B O35B W11B -122.3(16) . . . . ?
O12B W12B O35B K14 74.7(7) . . . . ?
O12B K3 O10W K2 -43(7) 2_557 . . . ?
O14B W2B O13B Tm1B 64.7(8) . . . . ?
O14B W3B O15B Tm1B -71.9(7) . . . . ?
O18B W2B O13B Tm1B -93.4(7) . . . . ?
O19B W2B O13B Tm1B -38(2) . . . . ?
O20B W3B O15B Tm1B 14(2) . . . . ?
O20B W8B O25B W7B 78.3(8) . . . . ?
O20B W8B O26B W9B -18.7(14) . . . . ?
O20B W8B O26B K2 176.9(6) . . . 2_557 ?
O21B W3B O15B Tm1B 85.6(7) . . . . ?
O22B W4B O16B Tm1B -11.2(15) . . . . ?
O22B W5B O17B Tm1B 6.5(13) . . . . ?
O22B K10 O31W K13 165(3) . . . . ?
O23B W5B O17B Tm1B 163.2(12) . . . . ?
O23B W6B O18B W2B -125.1(17) . . . . ?
O24B W6B O18B W2B 33.8(17) . . . . ?
O24B W7B O19B W2B -26.9(18) . . . . ?
O25B W7B O19B W2B 130.1(18) . . . . ?
O25B W8B O20B W3B -136.3(16) . . . . ?
O25B W8B O26B W9B 72(2) . . . . ?
O25B W8B O26B K2 -91.9(15) . . . 2_557 ?
O26B W8B O20B W3B 21.1(16) . . . . ?
O26B W8B O25B W7B -13(2) . . . . ?
O26B W9B O21B W3B -26.5(17) . . . . ?
O27B W4B O16B Tm1B -167.8(15) . . . . ?
O27B W9B O21B W3B 133.1(17) . . . . ?
O28B W4B O16B Tm1B -90(2) . . . . ?
O28B W10B O10B K4 -164.2(16) . . . 2_557 ?
O28B W10B O10B K11 74.8(5) . . . . ?
O28B W10B O34B W11B -123.1(13) . . . . ?
O28B W10B O34B K9 96.2(5) . . . . ?
O28B W10B O34B K10 19.7(5) . . . . ?
O28B K10 O31W K13 113(4) . . . . ?
O29B W5B O17B Tm1B 91.2(18) . . . . ?
O29B W11B O11B K8 -83.6(9) . . . 2_557 ?
O29B W11B O11B K9 79.7(7) . . . . ?
O29B K10 O31W K13 -179.4(13) . . . . ?
O30B W6B O18B W2B -35(3) . . . . ?
O30B W11B O11B K8 9.4(10) . . . 2_557 ?
O30B W11B O11B K9 172.8(6) . . . . ?
O30B W11B O29B W5B 73.7(6) . . . . ?
O30B W11B O29B K10 -177.5(6) . . . . ?
O31B W7B O19B W2B 45(3) . . . . ?
O31B W12B O12B K3 -119.9(14) . . . 2_557 ?
O31B W12B O12B K7 13.3(11) . . . 2_557 ?
O31B W12B O32B W8B -68.1(10) . . . . ?
O31B W12B O32B K2 173.1(5) . . . 2_557 ?
O31B W12B O35B W11B 136.2(16) . . . . ?
O31B W12B O35B K14 -26.8(5) . . . . ?
O32B W8B O20B W3B -51(3) . . . . ?
O32B W8B O25B W7B -77.3(8) . . . . ?
O32B W8B O26B W9B 137.8(15) . . . . ?
O32B W8B O26B K2 -26.6(6) . . . 2_557 ?
O32B W12B O12B K3 -25.4(16) . . . 2_557 ?
O32B W12B O12B K7 107.8(10) . . . 2_557 ?
O32B W12B O31B W7B 69.7(9) . . . . ?
O32B W12B O31B K14 -173.3(6) . . . . ?
O32B W12B O35B W11B 48(3) . . . . ?
O32B W12B O35B K14 -115.5(16) . . . . ?
O33B W9B O21B W3B 45(2) . . . . ?
O33B W10B O10B K4 104.2(17) . . . 2_557 ?
O33B W10B O10B K11 -16.9(6) . . . . ?
O33B W10B O28B W4B -73.8(7) . . . . ?
O33B W10B O28B K10 179.3(6) . . . . ?
O33B W10B O34B W11B -26(2) . . . . ?
O33B W10B O34B K9 -166.9(11) . . . . ?
O33B W10B O34B K10 116.7(12) . . . . ?
O34B W10B O10B K4 -68.4(17) . . . 2_557 ?
O34B W10B O10B K11 170.5(5) . . . . ?
O34B W10B O28B W4B 84.5(6) . . . . ?
O34B W10B O28B K10 -22.4(6) . . . . ?
O34B W11B O11B K8 -176.6(8) . . . 2_557 ?
O34B W11B O11B K9 -13.2(7) . . . . ?
O34B W11B O29B W5B -85.7(6) . . . . ?
O34B W11B O29B K10 23.0(6) . . . . ?
O34B K10 O31W K13 107(3) . . . . ?
O35B W11B O11B K8 98.5(9) . . . 2_557 ?
O35B W11B O11B K9 -98.1(6) . . . . ?
O35B W11B O29B W5B -10.8(16) . . . . ?
O35B W11B O29B K10 97.9(12) . . . . ?
O35B W12B O12B K3 150.6(14) . . . 2_557 ?
O35B W12B O12B K7 -76.2(10) . . . 2_557 ?
O35B W12B O31B W7B -87.4(9) . . . . ?
O35B W12B O31B K14 29.6(5) . . . . ?
O35B W12B O32B W8B 20(2) . . . . ?
O35B W12B O32B K2 -99.2(15) . . . 2_557 ?
O36B W10B O10B K4 17.7(17) . . . 2_557 ?
O36B W10B O10B K11 -103.3(6) . . . . ?
O36B W10B O28B W4B 3.3(17) . . . . ?
O36B W10B O28B K10 -103.5(14) . . . . ?
O36B W10B O34B W11B 34.2(13) . . . . ?
O36B W10B O34B K9 -106.5(5) . . . . ?
O36B W10B O34B K10 177.0(5) . . . . ?
O36B W12B O12B K3 63.8(15) . . . 2_557 ?
O36B W12B O12B K7 -162.9(9) . . . 2_557 ?
O36B W12B O31B W7B -18(2) . . . . ?
O36B W12B O31B K14 99.3(15) . . . . ?
O36B W12B O32B W8B 88.8(10) . . . . ?
O36B W12B O32B K2 -30.1(5) . . . 2_557 ?
O36B W12B O35B W11B -22.1(16) . . . . ?
O36B W12B O35B K14 174.9(5) . . . . ?
O37B W2B O13B Tm1B -7.9(7) . . . . ?
O37B W3B O15B Tm1B 1.3(7) . . . . ?
O37B Ge1B O38B W4B -57.9(8) . . . . ?
O37B Ge1B O38B W9B 58.9(8) . . . . ?
O37B Ge1B O38B W10B -179.3(6) . . . . ?
O37B Ge1B O39B W5B 59.3(7) . . . . ?
O37B Ge1B O39B W6B -57.9(7) . . . . ?
O37B Ge1B O39B W11B -179.3(6) . . . . ?
O37B Ge1B O40B W7B 57.0(8) . . . . ?
O37B Ge1B O40B W8B -57.5(8) . . . . ?
O37B Ge1B O40B W12B 179.5(7) . . . . ?
O38B W4B O16B Tm1B -95.2(15) . . . . ?
O38B W9B O21B W3B 59.2(17) . . . . ?
O38B W10B O10B K4 127(3) . . . 2_557 ?
O38B W10B O10B K11 6(3) . . . . ?
O38B W10B O28B W4B -1.8(5) . . . . ?
O38B W10B O28B K10 -108.7(6) . . . . ?
O38B W10B O34B W11B -48.9(13) . . . . ?
O38B W10B O34B K9 170.4(4) . . . . ?
O38B W10B O34B K10 93.9(5) . . . . ?
O38B Ge1B O37B W2B 176.4(6) . . . . ?
O38B Ge1B O37B W3B -55.3(8) . . . . ?
O38B Ge1B O39B W5B -64.2(7) . . . . ?
O38B Ge1B O39B W6B 178.6(6) . . . . ?
O38B Ge1B O39B W11B 57.2(7) . . . . ?
O38B Ge1B O40B W7B 179.6(6) . . . . ?
O38B Ge1B O40B W8B 65.0(8) . . . . ?
O38B Ge1B O40B W12B -57.9(9) . . . . ?
O39B W5B O17B Tm1B 91.1(12) . . . . ?
O39B W6B O18B W2B -51.9(17) . . . . ?
O39B W11B O29B W5B 0.9(5) . . . . ?
O39B W11B O29B K10 109.6(6) . . . . ?
O39B Ge1B O37B W2B 55.3(7) . . . . ?
O39B Ge1B O37B W3B -176.5(6) . . . . ?
O39B Ge1B O38B W4B 65.2(7) . . . . ?
O39B Ge1B O38B W9B -178.1(6) . . . . ?
O39B Ge1B O38B W10B -56.2(8) . . . . ?
O39B Ge1B O40B W7B -64.6(7) . . . . ?
O39B Ge1B O40B W8B -179.2(6) . . . . ?
O39B Ge1B O40B W12B 57.8(9) . . . . ?
O40B W7B O19B W2B 58.4(17) . . . . ?
O40B W8B O20B W3B -63.5(16) . . . . ?
O40B W8B O25B W7B -6.5(7) . . . . ?
O40B W8B O26B W9B 66.6(14) . . . . ?
O40B W8B O26B K2 -97.7(5) . . . 2_557 ?
O40B W12B O31B W7B -2.2(8) . . . . ?
O40B W12B O31B K14 114.8(6) . . . . ?
O40B W12B O32B W8B 3.1(8) . . . . ?
O40B W12B O32B K2 -115.8(6) . . . 2_557 ?
O40B W12B O35B W11B 63.4(16) . . . . ?
O40B W12B O35B K14 -99.6(5) . . . . ?
O40B Ge1B O37B W2B -63.9(8) . . . . ?
O40B Ge1B O37B W3B 64.4(8) . . . . ?
O40B Ge1B O38B W4B -179.6(6) . . . . ?
O40B Ge1B O38B W9B -62.9(8) . . . . ?
O40B Ge1B O38B W10B 59.0(8) . . . . ?
O40B Ge1B O39B W5B -179.4(6) . . . . ?
O40B Ge1B O39B W6B 63.3(7) . . . . ?
O40B Ge1B O39B W11B -58.0(8) . . . . ?
O2C W2C O13C Tm1C 171.8(8) . . . . ?
O3C W3C O15C Tm1C -166.1(6) . . . . ?
O4C W4C O16C Tm1C 95.5(15) . . . . ?
O5C W5C O17C Tm1C -90.1(15) . . . . ?
O6C W6C O30C W11C 169.8(8) . . . . ?
O7C W7C O19C W2C -127.6(13) . . . . ?
O7C W7C O24C W6C 129.2(14) . . . . ?
O7C K3 O10W K2 167(7) . . . . ?
O8C W8C O20C W3C 129.9(12) . . . . ?
O9C W9C O21C W3C -135.9(17) . . . . ?
O9C W9C O27C W4C 180.0(6) . . . . ?
O10C W10C O28C W4C -172.3(8) . . . . ?
O11C W11C O29C W5C 172.7(9) . . . . ?
O11C W11C O34C W10C -126.9(16) . . . . ?
O12C W12C O36C W10C 121.8(14) . . . . ?
O12C W12C O36C K1 -67.9(6) . . . . ?
O14C W2C O13C Tm1C 71.7(8) . . . . ?
O14C W3C O15C Tm1C -65.0(7) . . . . ?
O18C W2C O13C Tm1C -86.5(8) . . . . ?
O18C W6C O30C W11C -15.3(18) . . . . ?
O19C W2C O13C Tm1C -16(3) . . . . ?
O19C W7C O7C K3 -66.5(7) . . . . ?
O19C W7C O7C K6 150.8(7) . . . . ?
O19C W7C O24C W6C 25.6(14) . . . . ?
O20C W3C O15C Tm1C 34.8(18) . . . . ?
O20C W8C O8C K2 20.6(7) . . . . ?
O20C W8C O8C K4 159.2(4) . . . . ?
O20C W8C O8C K11 -83.7(8) . . . 2_557 ?
O21C W3C O15C Tm1C 93.5(7) . . . . ?
O21C W9C O27C W4C -77.7(6) . . . . ?
O22C W4C O16C Tm1C -6.3(15) . . . . ?
O22C W5C O17C Tm1C 10.9(14) . . . . ?
O23C W5C O17C Tm1C 167.2(14) . . . . ?
O23C W6C O30C W11C 71.2(8) . . . . ?
O24C W6C O30C W11C -89.0(7) . . . . ?
O24C W7C O7C K3 -157.4(6) . . . . ?
O24C W7C O7C K6 59.8(8) . . . . ?
O24C W7C O19C W2C -25.6(14) . . . . ?
O25C W7C O7C K3 28.0(6) . . . . ?
O25C W7C O7C K6 -114.8(7) . . . . ?
O25C W7C O19C W2C 134.0(14) . . . . ?
O25C W7C O24C W6C -66(2) . . . . ?
O25C W8C O8C K2 -73.7(7) . . . . ?
O25C W8C O8C K4 65.0(5) . . . . ?
O25C W8C O8C K11 -177.9(8) . . . 2_557 ?
O25C W8C O20C W3C -131.2(12) . . . . ?
O25C K3 O10W K2 174(8) . . . . ?
O26C W8C O8C K2 112.8(6) . . . . ?
O26C W8C O8C K4 -108.6(5) . . . . ?
O26C W8C O8C K11 8.6(9) . . . 2_557 ?
O26C W8C O20C W3C 27.8(12) . . . . ?
O26C W9C O21C W3C -36.7(17) . . . . ?
O26C W9C O27C W4C 8.0(16) . . . . ?
O27C W4C O16C Tm1C -162.4(14) . . . . ?
O27C W9C O21C W3C 122.8(17) . . . . ?
O28C W4C O16C Tm1C -88(2) . . . . ?
O29C W5C O17C Tm1C 90(2) . . . . ?
O29C W11C O34C W10C 130.3(16) . . . . ?
O30C W11C O29C W5C 72.3(8) . . . . ?
O30C W11C O34C W10C 41(2) . . . . ?
O31C W7C O7C K3 112.2(6) . . . . ?
O31C W7C O7C K6 -30.6(7) . . . . ?
O31C W7C O19C W2C 56(2) . . . . ?
O31C W7C O24C W6C -131.0(14) . . . . ?
O31C W12C O12C K5 -45.9(10) . . . . ?
O31C W12C O36C W10C -61(2) . . . . ?
O31C W12C O36C K1 109.3(11) . . . . ?
O32C W8C O8C K2 -159.2(6) . . . . ?
O32C W8C O8C K4 -20.6(6) . . . . ?
O32C W8C O8C K11 96.6(8) . . . 2_557 ?
O32C W8C O20C W3C -51(2) . . . . ?
O32C W12C O12C K5 42.4(10) . . . . ?
O32C W12C O36C W10C -137.8(14) . . . . ?
O32C W12C O36C K1 32.5(5) . . . . ?
O33C W9C O21C W3C 32(3) . . . . ?
O33C W9C O27C W4C 79.7(6) . . . . ?
O33C W10C O28C W4C -72.7(7) . . . . ?
O34C W10C O28C W4C 85.1(8) . . . . ?
O34C W11C O29C W5C -84.7(8) . . . . ?
O35C W11C O29C W5C -5(2) . . . . ?
O35C W11C O34C W10C -26.3(15) . . . . ?
O35C W12C O12C K5 -138.0(9) . . . . ?
O35C W12C O36C W10C 20.5(14) . . . . ?
O35C W12C O36C K1 -169.2(5) . . . . ?
O36C W10C O28C W4C 11.2(19) . . . . ?
O36C W12C O12C K5 133.0(9) . . . . ?
O37C W2C O13C Tm1C -1.5(7) . . . . ?
O37C W3C O15C Tm1C 7.3(6) . . . . ?
O37C Ge1C O38C W4C -58.7(7) . . . . ?
O37C Ge1C O38C W9C 58.9(6) . . . . ?
O37C Ge1C O38C W10C 178.0(5) . . . . ?
O37C Ge1C O39C W5C 58.7(8) . . . . ?
O37C Ge1C O39C W6C -59.0(7) . . . . ?
O37C Ge1C O39C W11C -179.3(6) . . . . ?
O37C Ge1C O40C W7C 57.0(7) . . . . ?
O37C Ge1C O40C W8C -58.6(7) . . . . ?
O37C Ge1C O40C W12C -179.7(5) . . . . ?
O38C W4C O16C Tm1C -90.6(14) . . . . ?
O38C W9C O21C W3C 49.8(17) . . . . ?
O38C W9C O27C W4C 5.8(5) . . . . ?
O38C W10C O28C W4C 0.1(6) . . . . ?
O38C Ge1C O37C W2C 175.3(5) . . . . ?
O38C Ge1C O37C W3C -55.4(7) . . . . ?
O38C Ge1C O39C W5C -64.0(7) . . . . ?
O38C Ge1C O39C W6C 178.3(5) . . . . ?
O38C Ge1C O39C W11C 58.0(7) . . . . ?
O38C Ge1C O40C W7C 179.6(6) . . . . ?
O38C Ge1C O40C W8C 64.0(7) . . . . ?
O38C Ge1C O40C W12C -57.1(7) . . . . ?
O39C W5C O17C Tm1C 95.4(14) . . . . ?
O39C W6C O30C W11C -1.7(6) . . . . ?
O39C W11C O29C W5C 0.9(6) . . . . ?
O39C W11C O34C W10C 57.0(15) . . . . ?
O39C Ge1C O37C W2C 55.2(7) . . . . ?
O39C Ge1C O37C W3C -175.5(6) . . . . ?
O39C Ge1C O38C W4C 63.9(7) . . . . ?
O39C Ge1C O38C W9C -178.5(5) . . . . ?
O39C Ge1C O38C W10C -59.3(7) . . . . ?
O39C Ge1C O40C W7C -64.8(7) . . . . ?
O39C Ge1C O40C W8C 179.6(6) . . . . ?
O39C Ge1C O40C W12C 58.5(7) . . . . ?
O40C W7C O7C K3 74(3) . . . . ?
O40C W7C O7C K6 -69(3) . . . . ?
O40C W7C O19C W2C 60.2(13) . . . . ?
O40C W7C O24C W6C -60.3(14) . . . . ?
O40C W8C O8C K2 -118(2) . . . . ?
O40C W8C O8C K4 21(2) . . . . ?
O40C W8C O8C K11 138.2(19) . . . 2_557 ?
O40C W8C O20C W3C -58.5(12) . . . . ?
O40C W12C O36C W10C -63.6(14) . . . . ?
O40C W12C O36C K1 106.7(5) . . . . ?
O40C Ge1C O37C W2C -64.1(7) . . . . ?
O40C Ge1C O37C W3C 65.2(7) . . . . ?
O40C Ge1C O38C W4C 179.6(6) . . . . ?
O40C Ge1C O38C W9C -62.8(6) . . . . ?
O40C Ge1C O38C W10C 56.4(7) . . . . ?
O40C Ge1C O39C W5C 179.6(6) . . . . ?
O40C Ge1C O39C W6C 61.9(7) . . . . ?
O40C Ge1C O39C W11C -58.4(8) . . . . ?
O1LA C1A C2A C3A 4(2) . . . . ?
O1LA C1A C2A C7A -173.2(15) . . . . ?
O2LA C3A C4A C5A 178.0(14) . . . . ?
O2LA C3A C4A C8A -1(2) . . . . ?
O3LA C13A C14A C15A -179.6(14) . . . . ?
O3LA C13A C14A C18A -5(2) . . . . ?
O1LB C1B C2B C3B -7(2) . . . . ?
O1LB C1B C2B C7B -179.6(15) . . . . ?
O2LB C3B C4B C5B 177.1(14) . . . . ?
O2LB C3B C4B C8B -11(2) . . . . ?
O3LB C13B C14B C15B 176.1(14) . . . . ?
O3LB C13B C14B C18B -3(2) . . . . ?
O1LC C1C C2C C3C 8(3) . . . . ?
O1LC C1C C2C C7C -173.2(17) . . . . ?
O2LC C3C C4C C5C -178.5(15) . . . . ?
O2LC C3C C4C C8C 2(2) . . . . ?
O3LC C13C C14C C15C 177.4(14) . . . . ?
O3LC C13C C14C C18C -9(2) . . . . ?
O11W K3 O10W K2 77(7) . . . . ?
O12W K3 O10W K2 17(9) . . . . ?
O20W K10 O31W K13 -123(4) . . . . ?
O22W K10 O31W K13 -28(6) . . . . ?
N1A C9A C10A N2A -95.6(16) . . . . ?
N2A C11A C12A C13A -41(2) . . . . ?
N2A C11A C12A C17A 143.7(16) . . . . ?
N1B C9B C10B N2B 98.4(16) . . . . ?
N2B C11B C12B C13B 49.7(19) . . . . ?
N2B C11B C12B C17B -132.2(16) . . . . ?
N1C C9C C10C N2C -95.6(17) . . . . ?
N2C C11C C12C C13C -45(2) . . . . ?
N2C C11C C12C C17C 142.4(16) . . . . ?
C1A C2A C3A O2LA 5(2) . . . . ?
C1A C2A C3A C4A -176.9(13) . . . . ?
C1A C2A C7A C6A 176.8(14) . . . . ?
C2A C3A C4A C5A 0(2) . . . . ?
C2A C3A C4A C8A -179.1(13) . . . . ?
C3A C2A C7A C6A -1(2) . . . . ?
C3A C4A C5A C6A 0(2) . . . . ?
C3A C4A C8A N1A -46.5(18) . . . . ?
C4A C5A C6A Br1A -178.3(12) . . . . ?
C4A C5A C6A C7A 0(2) . . . . ?
C5A C4A C8A N1A 134.4(15) . . . . ?
C5A C6A C7A C2A 1(2) . . . . ?
C7A C2A C3A O2LA -177.7(13) . . . . ?
C7A C2A C3A C4A 0(2) . . . . ?
C8A N1A C9A C10A -65.7(18) . . . . ?
C8A C4A C5A C6A 179.2(14) . . . . ?
C9A N1A C8A C4A 162.5(13) . . . . ?
C10A N2A C11A C12A -75.4(17) . . . . ?
C11A N2A C10A C9A 174.2(12) . . . . ?
C11A C12A C13A O3LA 8(2) . . . . ?
C11A C12A C13A C14A -168.4(15) . . . . ?
C11A C12A C17A C16A 170.7(17) . . . . ?
C12A C13A C14A C15A -3(2) . . . . ?
C12A C13A C14A C18A 171.0(15) . . . . ?
C13A C12A C17A C16A -4(3) . . . . ?
C13A C14A C15A C16A -2(2) . . . . ?
C13A C14A C18A O4LA 9(3) . . . . ?
C14A C15A C16A Br2A 178.5(13) . . . . ?
C14A C15A C16A C17A 5(3) . . . . ?
C15A C14A C18A O4LA -176.9(16) . . . . ?
C15A C16A C17A C12A -2(3) . . . . ?
C17A C12A C13A O3LA -176.9(14) . . . . ?
C17A C12A C13A C14A 7(2) . . . . ?
C18A C14A C15A C16A -177.1(17) . . . . ?
C19A N1A C8A C4A -70.3(17) . . . . ?
C19A N1A C9A C10A 169.3(14) . . . . ?
C20A N2A C10A C9A -65.4(16) . . . . ?
C20A N2A C11A C12A 162.4(15) . . . . ?
C1B C2B C3B O2LB 6(2) . . . . ?
C1B C2B C3B C4B -172.0(13) . . . . ?
C1B C2B C7B C6B 176.0(14) . . . . ?
C2B C3B C4B C5B -4(2) . . . . ?
C2B C3B C4B C8B 167.3(13) . . . . ?
C3B C2B C7B C6B 4(2) . . . . ?
C3B C4B C5B C6B 5(2) . . . . ?
C3B C4B C8B N1B 44.0(19) . . . . ?
C4B C5B C6B Br1B 175.2(12) . . . . ?
C4B C5B C6B C7B -1(3) . . . . ?
C5B C4B C8B N1B -144.2(14) . . . . ?
C5B C6B C7B C2B -4(2) . . . . ?
C7B C2B C3B O2LB 178.4(13) . . . . ?
C7B C2B C3B C4B 0(2) . . . . ?
C8B N1B C9B C10B -175.5(13) . . . . ?
C8B C4B C5B C6B -166.4(15) . . . . ?
C9B N1B C8B C4B 70.2(17) . . . . ?
C10B N2B C11B C12B -165.5(13) . . . . ?
C11B N2B C10B C9B 65.0(17) . . . . ?
C11B C12B C13B O3LB -2(2) . . . . ?
C11B C12B C13B C14B 178.1(14) . . . . ?
C11B C12B C17B C16B -174.6(16) . . . . ?
C12B C13B C14B C15B -4(2) . . . . ?
C12B C13B C14B C18B 176.8(14) . . . . ?
C13B C12B C17B C16B 3(2) . . . . ?
C13B C14B C15B C16B 5(3) . . . . ?
C13B C14B C18B O4LB -7(3) . . . . ?
C14B C15B C16B Br2B 178.7(13) . . . . ?
C14B C15B C16B C17B -2(3) . . . . ?
C15B C14B C18B O4LB 174.4(17) . . . . ?
C15B C16B C17B C12B -3(3) . . . . ?
C17B C12B C13B O3LB 179.7(14) . . . . ?
C17B C12B C13B C14B 0(2) . . . . ?
C18B C14B C15B C16B -175.8(17) . . . . ?
C19B N1B C8B C4B -166.3(14) . . . . ?
C19B N1B C9B C10B 62.7(17) . . . . ?
C20B N2B C10B C9B -171.7(14) . . . . ?
C20B N2B C11B C12B 74.2(17) . . . . ?
C1C C2C C3C O2LC 2(3) . . . . ?
C1C C2C C3C C4C -177.8(15) . . . . ?
C1C C2C C7C C6C 176.6(18) . . . . ?
C2C C3C C4C C5C 1(2) . . . . ?
C2C C3C C4C C8C -178.8(14) . . . . ?
C3C C2C C7C C6C -5(3) . . . . ?
C3C C4C C5C C6C -5(3) . . . . ?
C3C C4C C8C N1C -50(2) . . . . ?
C4C C5C C6C Br1C -176.3(14) . . . . ?
C4C C5C C6C C7C 4(3) . . . . ?
C5C C4C C8C N1C 130.4(16) . . . . ?
C5C C6C C7C C2C 1(3) . . . . ?
C7C C2C C3C O2LC -177.0(16) . . . . ?
C7C C2C C3C C4C 3(2) . . . . ?
C8C N1C C9C C10C -63.9(18) . . . . ?
C8C C4C C5C C6C 174.9(17) . . . . ?
C9C N1C C8C C4C 162.4(13) . . . . ?
C10C N2C C11C C12C -71.7(17) . . . . ?
C11C N2C C10C C9C 172.9(13) . . . . ?
C11C C12C C13C O3LC 12(2) . . . . ?
C11C C12C C13C C14C -168.8(13) . . . . ?
C11C C12C C17C C16C 169.7(16) . . . . ?
C12C C13C C14C C15C -2(2) . . . . ?
C12C C13C C14C C18C 172.1(13) . . . . ?
C13C C12C C17C C16C -3(2) . . . . ?
C13C C14C C15C C16C -2(2) . . . . ?
C13C C14C C18C O4LC 10(2) . . . . ?
C14C C15C C16C Br2C 177.2(12) . . . . ?
C14C C15C C16C C17C 4(3) . . . . ?
C15C C14C C18C O4LC -175.9(15) . . . . ?
C15C C16C C17C C12C -1(3) . . . . ?
C17C C12C C13C O3LC -174.9(14) . . . . ?
C17C C12C C13C C14C 4(2) . . . . ?
C18C C14C C15C C16C -176.1(16) . . . . ?
C19C N1C C8C C4C -70.7(17) . . . . ?
C19C N1C C9C C10C 170.5(13) . . . . ?
C20C N2C C10C C9C -63.2(18) . . . . ?
C20C N2C C11C C12C 163.3(14) . . . . ?
